data_4128364
loop_
_publ_author_name
'Takezawa, Hiroki'
'Kanda, Tomoya'
'Nanjo, Hikaru'
'Fujita, Makoto'

_publ_contact_author 'Makoto Fujita'
_publ_section_title
;
 Site-Selective Functionalization of Linear Diterpenoids through U-Shaped
 Folding in a Confined Artificial Cavity.
;
_journal_issue 13
_journal_name_full 'Journal of the American Chemical Society'
_journal_page_first 5112
_journal_page_last 5115
_journal_paper_doi 10.1021/jacs.9b00131
_journal_volume 141
_journal_year 2019
_chemical_formula_sum 'C249.04 H325.16 N83.49 O104.67 Pd12'
_chemical_formula_weight 7439.86
_space_group_crystal_system triclinic
_space_group_IT_number 2
_space_group_name_Hall '-P 1'
_space_group_name_H-M_alt 'P -1'
_atom_sites_solution_hydrogens geom
_atom_sites_solution_primary direct
_atom_sites_solution_secondary difmap
_audit_creation_method SHELXL-2017/1
_cell_angle_alpha 100.778(2)
_cell_angle_beta 91.868(2)
_cell_angle_gamma 107.512(2)
_cell_formula_units_Z 2
_cell_length_a 27.413(4)
_cell_length_b 27.587(4)
_cell_length_c 32.476(5)
_cell_measurement_reflns_used 9004
_cell_measurement_temperature 90(2)
_cell_measurement_theta_max 26.22
_cell_measurement_theta_min 2.37
_cell_volume 22905(6)
_computing_cell_refinement 'Bruker SAINT'
_computing_data_collection 'Bruker APEX2'
_computing_data_reduction 'Bruker SAINT'
_computing_molecular_graphics 'Bruker SHELXTL'
_computing_publication_material 'Bruker SHELXTL'
_computing_structure_refinement 'SHELXL-2017/1 (Sheldrick, 2017)'
_computing_structure_solution 'SHELXS-97 (Sheldrick 2008)'
_diffrn_ambient_temperature 90(2)
_diffrn_measured_fraction_theta_full 0.997
_diffrn_measured_fraction_theta_max 0.995
_diffrn_measurement_device_type 'Bruker APEX-II CCD'
_diffrn_measurement_method '\f and \w scans'
_diffrn_radiation_type MoK\a
_diffrn_radiation_wavelength 0.71073
_diffrn_reflns_av_R_equivalents 0.0396
_diffrn_reflns_av_unetI/netI 0.0613
_diffrn_reflns_Laue_measured_fraction_full 0.997
_diffrn_reflns_Laue_measured_fraction_max 0.995
_diffrn_reflns_limit_h_max 33
_diffrn_reflns_limit_h_min -33
_diffrn_reflns_limit_k_max 34
_diffrn_reflns_limit_k_min -34
_diffrn_reflns_limit_l_max 40
_diffrn_reflns_limit_l_min -40
_diffrn_reflns_number 245310
_diffrn_reflns_point_group_measured_fraction_full 0.997
_diffrn_reflns_point_group_measured_fraction_max 0.995
_diffrn_reflns_theta_full 25.242
_diffrn_reflns_theta_max 26.022
_diffrn_reflns_theta_min 0.641
_diffrn_source 'fine-focus sealed tube'
_exptl_absorpt_coefficient_mu 0.529
_exptl_absorpt_correction_T_max 0.7454
_exptl_absorpt_correction_T_min 0.7015
_exptl_absorpt_correction_type multi-scan
_exptl_absorpt_process_details SADABS
_exptl_crystal_colour orange
_exptl_crystal_density_diffrn 1.079
_exptl_crystal_density_meas ?
_exptl_crystal_density_method 'not measured'
_exptl_crystal_description block
_exptl_crystal_F_000 7643
_exptl_crystal_size_max 0.160
_exptl_crystal_size_mid 0.150
_exptl_crystal_size_min 0.140
_refine_diff_density_max 2.239
_refine_diff_density_min -1.040
_refine_diff_density_rms 0.172
_refine_ls_extinction_method none
_refine_ls_goodness_of_fit_ref 1.042
_refine_ls_hydrogen_treatment constr
_refine_ls_matrix_type full
_refine_ls_number_parameters 4256
_refine_ls_number_reflns 89827
_refine_ls_number_restraints 1657
_refine_ls_restrained_S_all 1.045
_refine_ls_R_factor_all 0.1210
_refine_ls_R_factor_gt 0.0865
_refine_ls_shift/su_max 0.003
_refine_ls_shift/su_mean 0.000
_refine_ls_structure_factor_coef Fsqd
_refine_ls_weighting_details 'w=1/[\s^2^(Fo^2^)+(0.2000P)^2^] where P=(Fo^2^+2Fc^2^)/3'
_refine_ls_weighting_scheme calc
_refine_ls_wR_factor_gt 0.2720
_refine_ls_wR_factor_ref 0.2977
_reflns_Friedel_coverage 0.000
_reflns_number_gt 53691
_reflns_number_total 89827
_reflns_threshold_expression 'I > 2\s(I)'
_cod_data_source_file ja9b00131_si_004.cif
_cod_data_source_block ht1305p2
_cod_depositor_comments
;
The following automatic conversions were performed:

data item '_exptl_crystal_density_meas' value 'not measured' was
changed to '?' -- the value is perceived as not measured.

Automatic conversion script
Id: cif_fix_values 6909 2019-04-08 15:41:33Z antanas 
;
_cod_original_cell_volume 22905(5)
_cod_database_code 4128364
_shelx_shelxl_version_number 2017/1
_shelx_space_group_comment
; 
The symmetry employed for this shelxl refinement is uniquely defined 
by the following loop, which should always be used as a source of 
symmetry information in preference to the above space-group names. 
They are only intended as comments. 
;
_shelx_estimated_absorpt_t_min 0.920
_shelx_estimated_absorpt_t_max 0.930

loop_
_space_group_symop_operation_xyz
'x, y, z'
'-x, -y, -z'

loop_
_atom_site_label
_atom_site_type_symbol
_atom_site_fract_x
_atom_site_fract_y
_atom_site_fract_z
_atom_site_U_iso_or_equiv
_atom_site_adp_type
_atom_site_occupancy
_atom_site_site_symmetry_order
_atom_site_calc_flag
_atom_site_refinement_flags_posn
_atom_site_refinement_flags_adp
_atom_site_refinement_flags_occupancy
_atom_site_disorder_assembly
_atom_site_disorder_group
Pd01 Pd 0.49028(2) 0.47505(2) 0.64121(2) 0.03726(12) Uani 1 1 d . . . . .
Pd0B Pd 0.22729(2) 0.49263(2) 0.53563(2) 0.05790(17) Uani 1 1 d . . . . .
Pd02 Pd -0.17118(2) 0.10133(2) 0.53605(2) 0.03878(12) Uani 1 1 d . . . . .
Pd03 Pd 0.64592(2) 1.18330(2) 0.81742(2) 0.03975(12) Uani 1 1 d . . . . .
Pd04 Pd 0.28464(2) 0.10344(2) 0.69191(2) 0.03980(12) Uani 1 1 d . . . . .
Pd05 Pd 0.44523(2) 0.84683(2) 0.46161(2) 0.04026(12) Uani 1 1 d . . . . .
Pd06 Pd 0.68864(2) 0.81265(2) 0.99423(2) 0.04534(13) Uani 1 1 d . . . . .
Pd07 Pd 0.24632(2) 0.78340(2) 0.82053(2) 0.04555(13) Uani 1 1 d . . . . .
Pd08 Pd 0.89037(2) 0.87382(2) 0.63663(2) 0.05225(15) Uani 1 1 d . . . . .
O1 O 0.2933(3) 0.1089(4) 0.80807(18) 0.119(3) Uani 1 1 d . . . . .
O2 O 0.2647(4) 0.0961(3) 0.5914(3) 0.132(3) Uani 1 1 d . . . . .
O4 O 0.0538(5) 0.1556(4) 0.9781(4) 0.184(5) Uani 1 1 d . . . . .
O15 O -0.0727(3) 0.1159(4) 0.4675(2) 0.132(3) Uani 1 1 d . . . . .
O27 O -0.0003(5) 0.6508(4) 0.7920(4) 0.096(4) Uani 0.5 1 d . . P . .
O28 O -0.2368(4) 0.2709(5) 0.6564(4) 0.184(5) Uani 1 1 d . . . . .
O29 O -0.2227(4) 0.3106(4) 0.5814(3) 0.142(3) Uani 1 1 d . . . . .
O31 O 0.1175(7) 0.2224(7) 0.9244(5) 0.123(5) Uiso 0.5 1 d . . P . .
O32 O 0.3019(2) 0.6967(3) 0.4799(2) 0.107(2) Uani 1 1 d . . . . .
O33 O 0.3597(3) 0.6374(2) 0.4419(3) 0.099(2) Uani 1 1 d . . . . .
O34 O 0.1173(3) -0.0446(4) 0.6690(3) 0.154(4) Uani 1 1 d . . . . .
O35 O 0.8201(4) 0.7861(4) 0.5423(3) 0.143(3) Uiso 1 1 d . . . . .
O36 O 0.4846(3) 1.0150(4) 0.6592(3) 0.133(3) Uani 1 1 d . . . . .
O37 O 0.4709(3) 1.0562(4) 0.7438(4) 0.179(5) Uani 1 1 d . . . . .
O39 O 0.3386(4) 0.4361(5) 0.9768(3) 0.159(4) Uani 1 1 d . . . . .
O40 O 0.8046(4) 0.9242(3) 0.9816(5) 0.215(7) Uani 1 1 d . . . . .
O41 O 0.2995(4) 0.5853(4) 0.3702(3) 0.152(3) Uiso 1 1 d . . . . .
O42 O -0.1747(4) 0.2717(4) 0.5063(3) 0.145(3) Uani 1 1 d . . . . .
O43 O -0.1193(3) 0.0284(3) 0.4109(3) 0.114(3) Uani 1 1 d . . . . .
O47 O 0.8040(4) 1.0529(6) 0.7802(5) 0.227(7) Uani 1 1 d . . . . .
O51 O 0.1004(4) 0.5683(4) 0.7023(4) 0.171(4) Uani 1 1 d . . . . .
O52 O -0.1353(5) 0.5049(5) 0.6436(4) 0.091(4) Uiso 0.5 1 d . . P . .
O55 O 0.6129(7) 1.3807(7) 0.8625(6) 0.134(6) Uiso 0.5 1 d . . P . .
O56 O -0.1977(7) 0.4109(7) 0.6248(6) 0.130(6) Uiso 0.5 1 d . . P . .
O57 O 0.2237(5) 0.1871(4) 0.8252(4) 0.170(4) Uiso 1 1 d . . . . .
O58 O -0.0034(10) 0.3042(10) 0.4640(9) 0.201(10) Uiso 0.5 1 d . . P . .
O59 O 0.1283(7) 0.5940(7) 0.8505(5) 0.123(5) Uiso 0.5 1 d . . P . .
O60 O 0.0656(6) 0.5810(6) 0.7847(5) 0.099(4) Uiso 0.5 1 d . . P . .
O61 O 0.5234(4) 0.6374(6) 0.8314(4) 0.217(6) Uani 1 1 d . . . . .
O62 O 0.4321(8) 0.5717(8) 0.7803(6) 0.146(6) Uiso 0.5 1 d . . P . .
O63 O 0.5587(10) 1.3871(10) 0.7930(8) 0.188(9) Uiso 0.5 1 d . . P . .
O66 O 0.2050(9) 0.5847(10) 0.6898(8) 0.183(9) Uiso 0.5 1 d . . P . .
O67 O 0.0615(6) 0.2689(6) 0.5087(5) 0.110(5) Uiso 0.5 1 d . . P . .
O68 O -0.0361(5) 0.4426(6) 0.5359(5) 0.238(7) Uani 1 1 d . . . . .
O70 O 0.4921(7) 1.2796(7) 0.9151(6) 0.130(6) Uiso 0.5 1 d . . P . .
O73 O 0.7474(9) 0.6042(9) 0.6153(8) 0.181(9) Uiso 0.5 1 d . . P . .
O74 O 0.2433(7) 0.3534(7) 0.9254(6) 0.138(6) Uiso 0.5 1 d . . P . .
O76 O 0.8368(7) 0.6563(7) 0.6410(6) 0.133(6) Uiso 0.5 1 d . . P . .
O88 O 0.3582(4) 0.2040(4) 0.8261(3) 0.158(4) Uiso 1 1 d . . . . .
O91 O 0.0177(4) 0.1618(4) 0.5195(3) 0.155(4) Uani 1 1 d . . . . .
O93 O 0.2282(5) 0.8861(5) 0.7764(5) 0.094(4) Uani 0.5 1 d . . P . .
O94 O 0.8283(7) 1.1442(7) 0.7518(5) 0.123(5) Uiso 0.5 1 d . . P . .
O96 O 0.2531(4) 0.7411(5) 0.5539(4) 0.177(5) Uani 1 1 d . . . . .
O98 O 0.3363(6) 0.6377(6) 0.3087(5) 0.106(4) Uiso 0.5 1 d . . P . .
O102 O 0.1899(6) 0.1468(6) 0.5748(5) 0.115(5) Uiso 0.5 1 d . . P . .
OB04 O 0.5524(6) 0.3693(7) 0.5216(4) 0.072(6) Uiso 0.41(2) 1 d . . P A 1
OB00 O 0.5714(5) 0.4060(6) 0.5239(4) 0.093(5) Uiso 0.59(2) 1 d . . P A 2
O106 O 0.4037(6) 0.3603(6) 0.8188(5) 0.116(5) Uiso 0.5 1 d . . P . .
O107 O 0.3644(6) 0.6157(6) 0.7839(5) 0.117(5) Uiso 0.5 1 d . . P . .
O109 O 0.5201(5) 0.7094(6) 0.8969(5) 0.261(8) Uani 1 1 d . . . . .
O110 O 0.5726(6) 0.6898(6) 0.9814(5) 0.100(4) Uiso 0.5 1 d . . P . .
O112 O 0.5780(9) 1.2973(9) 0.6951(7) 0.168(8) Uiso 0.5 1 d . . P . .
O113 O 0.7683(9) 1.4206(9) 0.7949(7) 0.168(8) Uiso 0.5 1 d . . P . .
O115 O 0.3224(6) 0.9203(6) 0.7499(5) 0.111(5) Uiso 0.5 1 d . . P . .
O116 O 0.4206(5) 0.2834(5) 0.7064(4) 0.093(4) Uiso 0.5 1 d . . P . .
O123 O 0.3061(7) 0.3471(9) 0.5100(6) 0.153(7) Uani 0.5 1 d . . P . .
O126 O 0.6954(4) 0.6534(6) 0.5955(3) 0.222(7) Uani 1 1 d . . . . .
O136 O 0.2093(9) 0.8356(9) 0.6745(7) 0.172(8) Uiso 0.5 1 d . . P . .
O154 O 0.3050(6) 0.2881(6) 0.5582(5) 0.108(5) Uiso 0.5 1 d . . P . .
O155 O 0.4771(9) 0.3081(9) 0.7881(7) 0.166(8) Uiso 0.5 1 d . . P . .
O158 O -0.0681(8) 0.1985(8) 0.4196(7) 0.150(7) Uiso 0.5 1 d . . P . .
O159 O 0.2132(7) 0.1449(7) 0.5029(6) 0.138(6) Uiso 0.5 1 d . . P . .
O160 O 0.0839(9) 0.2450(9) 1.0429(8) 0.175(8) Uiso 0.5 1 d . . P . .
O163 O 0.6405(8) 1.4308(8) 0.7566(7) 0.160(7) Uiso 0.5 1 d . . P . .
O169 O 0.8038(6) 0.9134(6) 0.8283(5) 0.111(5) Uiso 0.5 1 d . . P . .
O170 O 0.6979(6) 0.5246(6) 0.6525(5) 0.111(5) Uiso 0.5 1 d . . P . .
O171 O 0.7542(6) 0.9385(6) 0.8974(5) 0.109(5) Uiso 0.5 1 d . . P . .
O177 O 0.2472(8) 0.6505(8) 0.2851(7) 0.153(7) Uiso 0.5 1 d . . P . .
O178 O 0.4409(7) 0.7405(7) 0.9068(6) 0.124(5) Uiso 0.5 1 d . . P . .
O179 O 0.7265(9) 0.7533(9) 0.5566(7) 0.173(8) Uiso 0.5 1 d . . P . .
O184 O 0.8518(7) 0.9821(8) 0.7759(6) 0.142(6) Uiso 0.5 1 d . . P . .
O187 O 0.0656(8) 0.8317(8) 0.8638(7) 0.158(7) Uiso 0.5 1 d . . P . .
O189 O 1.0120(8) 0.6986(8) 0.6757(7) 0.157(7) Uiso 0.5 1 d . . P . .
O191 O -0.0855(8) 0.3410(8) 0.4858(6) 0.147(7) Uiso 0.5 1 d . . P . .
O195 O 0.4103(10) 0.9643(10) 0.6086(8) 0.195(10) Uiso 0.5 1 d . . P . .
O197 O 0.7709(8) 1.1802(8) 0.6870(6) 0.148(7) Uiso 0.5 1 d . . P . .
O198 O 0.2217(7) 0.2585(8) 0.5752(6) 0.142(6) Uiso 0.5 1 d . . P . .
O200 O 0.7621(5) 0.6932(5) 0.8972(4) 0.098(4) Uiso 0.5 1 d . . P . .
O203 O -0.1816(8) 0.2838(8) 0.9195(7) 0.151(7) Uiso 0.5 1 d . . P . .
O209 O 0.0836(7) 0.1340(8) 0.5669(6) 0.143(6) Uiso 0.5 1 d . . P . .
O210 O 0.3346(8) 0.2991(8) 0.8554(6) 0.145(6) Uiso 0.5 1 d . . P . .
O211 O 0.2003(7) 0.0580(8) 0.8285(6) 0.143(6) Uiso 0.5 1 d . . P . .
O212 O 0.4632(8) 0.2268(8) 0.8335(7) 0.152(7) Uiso 0.5 1 d . . P . .
O213 O 0.9162(9) 0.6271(9) 0.6282(8) 0.175(8) Uiso 0.5 1 d . . P . .
O216 O 0.7298(9) 1.0287(9) 0.9006(7) 0.164(8) Uiso 0.5 1 d . . P . .
O217 O 0.8716(5) 0.7257(5) 0.7054(4) 0.191(5) Uiso 1 1 d . . . . .
N1 N 0.3153(2) 0.8294(2) 0.84808(16) 0.0433(12) Uani 1 1 d . . . . .
N2 N 0.6092(2) 1.1281(2) 0.84798(16) 0.0416(12) Uani 1 1 d . . . . .
N3 N 0.6420(2) 0.8535(2) 0.97916(15) 0.0389(12) Uani 1 1 d . . . . .
N4 N 0.4899(2) 0.9668(2) 0.88154(17) 0.0478(13) Uani 1 1 d . . . . .
N5 N 0.56968(19) 0.9715(2) 0.91487(15) 0.0403(12) Uani 1 1 d . . . . .
N6 N 0.4975(2) 0.8974(2) 0.91543(16) 0.0451(13) Uani 1 1 d . . . . .
N7 N 0.2830(2) 0.76272(18) 0.77052(17) 0.0429(12) Uani 1 1 d . . . . .
N8 N 0.4172(2) 0.7991(2) 0.50202(15) 0.0404(12) Uani 1 1 d . . . . .
N9 N 0.45313(19) 0.52812(18) 0.63509(14) 0.0348(11) Uani 1 1 d . . . . .
N10 N 0.3665(2) 0.7400(2) 0.63565(16) 0.0442(12) Uani 1 1 d . . . . .
N11 N 0.4050(2) 0.6783(2) 0.60160(15) 0.0438(12) Uani 1 1 d . . . . .
N12 N 0.3747(2) 0.6708(2) 0.66732(16) 0.0479(13) Uani 1 1 d . . . . .
N13 N 0.68968(19) 0.7888(2) 0.92996(15) 0.0406(12) Uani 1 1 d . . . . .
N14 N 0.8417(2) 0.82874(19) 0.67100(18) 0.0465(13) Uani 1 1 d . . . . .
N15 N 0.54714(19) 0.53755(19) 0.67542(15) 0.0409(12) Uani 1 1 d . . . . .
N16 N 0.7241(2) 0.7668(2) 0.77962(16) 0.0529(15) Uani 1 1 d . . . . .
N17 N 0.6906(2) 0.7043(2) 0.71712(19) 0.0603(17) Uani 1 1 d . . . . .
N18 N 0.6506(2) 0.6967(2) 0.77996(16) 0.0524(15) Uani 1 1 d . . . . .
N19 N 0.83450(19) 0.9079(2) 0.63266(18) 0.0457(13) Uani 1 1 d . . . . .
N20 N 0.64801(18) 1.12494(19) 0.76971(16) 0.0391(11) Uani 1 1 d . . . . .
N21 N 0.5050(2) 0.8824(2) 0.50692(17) 0.0497(14) Uani 1 1 d . . . . .
N22 N 0.7007(2) 0.9953(2) 0.66865(17) 0.0484(13) Uani 1 1 d . . . . .
N23 N 0.6148(2) 0.9829(2) 0.63969(16) 0.0452(13) Uani 1 1 d . . . . .
N24 N 0.6661(2) 0.9360(2) 0.60291(18) 0.0533(14) Uani 1 1 d . . . . .
N25 N -0.0830(2) 0.5190(2) 0.83862(15) 0.0442(13) Uani 1 1 d . . . . .
N26 N 0.2496(2) 0.5239(2) 0.94265(16) 0.0486(13) Uani 1 1 d . . . . .
N27 N -0.0458(2) 0.2261(2) 0.94027(17) 0.0493(14) Uani 1 1 d . . . . .
N28 N 0.0591(2) 0.4758(2) 0.90843(16) 0.0465(13) Uani 1 1 d . . . . .
N29 N 0.0707(2) 0.4049(2) 0.93378(17) 0.0495(14) Uani 1 1 d . . . . .
N30 N -0.0125(2) 0.4028(2) 0.90838(16) 0.0491(14) Uani 1 1 d . . . . .
N31 N 0.2521(2) 0.4647(2) 0.58363(15) 0.0455(13) Uani 1 1 d . . . . .
N32 N 0.2894(2) 0.1799(2) 0.70013(16) 0.0435(12) Uani 1 1 d . . . . .
N33 N 0.3149(2) 0.5054(2) 0.88244(16) 0.0481(13) Uani 1 1 d . . . . .
N34 N 0.2805(2) 0.3538(2) 0.68158(17) 0.0476(13) Uani 1 1 d . . . . .
N35 N 0.2875(3) 0.3605(2) 0.75545(18) 0.0587(16) Uani 1 1 d . . . . .
N36 N 0.2834(2) 0.4328(2) 0.72742(16) 0.0520(14) Uani 1 1 d . . . . .
N37 N -0.0954(2) 0.5022(2) 0.75073(16) 0.0486(14) Uani 1 1 d . . . . .
N38 N 0.1568(2) 0.4696(2) 0.5586(2) 0.0549(15) Uani 1 1 d . . . . .
N39 N -0.13759(18) 0.17934(19) 0.55758(15) 0.0397(12) Uani 1 1 d . . . . .
N40 N 0.0050(2) 0.4338(2) 0.64298(17) 0.0507(14) Uani 1 1 d . . . . .
N41 N -0.0079(2) 0.3545(2) 0.5933(2) 0.0623(17) Uani 1 1 d . . . . .
N42 N -0.0690(2) 0.3625(2) 0.64245(18) 0.0556(15) Uani 1 1 d . . . . .
N43 N -0.0491(2) 0.1393(2) 0.87733(16) 0.0453(13) Uani 1 1 d . . . . .
N44 N 0.20781(19) 0.0923(2) 0.69452(17) 0.0475(13) Uani 1 1 d . . . . .
N45 N -0.12558(17) 0.0923(2) 0.58279(16) 0.0384(11) Uani 1 1 d . . . . .
N46 N 0.0465(2) 0.1097(2) 0.75059(17) 0.0542(15) Uani 1 1 d . . . . .
N47 N 0.0253(2) 0.0933(2) 0.67629(17) 0.0501(14) Uani 1 1 d . . . . .
N48 N -0.0357(2) 0.1097(2) 0.72341(17) 0.0521(14) Uani 1 1 d . . . . .
N49 N 0.3850(2) 0.8102(2) 0.41650(15) 0.0434(12) Uani 1 1 d . . . . .
N50 N 0.4734(2) 0.8971(2) 0.42231(16) 0.0429(12) Uani 1 1 d . . . . .
N51 N 0.4340(2) 0.41227(19) 0.60601(16) 0.0458(13) Uani 1 1 d . . . . .
N52 N 0.5283(2) 0.4228(2) 0.64886(19) 0.0509(14) Uani 1 1 d . . . . .
N53 N 0.2785(2) 0.0263(2) 0.68500(16) 0.0426(12) Uani 1 1 d . . . . .
N54 N 0.3622(2) 0.1174(2) 0.69094(18) 0.0515(14) Uani 1 1 d . . . . .
N57 N 0.6442(2) 1.2421(2) 0.8656(2) 0.0622(17) Uani 1 1 d . . . . .
N58 N 0.6814(2) 1.2404(2) 0.78564(19) 0.0524(14) Uani 1 1 d . . . . .
C1 C 0.3357(3) 0.8768(3) 0.8416(2) 0.0568(19) Uani 1 1 d . . . . .
H1 H 0.315026 0.889743 0.825307 0.068 Uiso 1 1 calc R U . . .
C2 C 0.3855(3) 0.9097(3) 0.8568(2) 0.0514(17) Uani 1 1 d . . . . .
H2 H 0.397877 0.943989 0.851849 0.062 Uiso 1 1 calc R U . . .
C3 C 0.4160(3) 0.8892(2) 0.8796(2) 0.0447(15) Uani 1 1 d . . . . .
C4 C 0.3951(3) 0.8417(3) 0.8884(2) 0.0503(17) Uani 1 1 d . . . . .
H4 H 0.414612 0.828307 0.905451 0.060 Uiso 1 1 calc R U . . .
C5 C 0.3448(3) 0.8122(3) 0.8724(2) 0.0572(19) Uani 1 1 d . . . . .
H5 H 0.330777 0.778795 0.878775 0.069 Uiso 1 1 calc R U . . .
C6 C 0.6388(3) 1.1080(3) 0.8729(2) 0.0534(18) Uani 1 1 d . . . . .
H6 H 0.674687 1.124786 0.879268 0.064 Uiso 1 1 calc R U . . .
C7 C 0.6145(3) 1.0631(3) 0.8879(2) 0.0485(16) Uani 1 1 d . . . . .
H7 H 0.634080 1.049018 0.904168 0.058 Uiso 1 1 calc R U . . .
C8 C 0.5644(3) 1.0402(2) 0.8795(2) 0.0423(14) Uani 1 1 d . . . . .
C9 C 0.5353(2) 1.0593(2) 0.8564(2) 0.0430(15) Uani 1 1 d . . . . .
H9 H 0.499385 1.042652 0.850409 0.052 Uiso 1 1 calc R U . . .
C10 C 0.5599(2) 1.1048(2) 0.84129(19) 0.0404(14) Uani 1 1 d . . . . .
H10 H 0.539559 1.118794 0.825661 0.049 Uiso 1 1 calc R U . . .
C11 C 0.5927(3) 0.8309(3) 0.9720(2) 0.0494(16) Uani 1 1 d . . . . .
H11 H 0.578622 0.797730 0.978808 0.059 Uiso 1 1 calc R U . . .
C12 C 0.5589(3) 0.8534(3) 0.9547(2) 0.0496(16) Uani 1 1 d . . . . .
H12 H 0.523035 0.836033 0.949398 0.060 Uiso 1 1 calc R U . . .
C13 C 0.5807(3) 0.9015(3) 0.9458(2) 0.0510(17) Uani 1 1 d . . . . .
C14 C 0.6324(2) 0.9259(3) 0.9552(2) 0.0461(15) Uani 1 1 d . . . . .
H14 H 0.647704 0.959741 0.949974 0.055 Uiso 1 1 calc R U . . .
C15 C 0.6618(3) 0.9009(3) 0.9721(2) 0.0479(16) Uani 1 1 d . . . . .
H15 H 0.697603 0.918108 0.978951 0.057 Uiso 1 1 calc R U . . .
C16 C 0.4692(3) 0.9197(3) 0.8934(2) 0.0467(16) Uani 1 1 d . . . . .
C17 C 0.5399(3) 0.9909(3) 0.8940(2) 0.0450(15) Uani 1 1 d . . . . .
C18 C 0.5473(2) 0.9257(3) 0.92440(17) 0.0394(14) Uani 1 1 d . . . . .
C19 C 0.2883(3) 0.7856(3) 0.7371(2) 0.0473(16) Uani 1 1 d . . . . .
H19 H 0.273881 0.812803 0.736781 0.057 Uiso 1 1 calc R U . . .
C20 C 0.3140(3) 0.7712(2) 0.7032(2) 0.0495(16) Uani 1 1 d . . . . .
H20 H 0.317917 0.788773 0.680398 0.059 Uiso 1 1 calc R U . . .
C21 C 0.3339(3) 0.7305(3) 0.70345(19) 0.0441(15) Uani 1 1 d . . . . .
C22 C 0.3310(3) 0.7077(3) 0.7369(2) 0.0575(19) Uani 1 1 d . . . . .
H22 H 0.347531 0.682173 0.738210 0.069 Uiso 1 1 calc R U . . .
C23 C 0.3021(3) 0.7231(3) 0.7708(2) 0.0527(18) Uani 1 1 d . . . . .
H23 H 0.296582 0.705072 0.793319 0.063 Uiso 1 1 calc R U . . .
C24 C 0.4323(3) 0.7575(2) 0.50301(19) 0.0464(16) Uani 1 1 d . . . . .
H24 H 0.449487 0.745628 0.480197 0.056 Uiso 1 1 calc R U . . .
C25 C 0.4243(2) 0.7311(2) 0.53500(18) 0.0409(14) Uani 1 1 d . . . . .
H25 H 0.436627 0.702353 0.534848 0.049 Uiso 1 1 calc R U . . .
C26 C 0.3975(2) 0.7472(2) 0.56806(18) 0.0430(15) Uani 1 1 d . . . . .
C27 C 0.3800(3) 0.7887(2) 0.5663(2) 0.0439(15) Uani 1 1 d . . . . .
H27 H 0.361002 0.800275 0.587763 0.053 Uiso 1 1 calc R U . . .
C28 C 0.3905(3) 0.8129(3) 0.5330(2) 0.0462(15) Uani 1 1 d . . . . .
H28 H 0.377842 0.841182 0.531989 0.055 Uiso 1 1 calc R U . . .
C29 C 0.4248(2) 0.5405(2) 0.66387(19) 0.0411(14) Uani 1 1 d . . . . .
H29 H 0.416981 0.520428 0.684966 0.049 Uiso 1 1 calc R U . . .
C30 C 0.4051(3) 0.5823(2) 0.66536(19) 0.0425(15) Uani 1 1 d . . . . .
H30 H 0.383890 0.590169 0.686507 0.051 Uiso 1 1 calc R U . . .
C31 C 0.4181(2) 0.6118(2) 0.63423(18) 0.0384(13) Uani 1 1 d . . . . .
C32 C 0.4488(2) 0.5981(2) 0.60380(18) 0.0382(13) Uani 1 1 d . . . . .
H32 H 0.457707 0.617135 0.582116 0.046 Uiso 1 1 calc R U . . .
C33 C 0.4657(2) 0.5571(2) 0.60578(19) 0.0396(14) Uani 1 1 d . . . . .
H33 H 0.487448 0.548382 0.585428 0.048 Uiso 1 1 calc R U . . .
C34 C 0.3609(3) 0.7134(2) 0.66662(19) 0.0414(14) Uani 1 1 d . . . . .
C35 C 0.3897(3) 0.7194(3) 0.6030(2) 0.0468(15) Uani 1 1 d . . . . .
C36 C 0.3981(3) 0.6569(2) 0.63437(19) 0.0437(15) Uani 1 1 d . . . . .
C37 C 0.7250(3) 0.8155(2) 0.9100(2) 0.0483(16) Uani 1 1 d . . . . .
H37 H 0.751341 0.844915 0.925529 0.058 Uiso 1 1 calc R U . . .
C38 C 0.7252(3) 0.8018(3) 0.8657(2) 0.0580(19) Uani 1 1 d . . . . .
H38 H 0.749661 0.822408 0.850797 0.070 Uiso 1 1 calc R U . . .
C39 C 0.6874(3) 0.7565(2) 0.8454(2) 0.0479(16) Uani 1 1 d . . . . .
C40 C 0.6506(3) 0.7322(3) 0.8657(2) 0.0559(19) Uani 1 1 d . . . . .
H40 H 0.622160 0.704445 0.850929 0.067 Uiso 1 1 calc R U . . .
C41 C 0.6535(3) 0.7476(3) 0.9099(2) 0.0546(18) Uani 1 1 d . . . . .
H41 H 0.628853 0.727805 0.925256 0.066 Uiso 1 1 calc R U . . .
C42 C 0.8067(3) 0.7861(3) 0.6513(2) 0.0501(16) Uani 1 1 d . . . . .
H42 H 0.807135 0.773695 0.622051 0.060 Uiso 1 1 calc R U . . .
C43 C 0.7681(3) 0.7587(3) 0.6738(2) 0.0560(19) Uani 1 1 d . . . . .
H43 H 0.742739 0.727659 0.659717 0.067 Uiso 1 1 calc R U . . .
C44 C 0.7675(3) 0.7768(3) 0.7153(2) 0.0551(18) Uani 1 1 d . . . . .
C45 C 0.8033(3) 0.8216(3) 0.7344(2) 0.0550(18) Uani 1 1 d . . . . .
H45 H 0.801876 0.835406 0.763217 0.066 Uiso 1 1 calc R U . . .
C46 C 0.8408(3) 0.8469(3) 0.7136(2) 0.0584(19) Uani 1 1 d . . . . .
H46 H 0.866727 0.877329 0.728058 0.070 Uiso 1 1 calc R U . . .
C47 C 0.5448(3) 0.5549(3) 0.71608(19) 0.0540(18) Uani 1 1 d . . . . .
H47 H 0.520619 0.534061 0.731097 0.065 Uiso 1 1 calc R U . . .
C48 C 0.5777(3) 0.6038(3) 0.73719(19) 0.056(2) Uani 1 1 d . . . . .
H48 H 0.572457 0.618270 0.764997 0.068 Uiso 1 1 calc R U . . .
C49 C 0.6171(3) 0.6303(3) 0.7173(2) 0.0516(17) Uani 1 1 d . . . . .
C50 C 0.6189(3) 0.6112(3) 0.67454(19) 0.0474(16) Uani 1 1 d . . . . .
H50 H 0.643968 0.630185 0.659081 0.057 Uiso 1 1 calc R U . . .
C51 C 0.5840(3) 0.5651(2) 0.65539(18) 0.0451(16) Uani 1 1 d . . . . .
H51 H 0.586002 0.551805 0.626529 0.054 Uiso 1 1 calc R U . . .
C52 C 0.6869(3) 0.7400(3) 0.7985(2) 0.0498(17) Uani 1 1 d . . . . .
C53 C 0.7248(3) 0.7474(3) 0.7386(2) 0.0552(18) Uani 1 1 d . . . . .
C54 C 0.6538(3) 0.6795(3) 0.7393(2) 0.0479(16) Uani 1 1 d . . . . .
C55 C 0.8327(2) 0.9484(3) 0.6624(2) 0.0486(16) Uani 1 1 d . . . . .
H55 H 0.860652 0.964308 0.683565 0.058 Uiso 1 1 calc R U . . .
C56 C 0.7910(2) 0.9678(2) 0.6634(2) 0.0448(15) Uani 1 1 d . . . . .
H56 H 0.791578 0.998109 0.683188 0.054 Uiso 1 1 calc R U . . .
C57 C 0.7491(3) 0.9415(3) 0.6344(2) 0.0464(15) Uani 1 1 d . . . . .
C58 C 0.7518(3) 0.9009(3) 0.6027(2) 0.0494(16) Uani 1 1 d . . . . .
H58 H 0.724168 0.884003 0.581425 0.059 Uiso 1 1 calc R U . . .
C59 C 0.7936(3) 0.8862(3) 0.6029(2) 0.0531(18) Uani 1 1 d . . . . .
H59 H 0.795190 0.858836 0.580898 0.064 Uiso 1 1 calc R U . . .
C60 C 0.6065(2) 1.0996(2) 0.74011(18) 0.0394(14) Uani 1 1 d . . . . .
H60 H 0.575763 1.108644 0.742588 0.047 Uiso 1 1 calc R U . . .
C61 C 0.6090(2) 1.0625(2) 0.70804(17) 0.0335(12) Uani 1 1 d . . . . .
H61 H 0.580921 1.047470 0.686900 0.040 Uiso 1 1 calc R U . . .
C62 C 0.6512(2) 1.0456(2) 0.70501(18) 0.0367(13) Uani 1 1 d . . . . .
C63 C 0.6926(3) 1.0698(3) 0.7362(2) 0.0503(17) Uani 1 1 d . . . . .
H63 H 0.722560 1.059227 0.735150 0.060 Uiso 1 1 calc R U . . .
C64 C 0.6896(3) 1.1081(3) 0.7674(2) 0.0559(19) Uani 1 1 d . . . . .
H64 H 0.717537 1.123809 0.788612 0.067 Uiso 1 1 calc R U . . .
C65 C 0.5486(3) 0.8708(3) 0.5056(2) 0.0541(18) Uani 1 1 d . . . . .
H65 H 0.552420 0.846071 0.482272 0.065 Uiso 1 1 calc R U . . .
C66 C 0.5882(3) 0.8931(3) 0.5366(2) 0.061(2) Uani 1 1 d . . . . .
H66 H 0.620173 0.886470 0.534096 0.073 Uiso 1 1 calc R U . . .
C67 C 0.5803(3) 0.9263(3) 0.5723(2) 0.0508(17) Uani 1 1 d . . . . .
C68 C 0.5363(2) 0.9382(2) 0.5752(2) 0.0460(15) Uani 1 1 d . . . . .
H68 H 0.531215 0.961092 0.599232 0.055 Uiso 1 1 calc R U . . .
C69 C 0.4985(3) 0.9157(2) 0.5418(2) 0.0489(16) Uani 1 1 d . . . . .
H69 H 0.467126 0.923658 0.543154 0.059 Uiso 1 1 calc R U . . .
C70 C 0.7026(2) 0.9582(2) 0.63505(18) 0.0412(14) Uani 1 1 d . . . . .
C71 C 0.6566(2) 1.0064(3) 0.66831(19) 0.0440(15) Uani 1 1 d . . . . .
C72 C 0.6237(3) 0.9520(3) 0.6079(2) 0.0520(17) Uani 1 1 d . . . . .
C73 C -0.0337(3) 0.5441(3) 0.8491(2) 0.0536(18) Uani 1 1 d . . . . .
H73 H -0.019439 0.576495 0.841124 0.064 Uiso 1 1 calc R U . . .
C74 C -0.0020(3) 0.5255(3) 0.8708(2) 0.0573(19) Uani 1 1 d D . . . .
H74 H 0.033093 0.545173 0.878704 0.069 Uiso 1 1 calc R U . . .
C75 C -0.0236(3) 0.4745(3) 0.8817(2) 0.0548(18) Uani 1 1 d . . . . .
C76 C -0.0757(3) 0.4506(3) 0.8706(2) 0.0572(18) Uani 1 1 d . . . . .
H76 H -0.092985 0.417950 0.877109 0.069 Uiso 1 1 calc R U . . .
C77 C -0.1022(3) 0.4768(3) 0.8491(2) 0.062(2) Uani 1 1 d . . . . .
H77 H -0.138065 0.460480 0.842076 0.074 Uiso 1 1 calc R U . B 2
C78 C 0.2288(3) 0.4797(3) 0.9537(2) 0.0519(17) Uani 1 1 d . . . . .
H78 H 0.250767 0.464160 0.965671 0.062 Uiso 1 1 calc R U . . .
C79 C 0.1765(3) 0.4543(3) 0.9491(2) 0.0544(18) Uani 1 1 d . . . . .
H79 H 0.163006 0.421879 0.957245 0.065 Uiso 1 1 calc R U . . .
C80 C 0.1440(3) 0.4775(3) 0.9321(2) 0.0477(16) Uani 1 1 d . . . . .
C81 C 0.1660(3) 0.5257(3) 0.9238(2) 0.0517(17) Uani 1 1 d . . . . .
H81 H 0.145500 0.544689 0.914517 0.062 Uiso 1 1 calc R U . . .
C82 C 0.2188(3) 0.5460(3) 0.9292(2) 0.062(2) Uani 1 1 d . . . . .
H82 H 0.233810 0.579021 0.922488 0.074 Uiso 1 1 calc R U . . .
C83 C -0.0745(3) 0.2512(4) 0.9268(3) 0.066(2) Uani 1 1 d . . . . .
H83 H -0.110233 0.233834 0.920135 0.080 Uiso 1 1 calc R U . . .
C84 C -0.0554(3) 0.3014(3) 0.9217(2) 0.062(2) Uani 1 1 d . . . . .
H84 H -0.077717 0.317868 0.911598 0.074 Uiso 1 1 calc R U . . .
C85 C -0.0033(3) 0.3283(3) 0.9315(2) 0.0526(17) Uani 1 1 d . . . . .
C86 C 0.0266(3) 0.3031(3) 0.9473(2) 0.0535(17) Uani 1 1 d . . . . .
H86 H 0.062179 0.320272 0.955420 0.064 Uiso 1 1 calc R U . . .
C87 C 0.0042(3) 0.2523(3) 0.9512(2) 0.0586(19) Uani 1 1 d . . . . .
H87 H 0.025301 0.235051 0.962278 0.070 Uiso 1 1 calc R U . . .
C88 C 0.0103(3) 0.4499(3) 0.90064(18) 0.0477(16) Uani 1 1 d . . . . .
C89 C 0.0874(3) 0.4516(3) 0.92536(19) 0.0447(15) Uani 1 1 d . . . . .
C90 C 0.0182(3) 0.3821(3) 0.9245(2) 0.0497(16) Uani 1 1 d . . . . .
C91 C 0.2470(2) 0.4142(3) 0.5794(2) 0.0453(15) Uani 1 1 d . . . . .
H91 H 0.237790 0.392840 0.551970 0.054 Uiso 1 1 calc R U . . .
C92 C 0.2541(3) 0.3918(3) 0.6119(2) 0.0486(16) Uani 1 1 d . . . . .
H92 H 0.249930 0.355720 0.607474 0.058 Uiso 1 1 calc R U . . .
C93 C 0.2680(2) 0.4237(3) 0.6524(2) 0.0451(15) Uani 1 1 d . . . . .
C94 C 0.2754(3) 0.4758(3) 0.6563(2) 0.0458(15) Uani 1 1 d . . . . .
H94 H 0.286895 0.498293 0.683077 0.055 Uiso 1 1 calc R U . . .
C95 C 0.2663(2) 0.4967(3) 0.6219(2) 0.0476(16) Uani 1 1 d . . . . .
H95 H 0.270120 0.532600 0.625318 0.057 Uiso 1 1 calc R U . . .
C96 C 0.2910(3) 0.2079(3) 0.73789(19) 0.0498(17) Uani 1 1 d . . . . .
H96 H 0.293312 0.192881 0.761634 0.060 Uiso 1 1 calc R U . . .
C97 C 0.2896(3) 0.2580(3) 0.7444(2) 0.0569(19) Uani 1 1 d . . . . .
H97 H 0.291087 0.277402 0.772136 0.068 Uiso 1 1 calc R U . . .
C98 C 0.2860(3) 0.2800(3) 0.70957(19) 0.0477(16) Uani 1 1 d . . . . .
C99 C 0.2834(4) 0.2516(3) 0.6695(2) 0.068(2) Uani 1 1 d . . . . .
H99 H 0.279863 0.265905 0.645503 0.082 Uiso 1 1 calc R U . . .
C100 C 0.2860(3) 0.2005(3) 0.6651(2) 0.061(2) Uani 1 1 d . . . . .
H100 H 0.285481 0.180347 0.637860 0.074 Uiso 1 1 calc R U . . .
C101 C 0.3047(3) 0.5233(3) 0.8470(2) 0.0557(18) Uani 1 1 d . . . . .
H101 H 0.305145 0.558401 0.850305 0.067 Uiso 1 1 calc R U . . .
C102 C 0.2944(3) 0.4934(3) 0.8087(2) 0.0571(19) Uani 1 1 d . . . . .
H102 H 0.285832 0.506774 0.785572 0.069 Uiso 1 1 calc R U . . .
C103 C 0.2961(3) 0.4431(2) 0.8023(2) 0.0497(17) Uani 1 1 d . . . . .
C104 C 0.3054(3) 0.4241(3) 0.8372(2) 0.061(2) Uani 1 1 d . . . . .
H104 H 0.306304 0.389500 0.834038 0.073 Uiso 1 1 calc R U . . .
C105 C 0.3133(3) 0.4558(3) 0.8769(2) 0.0543(18) Uani 1 1 d . . . . .
H105 H 0.317732 0.441808 0.900819 0.065 Uiso 1 1 calc R U . . .
C106 C 0.2759(3) 0.4017(3) 0.68874(19) 0.0475(16) Uani 1 1 d . . . . .
C107 C 0.2835(3) 0.3348(3) 0.71652(19) 0.0447(15) Uani 1 1 d . . . . .
C108 C 0.2894(3) 0.4097(3) 0.7590(2) 0.0524(17) Uani 1 1 d . . . . .
C109 C -0.0507(3) 0.5224(3) 0.7374(2) 0.0520(17) Uani 1 1 d . . . . .
H109 H -0.031795 0.557775 0.748581 0.062 Uiso 1 1 calc R U . . .
C110 C -0.0305(3) 0.4935(3) 0.7075(2) 0.0535(17) Uani 1 1 d . . . . .
H110 H 0.002414 0.508342 0.698657 0.064 Uiso 1 1 calc R U . . .
C111 C -0.0594(3) 0.4415(2) 0.6902(2) 0.0444(15) Uani 1 1 d . . . . .
C112 C -0.1046(3) 0.4213(3) 0.7059(2) 0.061(2) Uani 1 1 d . . . . .
H112 H -0.123563 0.385585 0.696275 0.073 Uiso 1 1 calc R U . . .
C113 C -0.1235(3) 0.4520(3) 0.7357(2) 0.0482(16) Uani 1 1 d . . . . .
H113 H -0.155966 0.437932 0.745521 0.058 Uiso 1 1 calc R U . . .
C114 C 0.1274(3) 0.4210(3) 0.5429(3) 0.064(2) Uani 1 1 d . . . . .
H114 H 0.138465 0.401118 0.520166 0.077 Uiso 1 1 calc R U . . .
C115 C 0.0820(3) 0.3985(3) 0.5579(2) 0.0575(18) Uani 1 1 d . . . . .
H115 H 0.061341 0.364011 0.545683 0.069 Uiso 1 1 calc R U . . .
C116 C 0.0670(3) 0.4281(3) 0.5922(2) 0.0537(17) Uani 1 1 d . . . . .
C117 C 0.0993(3) 0.4782(3) 0.6101(3) 0.066(2) Uani 1 1 d . . . . .
H117 H 0.091417 0.497707 0.634936 0.079 Uiso 1 1 calc R U . . .
C118 C 0.1434(3) 0.4990(3) 0.5905(3) 0.063(2) Uani 1 1 d . . . . .
H118 H 0.163794 0.534209 0.600130 0.076 Uiso 1 1 calc R U . . .
C119 C -0.1543(2) 0.2057(3) 0.5900(2) 0.0453(15) Uani 1 1 d . . . . .
H119 H -0.185653 0.189235 0.600497 0.054 Uiso 1 1 calc R U . . .
C120 C -0.1271(2) 0.2557(3) 0.6082(2) 0.0456(15) Uani 1 1 d . . . . .
H120 H -0.138291 0.273308 0.632164 0.055 Uiso 1 1 calc R U . . .
C121 C -0.0817(3) 0.2813(3) 0.5909(2) 0.0532(17) Uani 1 1 d . . . . .
C122 C -0.0661(3) 0.2545(3) 0.5582(2) 0.0547(18) Uani 1 1 d . . . . .
H122 H -0.035313 0.270271 0.546596 0.066 Uiso 1 1 calc R U . . .
C123 C -0.0954(2) 0.2027(3) 0.5410(2) 0.0512(17) Uani 1 1 d . . . . .
H123 H -0.084910 0.184200 0.517057 0.061 Uiso 1 1 calc R U . . .
C124 C -0.0408(3) 0.4103(3) 0.65685(19) 0.0480(16) Uani 1 1 d . . . . .
C125 C 0.0178(3) 0.4052(3) 0.6107(2) 0.0548(18) Uani 1 1 d . . . . .
C126 C -0.0520(3) 0.3353(3) 0.6103(2) 0.0511(17) Uani 1 1 d . . . . .
C127 C -0.0012(3) 0.1352(3) 0.8718(2) 0.0563(18) Uani 1 1 d . . . . .
H127 H 0.020518 0.137286 0.895952 0.068 Uiso 1 1 calc R U . . .
C128 C 0.0172(3) 0.1282(3) 0.8324(2) 0.064(2) Uani 1 1 d . . . . .
H128 H 0.050711 0.125558 0.829091 0.077 Uiso 1 1 calc R U . . .
C129 C -0.0163(3) 0.1252(3) 0.7979(2) 0.0498(17) Uani 1 1 d . . . . .
C130 C -0.0639(3) 0.1318(3) 0.8035(2) 0.062(2) Uani 1 1 d . . . . .
H130 H -0.085428 0.133589 0.780699 0.075 Uiso 1 1 calc R U . . .
C131 C -0.0792(3) 0.1359(3) 0.8457(2) 0.0535(18) Uani 1 1 d . . . . .
H131 H -0.113311 0.136030 0.850065 0.064 Uiso 1 1 calc R U . . .
C132 C 0.1787(3) 0.0899(3) 0.6620(2) 0.061(2) Uani 1 1 d . . . . .
H132 H 0.192090 0.089366 0.635302 0.073 Uiso 1 1 calc R U . . .
C133 C 0.1257(3) 0.0880(3) 0.6655(2) 0.0559(18) Uani 1 1 d . . . . .
H133 H 0.102932 0.082420 0.641233 0.067 Uiso 1 1 calc R U . . .
C134 C 0.1097(2) 0.0945(2) 0.7046(2) 0.0422(14) Uani 1 1 d . . . . .
C135 C 0.1429(3) 0.0983(3) 0.7385(2) 0.0566(19) Uani 1 1 d . . . . .
H135 H 0.132533 0.103021 0.766212 0.068 Uiso 1 1 calc R U . . .
C136 C 0.1893(3) 0.0954(3) 0.7322(2) 0.0519(17) Uani 1 1 d . . . . .
H136 H 0.210873 0.095628 0.755815 0.062 Uiso 1 1 calc R U . . .
C137 C -0.1390(2) 0.0941(2) 0.6217(2) 0.0426(15) Uani 1 1 d . . . . .
H137 H -0.173044 0.094093 0.626525 0.051 Uiso 1 1 calc R U . . .
C138 C -0.1069(2) 0.0960(3) 0.6553(2) 0.0469(15) Uani 1 1 d . . . . .
H138 H -0.118621 0.096671 0.682537 0.056 Uiso 1 1 calc R U . . .
C139 C -0.0566(3) 0.0969(2) 0.6492(2) 0.0454(15) Uani 1 1 d . . . . .
C140 C -0.0410(2) 0.0944(3) 0.60769(18) 0.0409(14) Uani 1 1 d . . . . .
H140 H -0.007423 0.093761 0.602034 0.049 Uiso 1 1 calc R U . . .
C141 C -0.0758(3) 0.0929(3) 0.5766(2) 0.0531(17) Uani 1 1 d . . . . .
H141 H -0.065359 0.092216 0.548976 0.064 Uiso 1 1 calc R U . . .
C142 C 0.0002(2) 0.1153(3) 0.7553(2) 0.0466(16) Uani 1 1 d . . . . .
C143 C 0.0561(2) 0.1001(3) 0.7118(2) 0.0462(16) Uani 1 1 d . . . . .
C144 C -0.0196(2) 0.1009(2) 0.6838(2) 0.0418(14) Uani 1 1 d . . . . .
C145 C 0.3757(4) 0.7523(3) 0.4055(3) 0.079(3) Uani 1 1 d . . . . .
H14A H 0.350595 0.736948 0.380764 0.118 Uiso 1 1 calc R U . . .
H14B H 0.362342 0.736901 0.429349 0.118 Uiso 1 1 calc R U . . .
H14C H 0.408033 0.745479 0.399355 0.118 Uiso 1 1 calc R U . . .
C146 C 0.3380(3) 0.8227(3) 0.4322(2) 0.0589(19) Uani 1 1 d . . . . .
H14D H 0.311086 0.812774 0.408858 0.088 Uiso 1 1 calc R U . . .
H14E H 0.346981 0.860061 0.443842 0.088 Uiso 1 1 calc R U . . .
H14F H 0.325464 0.803400 0.454248 0.088 Uiso 1 1 calc R U . . .
C147 C 0.3999(3) 0.8329(3) 0.3780(2) 0.0543(18) Uani 1 1 d . . . . .
H14G H 0.421838 0.814948 0.361980 0.065 Uiso 1 1 calc R U . . .
H14H H 0.368698 0.827898 0.359392 0.065 Uiso 1 1 calc R U . . .
C148 C 0.4285(3) 0.8895(3) 0.3913(2) 0.0564(19) Uani 1 1 d . . . . .
H14I H 0.405334 0.908141 0.404483 0.068 Uiso 1 1 calc R U . . .
H14J H 0.440773 0.903893 0.366476 0.068 Uiso 1 1 calc R U . . .
C149 C 0.5157(3) 0.8842(3) 0.4002(2) 0.0548(18) Uani 1 1 d . . . . .
H14K H 0.503307 0.848212 0.384423 0.082 Uiso 1 1 calc R U . . .
H14L H 0.544226 0.888326 0.420881 0.082 Uiso 1 1 calc R U . . .
H14M H 0.527422 0.907588 0.380741 0.082 Uiso 1 1 calc R U . . .
C150 C 0.4923(3) 0.9518(3) 0.4446(2) 0.0555(18) Uani 1 1 d . . . . .
H15A H 0.505464 0.973921 0.424464 0.083 Uiso 1 1 calc R U . . .
H15B H 0.519885 0.956314 0.466253 0.083 Uiso 1 1 calc R U . . .
H15C H 0.464067 0.961636 0.457806 0.083 Uiso 1 1 calc R U . . .
C151 C 0.3813(3) 0.4107(3) 0.6169(3) 0.063(2) Uani 1 1 d . . . . .
H15D H 0.371871 0.438298 0.606780 0.095 Uiso 1 1 calc R U . . .
H15E H 0.380400 0.415813 0.647488 0.095 Uiso 1 1 calc R U . . .
H15F H 0.356845 0.376882 0.603484 0.095 Uiso 1 1 calc R U . . .
C152 C 0.4357(3) 0.4156(3) 0.5580(2) 0.070(2) Uani 1 1 d . . . . .
H15G H 0.412618 0.383303 0.540657 0.105 Uiso 1 1 calc R U . . .
H15H H 0.470857 0.420507 0.550227 0.105 Uiso 1 1 calc R U . . .
H15I H 0.424711 0.444943 0.553345 0.105 Uiso 1 1 calc R U . . .
C153 C 0.4446(3) 0.3656(3) 0.6137(3) 0.074(2) Uani 1 1 d . . . . .
H15J H 0.432675 0.358264 0.641021 0.088 Uiso 1 1 calc R U . . .
H15K H 0.426030 0.335318 0.591228 0.088 Uiso 1 1 calc R U . . .
C154 C 0.4993(4) 0.3741(3) 0.6142(4) 0.085(3) Uani 1 1 d . . . . .
H15L H 0.510690 0.379592 0.586388 0.102 Uiso 1 1 calc R U . . .
H15M H 0.507223 0.343245 0.620094 0.102 Uiso 1 1 calc R U . . .
C155 C 0.5247(4) 0.4122(4) 0.6910(3) 0.090(3) Uani 1 1 d . . . . .
H15N H 0.488515 0.396769 0.695267 0.134 Uiso 1 1 calc R U . . .
H15O H 0.539487 0.444680 0.711748 0.134 Uiso 1 1 calc R U . . .
H15P H 0.543587 0.387936 0.694381 0.134 Uiso 1 1 calc R U . . .
C156 C 0.5806(3) 0.4377(3) 0.6380(3) 0.067(2) Uani 1 1 d . . . . .
H15Q H 0.596157 0.410959 0.641822 0.101 Uiso 1 1 calc R U . . .
H15R H 0.600228 0.470884 0.656284 0.101 Uiso 1 1 calc R U . . .
H15S H 0.580901 0.441302 0.608570 0.101 Uiso 1 1 calc R U . . .
C157 C 0.2475(4) 0.0013(3) 0.7157(3) 0.071(2) Uani 1 1 d . . . . .
H15T H 0.211450 -0.001441 0.709433 0.106 Uiso 1 1 calc R U . . .
H15U H 0.259885 0.022059 0.744080 0.106 Uiso 1 1 calc R U . . .
H15V H 0.250492 -0.033554 0.713968 0.106 Uiso 1 1 calc R U . . .
C158 C 0.2571(4) -0.0009(3) 0.6431(3) 0.075(3) Uani 1 1 d . . . . .
H15W H 0.279799 0.013600 0.622725 0.112 Uiso 1 1 calc R U . . .
H15X H 0.223166 0.002861 0.637706 0.112 Uiso 1 1 calc R U . . .
H15Y H 0.253693 -0.037830 0.640152 0.112 Uiso 1 1 calc R U . . .
C159 C 0.3358(3) 0.0268(4) 0.6932(3) 0.074(2) Uani 1 1 d . . . . .
H15Z H 0.345002 0.032886 0.723883 0.089 Uiso 1 1 calc R U . . .
H111 H 0.338864 -0.007390 0.680079 0.089 Uiso 1 1 calc R U . . .
C160 C 0.3711(3) 0.0673(3) 0.6759(3) 0.067(2) Uani 1 1 d . . . . .
H16A H 0.365964 0.058108 0.644747 0.081 Uiso 1 1 calc R U . . .
H16B H 0.406977 0.070075 0.684617 0.081 Uiso 1 1 calc R U . . .
C161 C 0.3873(3) 0.1410(4) 0.7348(3) 0.075(3) Uani 1 1 d . . . . .
H16C H 0.421939 0.137995 0.736831 0.113 Uiso 1 1 calc R U . . .
H16D H 0.366861 0.122810 0.754738 0.113 Uiso 1 1 calc R U . . .
H16E H 0.389387 0.177798 0.741578 0.113 Uiso 1 1 calc R U . . .
C162 C 0.3856(3) 0.1524(3) 0.6632(3) 0.070(2) Uani 1 1 d . . . . .
H16F H 0.371608 0.136197 0.633969 0.105 Uiso 1 1 calc R U . . .
H16G H 0.422945 0.159206 0.665567 0.105 Uiso 1 1 calc R U . . .
H16H H 0.378033 0.185194 0.671354 0.105 Uiso 1 1 calc R U . . .
C169 C 0.6718(5) 1.2401(4) 0.9066(3) 0.115(4) Uani 1 1 d . . . . .
H16I H 0.708803 1.249082 0.904013 0.172 Uiso 1 1 calc R U . . .
H16J H 0.658989 1.204951 0.912178 0.172 Uiso 1 1 calc R U . . .
H16K H 0.665246 1.264895 0.929832 0.172 Uiso 1 1 calc R U . . .
C170 C 0.5919(4) 1.2436(4) 0.8705(4) 0.112(4) Uani 1 1 d . . . . .
H17A H 0.575828 1.244627 0.843386 0.169 Uiso 1 1 calc R U . . .
H17B H 0.592776 1.274678 0.891279 0.169 Uiso 1 1 calc R U . . .
H17C H 0.571860 1.212541 0.880088 0.169 Uiso 1 1 calc R U . . .
C171 C 0.6768(5) 1.2908(3) 0.8515(4) 0.121(5) Uani 1 1 d . . . . .
H17D H 0.666588 1.320891 0.865457 0.146 Uiso 1 1 calc R U . . .
H17E H 0.713298 1.297428 0.861060 0.146 Uiso 1 1 calc R U . . .
C172 C 0.6722(5) 1.2873(3) 0.8085(4) 0.100(3) Uani 1 1 d . . . . .
H17F H 0.697142 1.318197 0.801481 0.120 Uiso 1 1 calc R U . . .
H17G H 0.637236 1.286954 0.799462 0.120 Uiso 1 1 calc R U . . .
C173 C 0.7366(3) 1.2428(5) 0.7835(5) 0.127(5) Uani 1 1 d . U . . .
H17H H 0.739438 1.216737 0.759523 0.191 Uiso 1 1 calc R U . . .
H17I H 0.749469 1.235918 0.809593 0.191 Uiso 1 1 calc R U . . .
H17J H 0.756882 1.277490 0.780050 0.191 Uiso 1 1 calc R U . . .
C174 C 0.6612(4) 1.2314(4) 0.7419(3) 0.083(3) Uani 1 1 d . . . . .
H17K H 0.683690 1.257048 0.727965 0.125 Uiso 1 1 calc R U . . .
H17L H 0.626589 1.234834 0.740820 0.125 Uiso 1 1 calc R U . . .
H17M H 0.659555 1.196382 0.727433 0.125 Uiso 1 1 calc R U . . .
C217 C 0.0697(4) 0.5098(5) 1.0179(3) 0.090(3) Uani 1 1 d . . . . .
C218 C 0.0975(7) 0.4842(8) 1.0325(4) 0.134(7) Uani 1 1 d . . . . .
H218 H 0.133420 0.500799 1.039304 0.160 Uiso 1 1 calc R U . . .
C219 C 0.0785(10) 0.4389(10) 1.0377(4) 0.176(13) Uani 1 1 d . . . . .
H219 H 0.101249 0.422319 1.047142 0.211 Uiso 1 1 calc R U . . .
C220 C 0.0221(7) 0.4087(5) 1.0303(3) 0.120(5) Uani 1 1 d . . . . .
H220 H 0.008724 0.374527 1.035239 0.144 Uiso 1 1 calc R U . . .
C221 C -0.0091(5) 0.4349(4) 1.0153(3) 0.086(3) Uani 1 1 d . . . . .
C222 C 0.0143(3) 0.4870(4) 1.0082(2) 0.064(2) Uani 1 1 d . . . . .
C223 C 0.0912(4) 0.5601(6) 1.0099(3) 0.099(4) Uani 1 1 d . . . . .
H22A H 0.127336 0.575779 1.014974 0.119 Uiso 1 1 calc R U . . .
C224 C -0.0641(6) 0.4140(4) 1.0040(3) 0.102(4) Uani 1 1 d . . . . .
H22B H -0.081270 0.379556 1.006930 0.122 Uiso 1 1 calc R U . . .
C225 C 0.4325(5) 0.9852(6) 0.9769(4) 0.140(5) Uani 1 1 d D U . . .
C226 C 0.4031(7) 1.0058(9) 0.9531(6) 0.223(8) Uani 1 1 d D U . . .
H226 H 0.367476 0.987846 0.946311 0.268 Uiso 1 1 calc R U . . .
C227 C 0.4250(10) 1.0524(10) 0.9390(5) 0.273(11) Uani 1 1 d D U . . .
H227 H 0.406452 1.066007 0.921409 0.327 Uiso 1 1 calc R U . . .
C228 C 0.4778(9) 1.0768(8) 0.9540(6) 0.231(9) Uani 1 1 d D U . . .
H228 H 0.494234 1.109554 0.947207 0.277 Uiso 1 1 calc R U . . .
C229 C 0.5071(7) 1.0572(5) 0.9775(3) 0.136(5) Uani 1 1 d D U . . .
C230 C 0.4851(4) 1.0088(4) 0.9889(3) 0.087(3) Uani 1 1 d D U . . .
C231 C 0.4105(9) 0.9341(10) 0.9878(6) 0.188(8) Uani 1 1 d . U . . .
H231 H 0.376105 0.913449 0.978298 0.225 Uiso 1 1 calc R U . . .
C232 C 0.4368(9) 0.9194(6) 1.0087(5) 0.165(8) Uani 1 1 d D U . . .
H232 H 0.419979 0.888471 1.018080 0.198 Uiso 1 1 calc R U . . .
N55 N 0.6868(3) 0.8365(3) 1.05825(17) 0.0694(17) Uani 1 1 d D . . . .
N56 N 0.7355(2) 0.7719(2) 1.00951(18) 0.0566(14) Uani 1 1 d D . . . .
C163 C 0.6346(6) 0.8302(8) 1.0721(6) 0.079(3) Uani 0.59(2) 1 d D . P C 1
H16L H 0.613903 0.793543 1.064437 0.118 Uiso 0.59(2) 1 calc R U P C 1
H16M H 0.637209 0.842195 1.102684 0.118 Uiso 0.59(2) 1 calc R U P C 1
H16N H 0.618345 0.850877 1.058262 0.118 Uiso 0.59(2) 1 calc R U P C 1
C164 C 0.7178(8) 0.8930(6) 1.0703(5) 0.087(4) Uani 0.59(2) 1 d D . P C 1
H16O H 0.752421 0.897789 1.061366 0.130 Uiso 0.59(2) 1 calc R U P C 1
H16P H 0.701130 0.913363 1.056497 0.130 Uiso 0.59(2) 1 calc R U P C 1
H16Q H 0.719994 0.904681 1.100918 0.130 Uiso 0.59(2) 1 calc R U P C 1
C165 C 0.7115(9) 0.8029(11) 1.0774(9) 0.104(8) Uani 0.59(2) 1 d D . P C 1
H16R H 0.725094 0.821074 1.106633 0.125 Uiso 0.59(2) 1 calc R U P C 1
H16S H 0.684296 0.770376 1.078869 0.125 Uiso 0.59(2) 1 calc R U P C 1
C166 C 0.7529(7) 0.7891(9) 1.0561(4) 0.070(5) Uani 0.59(2) 1 d D . P C 1
H16T H 0.760369 0.760570 1.066915 0.085 Uiso 0.59(2) 1 calc R U P C 1
H16U H 0.784490 0.819384 1.061131 0.085 Uiso 0.59(2) 1 calc R U P C 1
C167 C 0.7095(13) 0.7140(6) 0.9989(7) 0.074(5) Uani 0.59(2) 1 d D . P C 1
H16V H 0.677962 0.705480 1.013188 0.110 Uiso 0.59(2) 1 calc R U P C 1
H16W H 0.700850 0.702514 0.968408 0.110 Uiso 0.59(2) 1 calc R U P C 1
H16X H 0.732641 0.696412 1.008284 0.110 Uiso 0.59(2) 1 calc R U P C 1
C168 C 0.7828(6) 0.7827(13) 0.9872(6) 0.071(5) Uani 0.59(2) 1 d D . P C 1
H16Y H 0.800792 0.820112 0.993368 0.107 Uiso 0.59(2) 1 calc R U P C 1
H16Z H 0.805299 0.764427 0.996651 0.107 Uiso 0.59(2) 1 calc R U P C 1
H116 H 0.773507 0.770529 0.956775 0.107 Uiso 0.59(2) 1 calc R U P C 1
CB63 C 0.6344(8) 0.8085(11) 1.0668(8) 0.087(4) Uani 0.41(2) 1 d D . P C 2
HB6A H 0.627006 0.771162 1.055869 0.130 Uiso 0.41(2) 1 calc R U P C 2
HB6B H 0.631763 0.814813 1.097239 0.130 Uiso 0.41(2) 1 calc R U P C 2
HB6C H 0.609521 0.820883 1.052969 0.130 Uiso 0.41(2) 1 calc R U P C 2
CB64 C 0.6962(12) 0.8931(7) 1.0755(7) 0.079(3) Uani 0.41(2) 1 d D . P C 2
HB6D H 0.730818 0.912889 1.070276 0.118 Uiso 0.41(2) 1 calc R U P C 2
HB6E H 0.670816 0.904836 1.061574 0.118 Uiso 0.41(2) 1 calc R U P C 2
HB6F H 0.693058 0.898766 1.105844 0.118 Uiso 0.41(2) 1 calc R U P C 2
CB65 C 0.7298(12) 0.8214(11) 1.0766(11) 0.092(9) Uani 0.41(2) 1 d D . P C 2
HB6G H 0.763195 0.846978 1.074016 0.111 Uiso 0.41(2) 1 calc R U P C 2
HB6H H 0.726402 0.821503 1.106844 0.111 Uiso 0.41(2) 1 calc R U P C 2
CB66 C 0.7284(11) 0.7695(10) 1.0543(5) 0.066(6) Uani 0.41(2) 1 d D . P C 2
HB6I H 0.694974 0.743721 1.056477 0.079 Uiso 0.41(2) 1 calc R U P C 2
HB6J H 0.756092 0.759045 1.066763 0.079 Uiso 0.41(2) 1 calc R U P C 2
CB67 C 0.713(2) 0.7162(9) 0.9845(10) 0.074(5) Uani 0.41(2) 1 d D . P C 2
HB6K H 0.676943 0.702701 0.988366 0.110 Uiso 0.41(2) 1 calc R U P C 2
HB6L H 0.717514 0.715642 0.954507 0.110 Uiso 0.41(2) 1 calc R U P C 2
HB6M H 0.731897 0.694511 0.994398 0.110 Uiso 0.41(2) 1 calc R U P C 2
CB68 C 0.7897(7) 0.7898(19) 1.0025(10) 0.071(5) Uani 0.41(2) 1 d D . P C 2
HB6N H 0.792842 0.790911 0.972682 0.107 Uiso 0.41(2) 1 calc R U P C 2
HB6O H 0.805857 0.824682 1.019722 0.107 Uiso 0.41(2) 1 calc R U P C 2
HB6P H 0.806764 0.765923 1.010356 0.107 Uiso 0.41(2) 1 calc R U P C 2
N59 N 0.9436(8) 0.8356(8) 0.6358(7) 0.068(5) Uani 0.564(18) 1 d D U P D 1
N60 N 0.9358(10) 0.9186(8) 0.5984(7) 0.061(5) Uani 0.564(18) 1 d D U P D 1
C175 C 0.9694(10) 0.8481(13) 0.6805(7) 0.086(6) Uani 0.564(18) 1 d D U P D 1
H17N H 0.983353 0.885897 0.690189 0.128 Uiso 0.564(18) 1 calc R U P D 1
H17O H 0.944182 0.833688 0.699213 0.128 Uiso 0.564(18) 1 calc R U P D 1
H17P H 0.997407 0.832876 0.680739 0.128 Uiso 0.564(18) 1 calc R U P D 1
C176 C 0.9231(17) 0.7777(8) 0.6227(13) 0.084(5) Uani 0.564(18) 1 d D U P D 1
H17Q H 0.899006 0.763841 0.642435 0.127 Uiso 0.564(18) 1 calc R U P D 1
H17R H 0.905334 0.768092 0.594304 0.127 Uiso 0.564(18) 1 calc R U P D 1
H17S H 0.951647 0.763167 0.622802 0.127 Uiso 0.564(18) 1 calc R U P D 1
C177 C 0.9803(10) 0.8546(8) 0.6044(9) 0.118(9) Uani 0.564(18) 1 d D . P D 1
H17T H 1.014020 0.850357 0.611286 0.141 Uiso 0.564(18) 1 calc R U P D 1
H17U H 0.966680 0.834162 0.575709 0.141 Uiso 0.564(18) 1 calc R U P D 1
C178 C 0.9861(9) 0.9104(8) 0.6064(10) 0.104(7) Uani 0.564(18) 1 d D . P D 1
H17V H 1.009109 0.923107 0.585173 0.125 Uiso 0.564(18) 1 calc R U P D 1
H17W H 1.002329 0.930741 0.634523 0.125 Uiso 0.564(18) 1 calc R U P D 1
C179 C 0.9438(9) 0.9760(6) 0.6144(8) 0.099(6) Uani 0.564(18) 1 d D U P D 1
H17X H 0.911390 0.983284 0.609740 0.148 Uiso 0.564(18) 1 calc R U P D 1
H17Y H 0.955033 0.985354 0.644577 0.148 Uiso 0.564(18) 1 calc R U P D 1
H17Z H 0.970008 0.996425 0.599247 0.148 Uiso 0.564(18) 1 calc R U P D 1
C180 C 0.9138(15) 0.8970(12) 0.5522(7) 0.103(9) Uani 0.564(18) 1 d D . P D 1
H18A H 0.880735 0.903046 0.548023 0.154 Uiso 0.564(18) 1 calc R U P D 1
H18B H 0.937804 0.914454 0.533910 0.154 Uiso 0.564(18) 1 calc R U P D 1
H18C H 0.908858 0.859575 0.545231 0.154 Uiso 0.564(18) 1 calc R U P D 1
NA59 N 0.9476(13) 0.8439(13) 0.6482(10) 0.087(8) Uani 0.436(18) 1 d D . P D 2
NA60 N 0.9400(13) 0.9150(11) 0.6021(11) 0.084(8) Uani 0.436(18) 1 d D . P D 2
CB75 C 0.9589(17) 0.844(2) 0.6934(10) 0.111(11) Uani 0.436(18) 1 d D . P D 2
HB7A H 0.972459 0.880203 0.709148 0.167 Uiso 0.436(18) 1 calc R U P D 2
HB7B H 0.927261 0.826389 0.704695 0.167 Uiso 0.436(18) 1 calc R U P D 2
HB7C H 0.984398 0.826338 0.696094 0.167 Uiso 0.436(18) 1 calc R U P D 2
CB76 C 0.927(2) 0.7910(13) 0.6220(16) 0.084(5) Uani 0.436(18) 1 d D . P D 2
HB7D H 0.920178 0.793125 0.592703 0.127 Uiso 0.436(18) 1 calc R U P D 2
HB7E H 0.951919 0.772290 0.623700 0.127 Uiso 0.436(18) 1 calc R U P D 2
HB7F H 0.894782 0.772341 0.632301 0.127 Uiso 0.436(18) 1 calc R U P D 2
CB77 C 0.9950(12) 0.8748(13) 0.6316(10) 0.119(10) Uani 0.436(18) 1 d D . P D 2
HB7G H 1.011995 0.907918 0.651749 0.142 Uiso 0.436(18) 1 calc R U P D 2
HB7H H 1.019679 0.854928 0.626868 0.142 Uiso 0.436(18) 1 calc R U P D 2
CB78 C 0.9771(13) 0.8850(14) 0.5909(10) 0.123(10) Uani 0.436(18) 1 d D . P D 2
HB7I H 0.959883 0.851878 0.570769 0.147 Uiso 0.436(18) 1 calc R U P D 2
HB7J H 1.006511 0.905517 0.578008 0.147 Uiso 0.436(18) 1 calc R U P D 2
CB79 C 0.9678(12) 0.9662(8) 0.6310(9) 0.099(6) Uani 0.436(18) 1 d D . P D 2
HB7K H 0.943568 0.985686 0.638264 0.148 Uiso 0.436(18) 1 calc R U P D 2
HB7L H 0.982363 0.960047 0.656738 0.148 Uiso 0.436(18) 1 calc R U P D 2
HB7M H 0.995437 0.986343 0.616817 0.148 Uiso 0.436(18) 1 calc R U P D 2
CB80 C 0.9156(16) 0.9144(15) 0.5594(12) 0.101(9) Uani 0.436(18) 1 d D U P D 2
HB8A H 0.899156 0.878415 0.544495 0.151 Uiso 0.436(18) 1 calc R U P D 2
HB8B H 0.889724 0.932467 0.563120 0.151 Uiso 0.436(18) 1 calc R U P D 2
HB8C H 0.942098 0.932036 0.542909 0.151 Uiso 0.436(18) 1 calc R U P D 2
N61 N 0.2027(3) 0.5201(3) 0.4874(2) 0.088(3) Uani 1 1 d . . . . .
N62 N 0.2970(3) 0.5125(3) 0.5116(2) 0.073(2) Uani 1 1 d . . . . .
C181 C 0.1760(6) 0.5562(6) 0.5049(5) 0.155(7) Uani 1 1 d . . . . .
H18D H 0.188988 0.591653 0.503012 0.187 Uiso 1 1 calc R U . . .
H18E H 0.145558 0.544330 0.518175 0.187 Uiso 1 1 calc R U . . .
C182 C 0.1661(5) 0.4786(5) 0.4566(4) 0.148(6) Uani 1 1 d . . . . .
H18F H 0.178966 0.448788 0.450065 0.222 Uiso 1 1 calc R U . . .
H18G H 0.161862 0.491161 0.430816 0.222 Uiso 1 1 calc R U . . .
H18H H 0.132859 0.468018 0.468201 0.222 Uiso 1 1 calc R U . . .
C183 C 0.2472(5) 0.5458(5) 0.4691(4) 0.109(4) Uani 1 1 d . . . . .
H18I H 0.237443 0.545077 0.439283 0.131 Uiso 1 1 calc R U . . .
H18J H 0.260458 0.582578 0.483960 0.131 Uiso 1 1 calc R U . . .
C184 C 0.2847(5) 0.5239(6) 0.4707(4) 0.138(6) Uani 1 1 d . . . . .
H18K H 0.316298 0.547355 0.462568 0.165 Uiso 1 1 calc R U . . .
H18L H 0.274774 0.491082 0.449352 0.165 Uiso 1 1 calc R U . . .
C185 C 0.3262(7) 0.4806(10) 0.5119(6) 0.214(10) Uani 1 1 d . . . . .
H18M H 0.304939 0.444520 0.501258 0.321 Uiso 1 1 calc R U . . .
H18N H 0.340757 0.484447 0.540753 0.321 Uiso 1 1 calc R U . . .
H18O H 0.354169 0.489889 0.493905 0.321 Uiso 1 1 calc R U . . .
C186 C 0.3356(4) 0.5574(6) 0.5401(4) 0.145(6) Uani 1 1 d . . . . .
H18P H 0.369352 0.562952 0.529167 0.217 Uiso 1 1 calc R U . . .
H18Q H 0.337564 0.550122 0.568373 0.217 Uiso 1 1 calc R U . . .
H18R H 0.325324 0.588720 0.541361 0.217 Uiso 1 1 calc R U . . .
Pd09 Pd 0.32709(2) 0.55173(2) 0.93935(2) 0.05530(16) Uani 1 1 d . . . . .
N63 N 0.3411(3) 0.6013(3) 0.9968(3) 0.102(2) Uani 1 1 d D . . . .
N64 N 0.4057(3) 0.5801(3) 0.9358(3) 0.093(2) Uani 1 1 d D . . . .
C187 C 0.3148(13) 0.576(2) 1.0297(14) 0.103(6) Uani 0.429(17) 1 d D U P E 1
H18S H 0.277629 0.563637 1.021803 0.154 Uiso 0.429(17) 1 calc R U P E 1
H18T H 0.326859 0.546921 1.032602 0.154 Uiso 0.429(17) 1 calc R U P E 1
H18U H 0.322363 0.601451 1.056481 0.154 Uiso 0.429(17) 1 calc R U P E 1
C188 C 0.3282(14) 0.6489(10) 0.9897(13) 0.130(6) Uani 0.429(17) 1 d D U P E 1
H18V H 0.347535 0.662560 0.967363 0.194 Uiso 0.429(17) 1 calc R U P E 1
H18W H 0.291256 0.639462 0.981501 0.194 Uiso 0.429(17) 1 calc R U P E 1
H18X H 0.337297 0.675451 1.015818 0.194 Uiso 0.429(17) 1 calc R U P E 1
C189 C 0.3987(7) 0.6218(14) 1.0067(9) 0.116(5) Uani 0.429(17) 1 d D U P E 1
H18Y H 0.410923 0.596362 1.018352 0.139 Uiso 0.429(17) 1 calc R U P E 1
H18Z H 0.408338 0.654732 1.027895 0.139 Uiso 0.429(17) 1 calc R U P E 1
C190 C 0.4230(11) 0.6308(8) 0.9666(7) 0.109(5) Uani 0.429(17) 1 d D U P E 1
H19A H 0.412022 0.657281 0.955416 0.131 Uiso 0.429(17) 1 calc R U P E 1
H19B H 0.460920 0.643128 0.971950 0.131 Uiso 0.429(17) 1 calc R U P E 1
C191 C 0.4180(15) 0.5886(12) 0.8915(6) 0.117(6) Uani 0.429(17) 1 d D U P E 1
H19C H 0.406487 0.555124 0.871452 0.176 Uiso 0.429(17) 1 calc R U P E 1
H19D H 0.400215 0.611776 0.883272 0.176 Uiso 0.429(17) 1 calc R U P E 1
H19E H 0.455142 0.604256 0.891313 0.176 Uiso 0.429(17) 1 calc R U P E 1
C192 C 0.4301(12) 0.5420(9) 0.9468(9) 0.104(8) Uani 0.429(17) 1 d D U P E 1
H19F H 0.417646 0.509393 0.925831 0.156 Uiso 0.429(17) 1 calc R U P E 1
H19G H 0.467544 0.556211 0.947222 0.156 Uiso 0.429(17) 1 calc R U P E 1
H19H H 0.421310 0.535305 0.974692 0.156 Uiso 0.429(17) 1 calc R U P E 1
CB87 C 0.3340(11) 0.5717(14) 1.0320(10) 0.103(6) Uani 0.571(17) 1 d D U P E 2
HB8D H 0.298798 0.547895 1.028926 0.154 Uiso 0.571(17) 1 calc R U P E 2
HB8E H 0.358321 0.551889 1.030922 0.154 Uiso 0.571(17) 1 calc R U P E 2
HB8F H 0.340244 0.596281 1.059159 0.154 Uiso 0.571(17) 1 calc R U P E 2
CB88 C 0.3030(9) 0.6317(9) 1.0021(10) 0.130(6) Uani 0.571(17) 1 d D U P E 2
HB8G H 0.268266 0.607745 1.001499 0.194 Uiso 0.571(17) 1 calc R U P E 2
HB8H H 0.311920 0.656683 1.029040 0.194 Uiso 0.571(17) 1 calc R U P E 2
HB8I H 0.304294 0.650410 0.979043 0.194 Uiso 0.571(17) 1 calc R U P E 2
CB89 C 0.3922(6) 0.6383(8) 0.9978(9) 0.116(5) Uani 0.571(17) 1 d D U P E 2
HB8J H 0.405348 0.656350 1.027184 0.139 Uiso 0.571(17) 1 calc R U P E 2
HB8K H 0.390621 0.664710 0.981329 0.139 Uiso 0.571(17) 1 calc R U P E 2
CB90 C 0.4272(7) 0.6088(9) 0.9791(5) 0.109(5) Uani 0.571(17) 1 d D U P E 2
HB9A H 0.461851 0.633244 0.978347 0.131 Uiso 0.571(17) 1 calc R U P E 2
HB9B H 0.430446 0.584033 0.996733 0.131 Uiso 0.571(17) 1 calc R U P E 2
CB91 C 0.4166(11) 0.6167(9) 0.9054(7) 0.117(6) Uani 0.571(17) 1 d D U P E 2
HB9C H 0.402172 0.597323 0.876939 0.176 Uiso 0.571(17) 1 calc R U P E 2
HB9D H 0.400851 0.644110 0.913924 0.176 Uiso 0.571(17) 1 calc R U P E 2
HB9E H 0.453805 0.632340 0.905668 0.176 Uiso 0.571(17) 1 calc R U P E 2
CB92 C 0.4272(11) 0.5354(9) 0.9228(9) 0.136(9) Uani 0.571(17) 1 d D U P E 2
HB9F H 0.412720 0.516682 0.894159 0.204 Uiso 0.571(17) 1 calc R U P E 2
HB9G H 0.464667 0.548981 0.923519 0.204 Uiso 0.571(17) 1 calc R U P E 2
HB9H H 0.418041 0.511569 0.942258 0.204 Uiso 0.571(17) 1 calc R U P E 2
Pd0A Pd -0.07330(2) 0.14832(2) 0.93617(2) 0.05728(16) Uani 1 1 d D . . . .
N65 N -0.1004(4) 0.1541(3) 0.9921(2) 0.102(3) Uani 1 1 d D . . . .
N66 N -0.1023(3) 0.0706(3) 0.9328(2) 0.096(2) Uani 1 1 d D . . . .
C193 C -0.0585(5) 0.1813(5) 1.0280(3) 0.138(5) Uani 1 1 d D . . . .
H19I H -0.031482 0.164641 1.025743 0.206 Uiso 1 1 calc R U . . .
H19J H -0.043733 0.217935 1.026376 0.206 Uiso 1 1 calc R U . . .
H19K H -0.073128 0.179024 1.054918 0.206 Uiso 1 1 calc R U . . .
C194 C -0.1389(6) 0.1796(7) 0.9965(4) 0.172(6) Uani 1 1 d D . . . .
H19L H -0.124513 0.215178 0.992191 0.258 Uiso 1 1 calc R U . . .
H19M H -0.168153 0.160596 0.975475 0.258 Uiso 1 1 calc R U . . .
H19N H -0.150438 0.180460 1.024781 0.258 Uiso 1 1 calc R U . . .
C195 C -0.1277(5) 0.1022(4) 0.9993(4) 0.143(5) Uani 1 1 d D . . . .
HA19 H -0.104946 0.092161 1.018148 0.171 Uiso 0.474(18) 1 calc R U P F 1
HB19 H -0.158315 0.103921 1.014076 0.171 Uiso 0.474(18) 1 calc R U P F 1
HC19 H -0.122669 0.102441 1.029691 0.171 Uiso 0.526(18) 1 calc R U P F 2
HD19 H -0.164897 0.094598 0.991870 0.171 Uiso 0.526(18) 1 calc R U P F 2
C196 C -0.1440(9) 0.0618(8) 0.9613(6) 0.125(5) Uani 0.474(18) 1 d D U P F 1
H19O H -0.176043 0.063332 0.947307 0.150 Uiso 0.474(18) 1 calc R U P F 1
H19P H -0.150860 0.027181 0.968400 0.150 Uiso 0.474(18) 1 calc R U P F 1
C197 C -0.0597(8) 0.0516(9) 0.9440(9) 0.110(7) Uani 0.474(18) 1 d D U P F 1
H19Q H -0.033617 0.058586 0.924043 0.165 Uiso 0.474(18) 1 calc R U P F 1
H19R H -0.044214 0.069571 0.972540 0.165 Uiso 0.474(18) 1 calc R U P F 1
H19S H -0.072869 0.014158 0.942831 0.165 Uiso 0.474(18) 1 calc R U P F 1
C198 C -0.1290(11) 0.0384(10) 0.8903(6) 0.108(5) Uani 0.474(18) 1 d D U P F 1
H19T H -0.157468 0.050484 0.882403 0.162 Uiso 0.474(18) 1 calc R U P F 1
H19U H -0.104432 0.042153 0.868997 0.162 Uiso 0.474(18) 1 calc R U P F 1
H19V H -0.142450 0.001764 0.892188 0.162 Uiso 0.474(18) 1 calc R U P F 1
CB96 C -0.1115(11) 0.0611(8) 0.9759(5) 0.125(5) Uani 0.526(18) 1 d D U P F 2
HB9I H -0.138422 0.027313 0.974202 0.150 Uiso 0.526(18) 1 calc R U P F 2
HB9J H -0.079621 0.059890 0.990203 0.150 Uiso 0.526(18) 1 calc R U P F 2
CB97 C -0.0659(9) 0.0435(9) 0.9192(8) 0.108(5) Uani 0.526(18) 1 d D U P F 2
HB9K H -0.034324 0.058093 0.938410 0.162 Uiso 0.526(18) 1 calc R U P F 2
HB9L H -0.080872 0.006517 0.919412 0.162 Uiso 0.526(18) 1 calc R U P F 2
HB9M H -0.057820 0.047596 0.890629 0.162 Uiso 0.526(18) 1 calc R U P F 2
CB98 C -0.1503(8) 0.0518(9) 0.9063(8) 0.112(7) Uani 0.526(18) 1 d D U P F 2
HB9N H -0.173050 0.071634 0.917183 0.168 Uiso 0.526(18) 1 calc R U P F 2
HB9O H -0.143710 0.056010 0.877511 0.168 Uiso 0.526(18) 1 calc R U P F 2
HB9P H -0.166762 0.014931 0.906295 0.168 Uiso 0.526(18) 1 calc R U P F 2
N67 N -0.2037(2) 0.0237(2) 0.51392(17) 0.0519(14) Uani 1 1 d D . . . .
N68 N -0.2182(2) 0.1100(2) 0.48959(17) 0.0568(15) Uani 1 1 d D . . . .
C199 C -0.2415(5) -0.0024(7) 0.5404(4) 0.087(5) Uani 0.676(12) 1 d D . P G 1
H19W H -0.266906 0.015966 0.545778 0.131 Uiso 0.676(12) 1 calc R U P G 1
H19X H -0.258920 -0.038386 0.525757 0.131 Uiso 0.676(12) 1 calc R U P G 1
H19Y H -0.223874 -0.002278 0.567146 0.131 Uiso 0.676(12) 1 calc R U P G 1
C200 C -0.1635(6) -0.0036(7) 0.5047(3) 0.055(3) Uani 0.676(12) 1 d D . P G 1
H20A H -0.138935 0.014581 0.487071 0.083 Uiso 0.676(12) 1 calc R U P G 1
H20B H -0.145244 -0.003456 0.531186 0.083 Uiso 0.676(12) 1 calc R U P G 1
H20C H -0.180290 -0.039563 0.489797 0.083 Uiso 0.676(12) 1 calc R U P G 1
C201 C -0.2299(5) 0.0231(5) 0.4707(4) 0.069(4) Uani 0.676(12) 1 d D . P G 1
H20D H -0.203225 0.031100 0.451000 0.083 Uiso 0.676(12) 1 calc R U P G 1
H20E H -0.253502 -0.012355 0.459179 0.083 Uiso 0.676(12) 1 calc R U P G 1
C202 C -0.2585(4) 0.0595(4) 0.4727(4) 0.070(4) Uani 0.676(12) 1 d D . P G 1
H20F H -0.286019 0.052449 0.491827 0.084 Uiso 0.676(12) 1 calc R U P G 1
H20G H -0.273878 0.058690 0.444457 0.084 Uiso 0.676(12) 1 calc R U P G 1
C203 C -0.2489(6) 0.1452(6) 0.5053(8) 0.066(5) Uani 0.676(12) 1 d D . P G 1
H20H H -0.225542 0.180123 0.517276 0.099 Uiso 0.676(12) 1 calc R U P G 1
H20I H -0.271387 0.146833 0.481873 0.099 Uiso 0.676(12) 1 calc R U P G 1
H20J H -0.269751 0.131718 0.527019 0.099 Uiso 0.676(12) 1 calc R U P G 1
C204 C -0.1902(5) 0.1310(5) 0.4546(3) 0.049(3) Uani 0.676(12) 1 d D . P G 1
H20K H -0.163775 0.164253 0.466242 0.073 Uiso 0.676(12) 1 calc R U P G 1
H20L H -0.173921 0.106267 0.440239 0.073 Uiso 0.676(12) 1 calc R U P G 1
H20M H -0.214569 0.136267 0.434469 0.073 Uiso 0.676(12) 1 calc R U P G 1
CB99 C -0.2224(12) -0.0004(17) 0.5513(8) 0.087(5) Uani 0.324(12) 1 d D . P G 2
HB9Q H -0.244068 0.018024 0.566349 0.131 Uiso 0.324(12) 1 calc R U P G 2
HB9R H -0.242355 -0.037085 0.541215 0.131 Uiso 0.324(12) 1 calc R U P G 2
HB9S H -0.192769 0.002240 0.570270 0.131 Uiso 0.324(12) 1 calc R U P G 2
CC00 C -0.1706(12) -0.0042(16) 0.4906(7) 0.055(3) Uani 0.324(12) 1 d D . P G 2
HC0A H -0.139636 0.000590 0.508876 0.083 Uiso 0.324(12) 1 calc R U P G 2
HC0B H -0.189659 -0.041277 0.482175 0.083 Uiso 0.324(12) 1 calc R U P G 2
HC0C H -0.160744 0.009969 0.465481 0.083 Uiso 0.324(12) 1 calc R U P G 2
CC01 C -0.2522(7) 0.0181(10) 0.4877(8) 0.069(4) Uani 0.324(12) 1 d D . P G 2
HC0D H -0.265595 -0.016963 0.469421 0.083 Uiso 0.324(12) 1 calc R U P G 2
HC0E H -0.279058 0.024035 0.505867 0.083 Uiso 0.324(12) 1 calc R U P G 2
CC02 C -0.2367(11) 0.0580(7) 0.4625(7) 0.070(4) Uani 0.324(12) 1 d D . P G 2
HC0F H -0.266348 0.055716 0.443135 0.084 Uiso 0.324(12) 1 calc R U P G 2
HC0G H -0.209152 0.051947 0.445267 0.084 Uiso 0.324(12) 1 calc R U P G 2
CC03 C -0.2611(14) 0.1276(15) 0.5057(19) 0.066(5) Uani 0.324(12) 1 d D . P G 2
HC0H H -0.247480 0.162376 0.523601 0.099 Uiso 0.324(12) 1 calc R U P G 2
HC0I H -0.283516 0.128696 0.481926 0.099 Uiso 0.324(12) 1 calc R U P G 2
HC0J H -0.280920 0.103384 0.522117 0.099 Uiso 0.324(12) 1 calc R U P G 2
CC04 C -0.1848(11) 0.1501(9) 0.4677(7) 0.049(3) Uani 0.324(12) 1 d D . P G 2
HC0K H -0.173395 0.184009 0.487054 0.073 Uiso 0.324(12) 1 calc R U P G 2
HC0L H -0.154707 0.139878 0.459100 0.073 Uiso 0.324(12) 1 calc R U P G 2
HC0M H -0.204522 0.152218 0.442799 0.073 Uiso 0.324(12) 1 calc R U P G 2
N69 N 0.2079(2) 0.8017(3) 0.8718(2) 0.0651(17) Uani 1 1 d D . . . .
N70 N 0.1767(2) 0.7366(2) 0.7929(2) 0.0677(18) Uani 1 1 d D . . . .
C205 C 0.2158(4) 0.8598(3) 0.8833(4) 0.110(4) Uani 1 1 d D . . . .
H20N H 0.252462 0.878617 0.890280 0.165 Uiso 1 1 calc R U . . .
H20O H 0.202861 0.870880 0.859325 0.165 Uiso 1 1 calc R U . . .
H20P H 0.197014 0.867263 0.907622 0.165 Uiso 1 1 calc R U . . .
C206 C 0.2285(5) 0.7860(6) 0.9104(3) 0.130(5) Uani 1 1 d D . . . .
H20Q H 0.265000 0.805518 0.917377 0.195 Uiso 1 1 calc R U . . .
H20R H 0.209358 0.793759 0.934384 0.195 Uiso 1 1 calc R U . . .
H20S H 0.224080 0.748694 0.903802 0.195 Uiso 1 1 calc R U . . .
C207 C 0.1537(4) 0.7728(4) 0.8613(4) 0.120(5) Uani 1 1 d D . . . .
H20T H 0.143604 0.749772 0.881645 0.144 Uiso 1 1 calc R U . . .
H20U H 0.134440 0.798188 0.866467 0.144 Uiso 1 1 calc R U . . .
C208 C 0.1361(4) 0.7419(7) 0.8204(4) 0.179(8) Uani 1 1 d D . . . .
HT20 H 0.113429 0.757149 0.806466 0.215 Uiso 1 1 calc R U . . .
HU20 H 0.115111 0.706821 0.823287 0.215 Uiso 1 1 calc R U . . .
C209 C 0.1741(4) 0.6825(4) 0.7829(5) 0.148(6) Uani 1 1 d D . . . .
H20V H 0.200878 0.678358 0.764575 0.222 Uiso 1 1 calc R U . . .
H20W H 0.179243 0.670795 0.808902 0.222 Uiso 1 1 calc R U . . .
H20X H 0.140278 0.661698 0.768357 0.222 Uiso 1 1 calc R U . . .
C210 C 0.1621(4) 0.7524(5) 0.7540(4) 0.151(6) Uani 1 1 d D . . . .
H21A H 0.163829 0.789029 0.760771 0.226 Uiso 1 1 calc R U . . .
H21B H 0.185745 0.747416 0.732877 0.226 Uiso 1 1 calc R U . . .
H21C H 0.126938 0.731009 0.742938 0.226 Uiso 1 1 calc R U . . .
Pd0C Pd -0.12107(5) 0.54594(5) 0.79623(5) 0.0460(3) Uani 0.813(5) 1 d D . P H 1
N71 N -0.1586(4) 0.5732(5) 0.7552(4) 0.096(4) Uani 0.813(5) 1 d D U P H 1
N72 N -0.1483(4) 0.5873(4) 0.8440(3) 0.085(3) Uani 0.813(5) 1 d D . P H 1
C211 C -0.2017(9) 0.5290(8) 0.7291(8) 0.123(6) Uani 0.813(5) 1 d D U P H 1
H21D H -0.225000 0.511346 0.747679 0.185 Uiso 0.813(5) 1 calc R U P H 1
H21E H -0.220622 0.542717 0.710477 0.185 Uiso 0.813(5) 1 calc R U P H 1
H21F H -0.187273 0.504311 0.712048 0.185 Uiso 0.813(5) 1 calc R U P H 1
C212 C -0.1235(6) 0.5999(7) 0.7276(6) 0.116(5) Uani 0.813(5) 1 d D U P H 1
H21G H -0.110205 0.574910 0.709687 0.174 Uiso 0.813(5) 1 calc R U P H 1
H21H H -0.142021 0.614983 0.709862 0.174 Uiso 0.813(5) 1 calc R U P H 1
H21I H -0.094862 0.627518 0.744714 0.174 Uiso 0.813(5) 1 calc R U P H 1
C213 C -0.1782(8) 0.6124(7) 0.7821(5) 0.165(7) Uani 0.813(5) 1 d D U P H 1
H21J H -0.153064 0.647280 0.784113 0.198 Uiso 0.813(5) 1 calc R U P H 1
H21K H -0.210768 0.612136 0.767875 0.198 Uiso 0.813(5) 1 calc R U P H 1
C214 C -0.1871(8) 0.6038(8) 0.8242(5) 0.177(7) Uani 0.813(5) 1 d D U P H 1
H21L H -0.220891 0.577157 0.823138 0.212 Uiso 0.813(5) 1 calc R U P H 1
H21M H -0.188745 0.636460 0.842100 0.212 Uiso 0.813(5) 1 calc R U P H 1
C215 C -0.1792(6) 0.5566(6) 0.8730(4) 0.104(4) Uani 0.813(5) 1 d D . P H 1
H21N H -0.157039 0.542834 0.888635 0.156 Uiso 0.813(5) 1 calc R U P H 1
H21O H -0.193319 0.579038 0.892773 0.156 Uiso 0.813(5) 1 calc R U P H 1
H21P H -0.207315 0.527702 0.856482 0.156 Uiso 0.813(5) 1 calc R U P H 1
C216 C -0.1048(6) 0.6290(5) 0.8714(5) 0.105(5) Uani 0.813(5) 1 d D . P H 1
H21Q H -0.081286 0.613124 0.882866 0.157 Uiso 0.813(5) 1 calc R U P H 1
H21R H -0.086201 0.653429 0.854599 0.157 Uiso 0.813(5) 1 calc R U P H 1
H21S H -0.118483 0.647579 0.894565 0.157 Uiso 0.813(5) 1 calc R U P H 1
PdAC Pd -0.1332(2) 0.5344(2) 0.80754(18) 0.0460(3) Uani 0.187(5) 1 d D . P H 2
NA71 N -0.1732(16) 0.5579(19) 0.7660(13) 0.096(12) Uani 0.187(5) 1 d D U P H 2
NA72 N -0.1662(18) 0.5653(19) 0.8564(11) 0.13(2) Uani 0.187(5) 1 d D U P H 2
CC11 C -0.201(4) 0.519(4) 0.727(3) 0.123(6) Uani 0.187(5) 1 d D U P H 2
HC1A H -0.175849 0.507471 0.710243 0.185 Uiso 0.187(5) 1 calc R U P H 2
HC1B H -0.225042 0.488834 0.735384 0.185 Uiso 0.187(5) 1 calc R U P H 2
HC1C H -0.219736 0.534819 0.710537 0.185 Uiso 0.187(5) 1 calc R U P H 2
CC12 C -0.135(2) 0.603(3) 0.752(3) 0.14(2) Uani 0.187(5) 1 d D U P H 2
HC1D H -0.111240 0.590653 0.734673 0.207 Uiso 0.187(5) 1 calc R U P H 2
HC1E H -0.154195 0.619190 0.735156 0.207 Uiso 0.187(5) 1 calc R U P H 2
HC1F H -0.116407 0.629078 0.776604 0.207 Uiso 0.187(5) 1 calc R U P H 2
CC13 C -0.210(2) 0.576(3) 0.7921(17) 0.137(15) Uani 0.187(5) 1 d D U P H 2
HC1G H -0.244542 0.563650 0.775886 0.164 Uiso 0.187(5) 1 calc R U P H 2
HC1H H -0.199089 0.614181 0.799173 0.164 Uiso 0.187(5) 1 calc R U P H 2
CC14 C -0.2146(19) 0.555(3) 0.8317(15) 0.156(18) Uani 0.187(5) 1 d D U P H 2
HC1I H -0.236882 0.571093 0.849490 0.187 Uiso 0.187(5) 1 calc R U P H 2
HC1J H -0.231936 0.517437 0.824425 0.187 Uiso 0.187(5) 1 calc R U P H 2
CC15 C -0.172(3) 0.542(3) 0.894(2) 0.15(3) Uani 0.187(5) 1 d D U P H 2
HC1K H -0.137794 0.550099 0.909362 0.220 Uiso 0.187(5) 1 calc R U P H 2
HC1L H -0.193804 0.556331 0.912641 0.220 Uiso 0.187(5) 1 calc R U P H 2
HC1M H -0.187159 0.504278 0.885638 0.220 Uiso 0.187(5) 1 calc R U P H 2
CC16 C -0.130(2) 0.619(2) 0.865(3) 0.105(19) Uani 0.187(5) 1 d D U P H 2
HC1N H -0.099386 0.620634 0.881801 0.158 Uiso 0.187(5) 1 calc R U P H 2
HC1O H -0.121103 0.629285 0.838330 0.158 Uiso 0.187(5) 1 calc R U P H 2
HC1P H -0.147116 0.642559 0.880612 0.158 Uiso 0.187(5) 1 calc R U P H 2
C1X C 0.0118(12) 0.4099(10) 0.7885(9) 0.329(18) Uani 0.741(5) 1 d D U P I 1
H1XA H 0.020907 0.388024 0.804652 0.395 Uiso 0.741(5) 1 calc R U P I 1
H1XB H -0.022152 0.412006 0.787471 0.395 Uiso 0.741(5) 1 calc R U P I 1
C2X C 0.0468(10) 0.4376(13) 0.7670(9) 0.302(12) Uani 0.741(5) 1 d D U P I 1
H2X H 0.037606 0.459434 0.750805 0.362 Uiso 0.741(5) 1 calc R U P I 1
C3X C 0.1022(10) 0.4344(9) 0.7684(7) 0.251(9) Uani 0.741(5) 1 d D U P I 1
C4X C 0.1147(12) 0.4402(11) 0.7231(7) 0.260(10) Uani 0.741(5) 1 d D U P I 1
H4XA H 0.083260 0.421850 0.703662 0.312 Uiso 0.741(5) 1 calc R U P I 1
H4XB H 0.124484 0.477435 0.721899 0.312 Uiso 0.741(5) 1 calc R U P I 1
C5X C 0.1561(10) 0.4198(8) 0.7082(8) 0.227(9) Uani 0.741(5) 1 d D U P I 1
H5XA H 0.186117 0.437816 0.729254 0.272 Uiso 0.741(5) 1 calc R U P I 1
H5XB H 0.165226 0.432495 0.682037 0.272 Uiso 0.741(5) 1 calc R U P I 1
C6X C 0.1532(8) 0.3633(7) 0.6989(7) 0.197(9) Uani 0.741(5) 1 d D U P I 1
H6X H 0.165596 0.354492 0.723242 0.237 Uiso 0.741(5) 1 calc R U P I 1
C7X C 0.1386(7) 0.3215(6) 0.6670(6) 0.156(6) Uani 0.741(5) 1 d D U P I 1
C8X C 0.1478(6) 0.2699(6) 0.6689(6) 0.130(5) Uani 0.741(5) 1 d D U P I 1
H8XA H 0.172689 0.264721 0.648418 0.156 Uiso 0.741(5) 1 calc R U P I 1
H8XB H 0.164267 0.273065 0.697260 0.156 Uiso 0.741(5) 1 calc R U P I 1
C9X C 0.1012(7) 0.2215(6) 0.6600(7) 0.155(7) Uani 0.741(5) 1 d D U P I 1
H9XA H 0.112482 0.190325 0.657896 0.186 Uiso 0.741(5) 1 calc R U P I 1
H9XB H 0.082297 0.219141 0.632866 0.186 Uiso 0.741(5) 1 calc R U P I 1
C10X C 0.0657(6) 0.2235(6) 0.6955(7) 0.159(7) Uani 0.741(5) 1 d D U P I 1
H10X H 0.076585 0.221131 0.722949 0.191 Uiso 0.741(5) 1 calc R U P I 1
C11X C 0.0183(7) 0.2286(6) 0.6875(7) 0.165(7) Uani 0.741(5) 1 d D U P I 1
C12X C -0.0234(8) 0.2327(8) 0.7165(8) 0.208(9) Uani 0.741(5) 1 d D U P I 1
H12A H -0.056621 0.210112 0.701072 0.249 Uiso 0.741(5) 1 calc R U P I 1
H12B H -0.017636 0.217573 0.740813 0.249 Uiso 0.741(5) 1 calc R U P I 1
C13X C -0.0299(10) 0.2848(9) 0.7338(9) 0.261(12) Uani 0.741(5) 1 d D U P I 1
H13A H -0.054165 0.292091 0.714388 0.313 Uiso 0.741(5) 1 calc R U P I 1
H13B H 0.003538 0.312486 0.736546 0.313 Uiso 0.741(5) 1 calc R U P I 1
C14X C -0.0519(10) 0.2841(10) 0.7795(9) 0.326(14) Uani 0.741(5) 1 d D U P I 1
H14X H -0.031598 0.284433 0.803893 0.391 Uiso 0.741(5) 1 calc R U P I 1
C15X C -0.1004(10) 0.2831(10) 0.7800(8) 0.298(14) Uani 0.741(5) 1 d D U P I 1
C16X C -0.1297(12) 0.2798(15) 0.8183(8) 0.35(2) Uani 0.741(5) 1 d D U P I 1
H11A H -0.164837 0.279574 0.811262 0.520 Uiso 0.741(5) 1 calc R U P I 1
H11B H -0.130786 0.247833 0.827787 0.520 Uiso 0.741(5) 1 calc R U P I 1
H11C H -0.112615 0.309900 0.840841 0.520 Uiso 0.741(5) 1 calc R U P I 1
C17X C 0.0954(10) 0.3669(9) 0.8129(7) 0.310(12) Uani 0.741(5) 1 d D U P I 1
C18X C 0.1106(13) 0.3201(11) 0.8176(9) 0.308(13) Uani 0.741(5) 1 d D U P I 1
H11D H 0.143161 0.329199 0.835665 0.369 Uiso 0.741(5) 1 calc R U P I 1
H11E H 0.112360 0.298195 0.790178 0.369 Uiso 0.741(5) 1 calc R U P I 1
C19X C 0.0632(16) 0.2960(11) 0.8395(8) 0.37(2) Uani 0.741(5) 1 d D U P I 1
H19Z H 0.064866 0.263176 0.845916 0.548 Uiso 0.741(5) 1 calc R U P I 1
H11F H 0.062387 0.319960 0.865666 0.548 Uiso 0.741(5) 1 calc R U P I 1
H11G H 0.032039 0.289413 0.820848 0.548 Uiso 0.741(5) 1 calc R U P I 1
CX3 C 0.1415(12) 0.4787(12) 0.8002(9) 0.321(16) Uani 0.741(5) 1 d D U P I 1
HX3A H 0.133612 0.475198 0.828924 0.482 Uiso 0.741(5) 1 calc R U P I 1
HX3B H 0.176156 0.476814 0.796169 0.482 Uiso 0.741(5) 1 calc R U P I 1
HX3C H 0.139541 0.512288 0.795709 0.482 Uiso 0.741(5) 1 calc R U P I 1
CX7 C 0.1160(9) 0.3185(10) 0.6217(7) 0.197(9) Uani 0.741(5) 1 d D U P I 1
HX7A H 0.108856 0.283153 0.605187 0.296 Uiso 0.741(5) 1 calc R U P I 1
HX7B H 0.084003 0.327490 0.623151 0.296 Uiso 0.741(5) 1 calc R U P I 1
HX7C H 0.140763 0.342969 0.608327 0.296 Uiso 0.741(5) 1 calc R U P I 1
CX11 C 0.0030(11) 0.2337(10) 0.6437(8) 0.240(12) Uani 0.741(5) 1 d D U P I 1
HX1A H -0.031624 0.237028 0.642559 0.359 Uiso 0.741(5) 1 calc R U P I 1
HX1B H 0.027374 0.264590 0.636826 0.359 Uiso 0.741(5) 1 calc R U P I 1
HX1C H 0.003235 0.202776 0.623222 0.359 Uiso 0.741(5) 1 calc R U P I 1
CX15 C -0.1345(15) 0.280(2) 0.7398(10) 0.42(3) Uani 0.741(5) 1 d D U P I 1
HX1D H -0.168958 0.279831 0.747293 0.634 Uiso 0.741(5) 1 calc R U P I 1
HX1E H -0.119111 0.310498 0.727500 0.634 Uiso 0.741(5) 1 calc R U P I 1
HX1F H -0.137014 0.248402 0.719261 0.634 Uiso 0.741(5) 1 calc R U P I 1
O3X O 0.1077(10) 0.3818(8) 0.7772(5) 0.292(9) Uani 0.741(5) 1 d D U P I 1
O17X O 0.0717(10) 0.3838(11) 0.8378(6) 0.286(12) Uani 0.741(5) 1 d D U P I 1
N1T N -0.2175(6) 0.1473(6) 0.8663(5) 0.156(6) Uani 0.741(5) 1 d D U P I 1
O1T O -0.2396(4) 0.1794(4) 0.8615(3) 0.110(3) Uani 0.741(5) 1 d D U P I 1
O2T O -0.1819(3) 0.1544(4) 0.8904(3) 0.102(3) Uani 0.741(5) 1 d D U P I 1
O3T O -0.2436(7) 0.0979(6) 0.8487(6) 0.213(8) Uani 0.741(5) 1 d D U P I 1
O1Y O -0.1803(9) 0.2859(9) 0.7047(7) 0.075(6) Uiso 0.259(5) 1 d . . P I 2
O2Y O -0.1581(15) 0.3570(15) 0.7937(12) 0.148(13) Uiso 0.259(5) 1 d . . P I 2
O3Y O -0.1539(11) 0.3133(11) 0.8493(9) 0.099(8) Uiso 0.259(5) 1 d . . P I 2
O5Y O -0.1671(10) 0.2063(11) 0.8472(9) 0.096(8) Uiso 0.259(5) 1 d . . P I 2
N1A N 0.5266(3) 1.1873(3) 0.7444(4) 0.101(3) Uani 1 1 d D . . . .
O1A O 0.5361(6) 1.2369(4) 0.7552(4) 0.215(6) Uani 1 1 d D . . . .
O2A O 0.5198(3) 1.1675(3) 0.7745(2) 0.108(2) Uani 1 1 d D . . . .
O3A O 0.5246(3) 1.1628(3) 0.7061(2) 0.0886(19) Uani 1 1 d D . . . .
N1B N 0.7884(7) 1.3953(7) 0.9026(5) 0.189(6) Uiso 1 1 d D . . . .
O1B O 0.7997(5) 1.3671(5) 0.8715(4) 0.189(5) Uiso 1 1 d D . . . .
O2B O 0.7779(7) 1.4347(7) 0.8983(5) 0.250(7) Uiso 1 1 d D . . . .
O3B O 0.7888(6) 1.3761(6) 0.9346(5) 0.219(6) Uiso 1 1 d D . . . .
O1C O 0.2671(4) 0.6880(4) 0.8638(3) 0.137(3) Uani 1 1 d D . . . .
O2C O 0.3051(4) 0.6453(3) 0.8959(3) 0.140(3) Uani 1 1 d D . . . .
N1C N 0.3072(7) 0.6756(7) 0.8733(7) 0.109(6) Uani 0.451(12) 1 d D . P J 1
O3C O 0.3480(7) 0.6906(7) 0.8546(6) 0.128(7) Uani 0.451(12) 1 d D . P J 1
N1C' N 0.2704(9) 0.6472(7) 0.8692(7) 0.140(7) Uani 0.549(12) 1 d D U P J 2
O3C' O 0.2401(8) 0.6044(6) 0.8443(7) 0.178(9) Uani 0.549(12) 1 d D . P J 2
N1D N 0.5422(4) 0.4896(5) 0.5234(3) 0.046(3) Uani 0.5 1 d D . P K -1
O1D O 0.5249(5) 0.5269(5) 0.5201(3) 0.084(4) Uani 0.5 1 d D . P K -1
O2D O 0.5347(5) 0.4538(5) 0.4929(3) 0.078(3) Uani 0.5 1 d D . P K -1
O3D O 0.5665(5) 0.4893(5) 0.5560(3) 0.072(4) Uani 0.5 1 d D . P K -1
O4D O 0.4442(6) 0.4964(5) 0.4518(5) 0.057(4) Uiso 0.5 1 d . . P L -1
N1E N 0.3808(8) 1.0422(8) 0.8126(9) 0.166(12) Uiso 0.464(12) 1 d D . P M 1
O1E O 0.3343(10) 1.0240(10) 0.8194(10) 0.223(14) Uiso 0.464(12) 1 d D . P M 1
O2E O 0.4051(10) 1.0889(11) 0.8298(11) 0.237(15) Uiso 0.464(12) 1 d D . P M 1
O3E O 0.4059(5) 1.0119(5) 0.7976(5) 0.093(5) Uiso 0.464(12) 1 d D . P M 1
O1G O 0.2025(5) 0.3717(5) 0.4699(4) 0.176(4) Uiso 1 1 d . . . . .
N1H N 0.7035(3) 1.0852(4) 0.6042(3) 0.099(3) Uani 1 1 d D . . . .
O1H O 0.7491(2) 1.1031(3) 0.5986(2) 0.103(2) Uani 1 1 d D . . . .
O2H O 0.6706(4) 1.0509(4) 0.5767(4) 0.158(4) Uani 1 1 d D . . . .
O3H O 0.6884(3) 1.1050(3) 0.6373(2) 0.123(3) Uani 1 1 d D . . . .
N1I N 0.0341(6) 0.0123(6) 0.5322(5) 0.105(5) Uiso 0.5 1 d D . P N -1
O1I O 0.0316(6) -0.0313(6) 0.5132(5) 0.118(5) Uiso 0.5 1 d D . P N -1
O2I O 0.0648(5) 0.0349(5) 0.5622(4) 0.089(4) Uiso 0.5 1 d D . P N -1
O3I O 0.0058(6) 0.0359(5) 0.5180(5) 0.111(5) Uiso 0.5 1 d D . P N -1
N1J N 0.5423(5) 0.6866(6) 0.5164(5) 0.092(5) Uiso 0.5 1 d D . P . .
O1J O 0.5303(6) 0.7058(6) 0.4911(5) 0.120(5) Uiso 0.5 1 d D . P . .
O2J O 0.5151(5) 0.6548(5) 0.5293(4) 0.099(4) Uiso 0.5 1 d D . P . .
O3J O 0.5861(8) 0.7007(10) 0.5296(8) 0.219(11) Uiso 0.5 1 d D . P . .
N1K N 0.3018(5) 0.8671(5) 0.6189(4) 0.068(3) Uiso 0.5 1 d D . P . .
O1K O 0.3248(7) 0.8920(7) 0.6543(5) 0.159(7) Uiso 0.5 1 d D . P . .
O2K O 0.2760(6) 0.8259(6) 0.6194(4) 0.111(5) Uiso 0.5 1 d D . P . .
O3K O 0.3250(5) 0.8766(5) 0.5900(4) 0.091(4) Uiso 0.5 1 d D . P . .
N1L N 0.3859(7) 0.9797(5) 0.5241(5) 0.149(6) Uiso 0.746(11) 1 d D . P O 1
O1L O 0.3903(3) 0.9325(3) 0.5076(2) 0.075(3) Uiso 0.746(11) 1 d D . P O 1
O2L O 0.3836(5) 1.0129(5) 0.5032(4) 0.142(5) Uiso 0.746(11) 1 d D . P O 1
O3L O 0.3673(8) 0.9865(7) 0.5626(5) 0.231(9) Uiso 0.746(11) 1 d D . P O 1
O4L O 0.3811(7) 0.9602(8) 0.4905(6) 0.056(6) Uiso 0.254(11) 1 d . . P O 2
N1M N 0.4086(5) 0.4284(4) 0.7392(4) 0.139(4) Uiso 1 1 d D . . . .
O1M O 0.4278(4) 0.4609(4) 0.7236(3) 0.138(3) Uiso 1 1 d D . . . .
O2M O 0.3985(4) 0.3835(4) 0.7241(3) 0.171(4) Uiso 1 1 d D . . . .
O3M O 0.4042(4) 0.4378(4) 0.7759(3) 0.159(4) Uiso 1 1 d D . . . .
N1N N 0.2577(7) 0.6438(6) 0.5976(5) 0.201(7) Uiso 1 1 d D . . . .
O1N O 0.2373(8) 0.6708(7) 0.6189(6) 0.289(9) Uiso 1 1 d D . . . .
O2N O 0.2744(6) 0.6575(5) 0.5661(5) 0.218(6) Uiso 1 1 d D . . . .
O3N O 0.2590(5) 0.6067(5) 0.6076(4) 0.181(4) Uiso 1 1 d D . . . .
N1O N 0.6764(13) 0.5533(8) 0.7490(6) 0.281(11) Uiso 0.696(12) 1 d D . P P 1
O1O O 0.6672(10) 0.5486(9) 0.7827(7) 0.281(11) Uiso 0.696(12) 1 d D . P P 1
O2O O 0.7042(8) 0.5938(7) 0.7447(6) 0.216(9) Uiso 0.696(12) 1 d D . P P 1
O3O O 0.6601(5) 0.5202(5) 0.7218(4) 0.115(4) Uiso 0.696(12) 1 d D . P P 1
N1S N 0.5326(6) 0.7619(7) 0.4003(5) 0.165(7) Uiso 0.843(12) 1 d D . P Q 1
O1S O 0.5742(8) 0.7736(12) 0.4085(7) 0.365(16) Uiso 0.843(12) 1 d D . P Q 1
O2S O 0.5167(8) 0.7515(9) 0.3651(6) 0.289(11) Uiso 0.843(12) 1 d D . P Q 1
O3S O 0.5074(3) 0.7659(3) 0.4225(2) 0.080(2) Uiso 0.843(12) 1 d D . P Q 1
O118 O 0.8371(7) 0.6736(7) 1.0254(7) 0.106(7) Uiso 0.424(19) 1 d . . P R 1
O185 O 0.8248(7) 0.6631(7) 0.9543(6) 0.111(8) Uiso 0.424(19) 1 d . . P R 1
O206 O 0.8299(7) 0.6562(7) 0.9920(7) 0.144(7) Uiso 0.576(19) 1 d . . P R 2
O26 O 0.9477(3) 0.9752(3) 0.7299(2) 0.111(2) Uiso 1 1 d . . . . .
O49 O 1.0234(8) 0.9857(8) 0.7285(6) 0.144(6) Uiso 0.5 1 d . . P . .
O194 O 0.3253(8) 0.1894(8) 0.4762(7) 0.158(8) Uiso 0.528(11) 1 d . . P S 1
O101 O 0.3469(5) 0.0979(5) 0.5525(4) 0.087(4) Uiso 0.528(11) 1 d . . P S 1
O119 O 0.6107(9) 0.6122(8) 0.5507(7) 0.158(8) Uiso 0.528(11) 1 d . . P S 1
O10 O 0.1453(8) 0.1272(9) 0.8553(7) 0.163(8) Uiso 0.528(11) 1 d . . P S 1
O54 O -0.0953(7) 0.4537(7) 0.5992(5) 0.130(6) Uiso 0.528(11) 1 d . . P S 1
O201 O 0.3149(6) 0.1470(7) 0.4979(5) 0.110(6) Uiso 0.472(11) 1 d . . P S 2
O48 O 0.3516(10) 0.0622(11) 0.5609(8) 0.174(10) Uiso 0.472(11) 1 d . . P S 2
O168 O 0.5833(9) 0.6231(8) 0.5650(7) 0.137(7) Uiso 0.472(11) 1 d . . P S 2
O46 O 0.1676(9) 0.1792(10) 0.8490(8) 0.167(9) Uiso 0.472(11) 1 d . . P S 2
O53 O -0.1394(9) 0.4127(9) 0.5926(7) 0.147(8) Uiso 0.472(11) 1 d . . P S 2
O162 O 0.1226(9) 0.6717(8) 0.9304(7) 0.098(6) Uiso 0.3333 1 d . . P T 1
OA62 O 0.0607(9) 0.6687(9) 0.8961(8) 0.112(7) Uiso 0.3333 1 d . . P U 1
O188 O 0.0890(9) 0.6875(9) 0.9337(8) 0.107(7) Uiso 0.3333 1 d . . P V 2

loop_
_atom_site_aniso_label
_atom_site_aniso_U_11
_atom_site_aniso_U_22
_atom_site_aniso_U_33
_atom_site_aniso_U_23
_atom_site_aniso_U_13
_atom_site_aniso_U_12
Pd01 0.0356(3) 0.0314(2) 0.0404(3) 0.00384(19) 0.0081(2) 0.00581(19)
Pd0B 0.0457(3) 0.0639(4) 0.0542(3) 0.0298(3) -0.0095(3) -0.0065(3)
Pd02 0.0267(2) 0.0460(3) 0.0354(2) 0.0035(2) 0.00449(18) 0.0021(2)
Pd03 0.0339(3) 0.0372(3) 0.0421(3) -0.0014(2) 0.0036(2) 0.0079(2)
Pd04 0.0357(3) 0.0450(3) 0.0410(3) 0.0042(2) 0.0006(2) 0.0193(2)
Pd05 0.0472(3) 0.0385(3) 0.0360(3) 0.0114(2) 0.0012(2) 0.0128(2)
Pd06 0.0510(3) 0.0546(3) 0.0331(3) 0.0080(2) 0.0024(2) 0.0212(2)
Pd07 0.0464(3) 0.0411(3) 0.0519(3) 0.0130(2) 0.0207(2) 0.0141(2)
Pd08 0.0433(3) 0.0400(3) 0.0765(4) 0.0121(3) 0.0323(3) 0.0147(2)
O1 0.118(6) 0.196(8) 0.042(3) 0.025(4) -0.013(3) 0.049(6)
O2 0.164(8) 0.097(5) 0.106(6) -0.032(5) 0.023(5) 0.029(5)
O4 0.201(11) 0.184(10) 0.170(9) 0.019(8) -0.091(8) 0.086(9)
O15 0.074(4) 0.200(9) 0.095(5) -0.047(5) 0.029(4) 0.045(5)
O27 0.091(9) 0.044(6) 0.114(10) 0.017(6) -0.028(8) -0.032(6)
O28 0.116(7) 0.286(14) 0.225(12) 0.182(11) 0.080(7) 0.087(8)
O29 0.129(7) 0.154(8) 0.134(7) 0.041(6) -0.031(6) 0.029(6)
O32 0.062(4) 0.150(7) 0.097(5) 0.007(5) 0.003(4) 0.026(4)
O33 0.093(5) 0.062(4) 0.147(6) 0.034(4) 0.017(4) 0.025(3)
O34 0.100(6) 0.192(10) 0.130(7) 0.019(7) -0.018(5) 0.001(6)
O36 0.096(5) 0.196(9) 0.147(7) 0.101(7) 0.025(5) 0.063(6)
O37 0.097(6) 0.101(6) 0.324(16) 0.052(8) -0.041(8) 0.009(5)
O39 0.125(7) 0.252(12) 0.137(8) 0.102(8) 0.003(6) 0.078(8)
O40 0.172(10) 0.069(5) 0.342(17) 0.028(8) -0.116(11) -0.028(6)
O42 0.131(7) 0.127(7) 0.184(9) 0.014(6) -0.021(6) 0.066(6)
O43 0.080(5) 0.116(6) 0.117(6) -0.006(5) 0.010(4) 0.006(4)
O47 0.087(7) 0.240(14) 0.319(17) 0.017(12) -0.071(9) 0.032(8)
O51 0.116(7) 0.167(9) 0.170(9) -0.043(7) -0.002(6) 0.005(6)
O61 0.120(8) 0.329(18) 0.207(13) 0.130(13) 0.042(8) 0.032(10)
O68 0.182(12) 0.296(17) 0.262(16) 0.144(14) -0.040(11) 0.067(11)
O91 0.121(7) 0.198(10) 0.139(8) -0.012(7) 0.027(6) 0.068(7)
O93 0.106(10) 0.068(8) 0.137(12) 0.067(8) 0.014(8) 0.042(7)
O96 0.112(7) 0.218(11) 0.168(10) 0.070(9) -0.014(6) -0.012(7)
O109 0.167(11) 0.228(14) 0.272(17) 0.000(12) 0.029(11) -0.078(10)
O123 0.116(14) 0.21(2) 0.120(14) 0.006(13) 0.021(11) 0.046(14)
O126 0.152(9) 0.273(15) 0.125(8) -0.010(9) 0.035(7) -0.074(9)
N1 0.047(3) 0.042(3) 0.045(3) 0.013(2) 0.008(2) 0.017(3)
N2 0.045(3) 0.046(3) 0.039(3) 0.007(2) 0.013(2) 0.022(3)
N3 0.046(3) 0.045(3) 0.033(3) 0.007(2) 0.004(2) 0.025(3)
N4 0.057(4) 0.046(3) 0.048(3) 0.012(3) 0.017(3) 0.027(3)
N5 0.042(3) 0.045(3) 0.033(3) 0.008(2) 0.008(2) 0.012(2)
N6 0.057(4) 0.046(3) 0.034(3) 0.008(2) 0.006(2) 0.018(3)
N7 0.049(3) 0.027(3) 0.052(3) 0.012(2) 0.021(3) 0.008(2)
N8 0.047(3) 0.043(3) 0.033(3) 0.010(2) -0.001(2) 0.017(2)
N9 0.042(3) 0.037(3) 0.028(2) 0.001(2) 0.009(2) 0.018(2)
N10 0.052(3) 0.051(3) 0.037(3) 0.012(2) 0.011(2) 0.025(3)
N11 0.061(4) 0.044(3) 0.035(3) 0.015(2) 0.006(2) 0.026(3)
N12 0.061(4) 0.048(3) 0.040(3) 0.013(2) 0.013(3) 0.022(3)
N13 0.037(3) 0.051(3) 0.028(2) 0.003(2) 0.004(2) 0.008(2)
N14 0.045(3) 0.030(3) 0.061(4) 0.004(2) 0.018(3) 0.009(2)
N15 0.039(3) 0.038(3) 0.036(3) -0.004(2) 0.007(2) 0.004(2)
N16 0.061(4) 0.049(3) 0.030(3) 0.001(2) 0.015(3) -0.006(3)
N17 0.051(4) 0.048(3) 0.057(4) -0.001(3) 0.021(3) -0.016(3)
N18 0.046(3) 0.054(3) 0.037(3) -0.001(2) 0.010(2) -0.008(3)
N19 0.034(3) 0.044(3) 0.057(3) -0.003(3) 0.013(3) 0.016(2)
N20 0.033(3) 0.039(3) 0.042(3) 0.002(2) 0.004(2) 0.009(2)
N21 0.068(4) 0.033(3) 0.049(3) 0.001(2) 0.001(3) 0.020(3)
N22 0.047(3) 0.059(3) 0.043(3) -0.002(3) 0.005(2) 0.031(3)
N23 0.043(3) 0.046(3) 0.042(3) -0.007(2) 0.000(2) 0.016(3)
N24 0.052(3) 0.056(4) 0.054(3) -0.003(3) 0.002(3) 0.029(3)
N25 0.056(4) 0.047(3) 0.029(3) -0.005(2) -0.001(2) 0.024(3)
N26 0.048(3) 0.047(3) 0.038(3) -0.002(2) -0.003(2) 0.004(3)
N27 0.046(3) 0.050(3) 0.041(3) 0.007(3) 0.004(3) 0.002(3)
N28 0.039(3) 0.061(4) 0.038(3) 0.010(3) 0.007(2) 0.013(3)
N29 0.045(3) 0.058(4) 0.042(3) 0.002(3) 0.003(2) 0.015(3)
N30 0.051(3) 0.058(4) 0.033(3) -0.001(3) -0.005(2) 0.016(3)
N31 0.044(3) 0.063(4) 0.025(3) 0.014(2) 0.001(2) 0.006(3)
N32 0.047(3) 0.047(3) 0.043(3) 0.002(2) 0.007(2) 0.027(3)
N33 0.063(4) 0.051(3) 0.033(3) 0.013(2) 0.015(3) 0.019(3)
N34 0.051(3) 0.049(3) 0.046(3) 0.011(3) 0.008(3) 0.020(3)
N35 0.092(5) 0.048(3) 0.041(3) 0.004(3) 0.005(3) 0.034(3)
N36 0.077(4) 0.056(3) 0.036(3) 0.016(3) 0.011(3) 0.035(3)
N37 0.063(4) 0.051(3) 0.040(3) 0.004(3) -0.003(3) 0.034(3)
N38 0.040(3) 0.055(4) 0.061(4) 0.021(3) -0.004(3) -0.002(3)
N39 0.032(3) 0.037(3) 0.040(3) 0.001(2) 0.008(2) 0.000(2)
N40 0.055(4) 0.048(3) 0.039(3) -0.006(3) -0.002(3) 0.013(3)
N41 0.042(3) 0.056(4) 0.070(4) -0.010(3) 0.017(3) 0.001(3)
N42 0.050(3) 0.056(4) 0.052(3) 0.002(3) -0.001(3) 0.010(3)
N43 0.040(3) 0.054(3) 0.038(3) 0.010(2) 0.004(2) 0.008(3)
N44 0.033(3) 0.074(4) 0.042(3) 0.007(3) 0.001(2) 0.030(3)
N45 0.020(2) 0.051(3) 0.043(3) 0.007(2) 0.003(2) 0.011(2)
N46 0.042(3) 0.078(4) 0.039(3) 0.000(3) 0.003(2) 0.021(3)
N47 0.036(3) 0.071(4) 0.044(3) 0.000(3) 0.003(2) 0.025(3)
N48 0.037(3) 0.081(4) 0.043(3) 0.005(3) -0.003(2) 0.030(3)
N49 0.051(3) 0.044(3) 0.036(3) 0.018(2) 0.002(2) 0.011(3)
N50 0.047(3) 0.042(3) 0.045(3) 0.016(2) 0.010(2) 0.018(2)
N51 0.052(3) 0.035(3) 0.041(3) -0.003(2) 0.008(2) 0.006(2)
N52 0.044(3) 0.049(3) 0.062(4) 0.008(3) 0.005(3) 0.020(3)
N53 0.050(3) 0.042(3) 0.042(3) 0.008(2) -0.002(2) 0.025(3)
N54 0.037(3) 0.065(4) 0.050(3) -0.001(3) -0.003(3) 0.020(3)
N57 0.065(4) 0.051(4) 0.060(4) -0.014(3) 0.005(3) 0.017(3)
N58 0.033(3) 0.046(3) 0.069(4) 0.010(3) 0.003(3) -0.001(2)
C1 0.063(5) 0.068(5) 0.055(4) 0.026(4) 0.022(4) 0.035(4)
C2 0.055(4) 0.042(4) 0.064(4) 0.015(3) 0.013(3) 0.022(3)
C3 0.048(4) 0.040(4) 0.047(4) 0.006(3) 0.007(3) 0.017(3)
C4 0.051(4) 0.065(5) 0.042(4) 0.024(3) 0.009(3) 0.021(4)
C5 0.079(5) 0.047(4) 0.045(4) 0.014(3) 0.016(4) 0.013(4)
C6 0.042(4) 0.075(5) 0.047(4) 0.005(4) 0.002(3) 0.028(4)
C7 0.049(4) 0.049(4) 0.052(4) 0.011(3) 0.006(3) 0.020(3)
C8 0.050(4) 0.037(3) 0.043(3) 0.008(3) 0.011(3) 0.019(3)
C9 0.038(3) 0.044(4) 0.046(4) 0.003(3) -0.001(3) 0.015(3)
C10 0.038(3) 0.049(4) 0.035(3) 0.009(3) 0.003(3) 0.014(3)
C11 0.054(4) 0.047(4) 0.050(4) 0.011(3) 0.004(3) 0.020(3)
C12 0.045(4) 0.062(4) 0.046(4) 0.012(3) 0.006(3) 0.022(3)
C13 0.068(5) 0.053(4) 0.037(3) 0.009(3) 0.009(3) 0.026(4)
C14 0.040(4) 0.052(4) 0.043(4) 0.001(3) 0.001(3) 0.016(3)
C15 0.047(4) 0.049(4) 0.042(4) 0.007(3) 0.001(3) 0.008(3)
C16 0.062(4) 0.051(4) 0.038(3) 0.009(3) 0.014(3) 0.032(3)
C17 0.044(4) 0.048(4) 0.042(4) 0.003(3) 0.013(3) 0.016(3)
C18 0.044(4) 0.052(4) 0.025(3) 0.004(3) 0.003(3) 0.022(3)
C19 0.067(5) 0.044(4) 0.045(4) 0.021(3) 0.024(3) 0.031(3)
C20 0.069(5) 0.042(4) 0.048(4) 0.018(3) 0.015(3) 0.025(3)
C21 0.055(4) 0.047(4) 0.038(3) 0.012(3) 0.014(3) 0.025(3)
C22 0.081(5) 0.060(4) 0.046(4) 0.021(3) 0.029(4) 0.033(4)
C23 0.073(5) 0.048(4) 0.056(4) 0.023(3) 0.033(4) 0.036(4)
C24 0.068(5) 0.043(4) 0.031(3) 0.005(3) 0.014(3) 0.022(3)
C25 0.056(4) 0.038(3) 0.034(3) 0.008(3) 0.006(3) 0.022(3)
C26 0.049(4) 0.045(4) 0.032(3) 0.010(3) 0.005(3) 0.009(3)
C27 0.051(4) 0.049(4) 0.039(3) 0.013(3) 0.009(3) 0.022(3)
C28 0.050(4) 0.046(4) 0.042(4) 0.005(3) -0.002(3) 0.018(3)
C29 0.045(4) 0.038(3) 0.041(3) 0.010(3) 0.010(3) 0.012(3)
C30 0.051(4) 0.038(3) 0.042(3) 0.019(3) 0.018(3) 0.011(3)
C31 0.047(4) 0.038(3) 0.033(3) 0.009(3) 0.003(3) 0.017(3)
C32 0.037(3) 0.042(3) 0.036(3) 0.012(3) 0.009(3) 0.011(3)
C33 0.041(3) 0.043(3) 0.036(3) 0.009(3) 0.015(3) 0.014(3)
C34 0.055(4) 0.036(3) 0.036(3) 0.008(3) 0.013(3) 0.017(3)
C35 0.050(4) 0.044(4) 0.041(4) 0.008(3) 0.002(3) 0.008(3)
C36 0.051(4) 0.046(4) 0.037(3) 0.007(3) 0.010(3) 0.019(3)
C37 0.061(4) 0.033(3) 0.036(3) -0.004(3) 0.001(3) -0.001(3)
C38 0.049(4) 0.058(4) 0.048(4) -0.004(3) 0.013(3) -0.004(3)
C39 0.050(4) 0.043(4) 0.041(4) -0.002(3) 0.011(3) 0.006(3)
C40 0.054(4) 0.042(4) 0.048(4) 0.003(3) 0.006(3) -0.016(3)
C41 0.054(4) 0.046(4) 0.046(4) -0.003(3) 0.008(3) -0.004(3)
C42 0.054(4) 0.041(4) 0.051(4) 0.009(3) 0.018(3) 0.007(3)
C43 0.067(5) 0.044(4) 0.039(4) -0.003(3) 0.016(3) -0.004(3)
C44 0.060(5) 0.047(4) 0.050(4) 0.009(3) 0.021(3) 0.005(3)
C45 0.054(4) 0.043(4) 0.050(4) -0.002(3) 0.015(3) -0.007(3)
C46 0.060(5) 0.055(4) 0.044(4) 0.006(3) 0.001(3) -0.003(4)
C47 0.053(4) 0.062(4) 0.030(3) 0.005(3) 0.009(3) -0.005(3)
C48 0.067(5) 0.053(4) 0.022(3) -0.001(3) 0.008(3) -0.015(4)
C49 0.046(4) 0.046(4) 0.047(4) -0.001(3) -0.001(3) -0.001(3)
C50 0.050(4) 0.047(4) 0.035(3) 0.008(3) 0.013(3) 0.000(3)
C51 0.056(4) 0.041(3) 0.024(3) 0.002(3) 0.010(3) -0.005(3)
C52 0.049(4) 0.043(4) 0.042(4) -0.009(3) 0.009(3) 0.002(3)
C53 0.065(5) 0.043(4) 0.041(4) -0.001(3) 0.013(3) -0.002(3)
C54 0.044(4) 0.050(4) 0.037(3) 0.000(3) 0.006(3) 0.001(3)
C55 0.036(3) 0.049(4) 0.061(4) 0.007(3) 0.008(3) 0.015(3)
C56 0.049(4) 0.038(3) 0.048(4) -0.003(3) 0.009(3) 0.021(3)
C57 0.051(4) 0.049(4) 0.041(4) 0.004(3) 0.004(3) 0.022(3)
C58 0.057(4) 0.045(4) 0.043(4) -0.005(3) -0.005(3) 0.019(3)
C59 0.072(5) 0.041(4) 0.048(4) -0.005(3) 0.021(4) 0.026(4)
C60 0.035(3) 0.047(4) 0.038(3) 0.011(3) 0.002(3) 0.014(3)
C61 0.033(3) 0.030(3) 0.032(3) 0.000(2) 0.001(2) 0.006(2)
C62 0.042(3) 0.038(3) 0.031(3) 0.004(2) 0.003(3) 0.015(3)
C63 0.043(4) 0.067(5) 0.044(4) 0.001(3) -0.006(3) 0.029(3)
C64 0.035(4) 0.067(5) 0.055(4) -0.016(4) -0.013(3) 0.019(3)
C65 0.049(4) 0.059(4) 0.055(4) -0.008(3) -0.001(3) 0.031(4)
C66 0.049(4) 0.067(5) 0.057(4) -0.024(4) -0.007(3) 0.027(4)
C67 0.059(4) 0.041(4) 0.048(4) 0.001(3) -0.007(3) 0.015(3)
C68 0.047(4) 0.039(3) 0.049(4) -0.005(3) -0.001(3) 0.019(3)
C69 0.063(4) 0.041(4) 0.045(4) 0.004(3) 0.010(3) 0.023(3)
C70 0.048(4) 0.041(3) 0.029(3) -0.008(3) -0.004(3) 0.016(3)
C71 0.037(3) 0.050(4) 0.039(3) -0.002(3) 0.002(3) 0.012(3)
C72 0.044(4) 0.047(4) 0.060(4) 0.001(3) 0.001(3) 0.011(3)
C73 0.052(4) 0.055(4) 0.047(4) -0.007(3) -0.010(3) 0.019(4)
C74 0.076(5) 0.053(4) 0.043(4) 0.000(3) -0.001(4) 0.026(4)
C75 0.057(5) 0.064(5) 0.044(4) 0.004(3) 0.005(3) 0.025(4)
C76 0.058(5) 0.064(5) 0.049(4) 0.007(3) 0.006(3) 0.020(4)
C77 0.041(4) 0.075(6) 0.064(5) 0.008(4) 0.001(3) 0.013(4)
C78 0.051(4) 0.057(4) 0.045(4) 0.009(3) 0.005(3) 0.013(3)
C79 0.057(4) 0.058(4) 0.049(4) 0.017(3) 0.020(3) 0.013(4)
C80 0.044(4) 0.056(4) 0.043(4) 0.006(3) 0.001(3) 0.017(3)
C81 0.058(5) 0.041(4) 0.059(4) 0.024(3) 0.015(3) 0.012(3)
C82 0.078(6) 0.045(4) 0.058(5) -0.001(3) 0.007(4) 0.021(4)
C83 0.045(4) 0.088(6) 0.063(5) 0.000(4) 0.012(4) 0.025(4)
C84 0.047(4) 0.069(5) 0.064(5) 0.002(4) -0.005(4) 0.018(4)
C85 0.044(4) 0.064(5) 0.043(4) 0.000(3) -0.006(3) 0.014(3)
C86 0.038(4) 0.058(4) 0.064(5) 0.016(4) -0.002(3) 0.014(3)
C87 0.049(4) 0.074(5) 0.057(4) 0.012(4) -0.002(3) 0.026(4)
C88 0.058(4) 0.053(4) 0.025(3) 0.001(3) -0.005(3) 0.012(3)
C89 0.044(4) 0.053(4) 0.035(3) 0.005(3) 0.009(3) 0.015(3)
C90 0.051(4) 0.046(4) 0.043(4) 0.000(3) 0.004(3) 0.008(3)
C91 0.047(4) 0.052(4) 0.033(3) 0.009(3) 0.006(3) 0.009(3)
C92 0.048(4) 0.049(4) 0.045(4) 0.003(3) 0.004(3) 0.014(3)
C93 0.030(3) 0.059(4) 0.047(4) 0.010(3) 0.004(3) 0.016(3)
C94 0.050(4) 0.044(4) 0.042(4) 0.006(3) 0.008(3) 0.015(3)
C95 0.043(4) 0.043(4) 0.050(4) 0.013(3) 0.001(3) 0.002(3)
C96 0.068(5) 0.053(4) 0.031(3) -0.001(3) -0.010(3) 0.030(4)
C97 0.091(6) 0.052(4) 0.032(3) -0.005(3) -0.002(3) 0.037(4)
C98 0.062(4) 0.044(4) 0.033(3) -0.001(3) -0.001(3) 0.017(3)
C99 0.108(7) 0.054(5) 0.050(4) 0.010(4) 0.005(4) 0.036(5)
C100 0.087(6) 0.067(5) 0.036(4) -0.002(3) -0.009(4) 0.043(4)
C101 0.089(6) 0.048(4) 0.041(4) 0.017(3) 0.011(4) 0.033(4)
C102 0.084(5) 0.054(4) 0.044(4) 0.011(3) 0.011(4) 0.037(4)
C103 0.074(5) 0.034(3) 0.046(4) 0.013(3) 0.018(3) 0.019(3)
C104 0.103(6) 0.052(4) 0.036(4) 0.005(3) 0.009(4) 0.040(4)
C105 0.082(5) 0.048(4) 0.043(4) 0.012(3) 0.015(4) 0.034(4)
C106 0.054(4) 0.050(4) 0.035(3) -0.003(3) -0.001(3) 0.018(3)
C107 0.057(4) 0.048(4) 0.035(3) 0.012(3) 0.005(3) 0.023(3)
C108 0.062(5) 0.058(4) 0.041(4) 0.016(3) 0.002(3) 0.022(4)
C109 0.048(4) 0.042(4) 0.061(4) 0.001(3) -0.003(3) 0.013(3)
C110 0.047(4) 0.059(4) 0.046(4) 0.007(3) -0.008(3) 0.008(3)
C111 0.046(4) 0.041(4) 0.042(4) 0.006(3) -0.002(3) 0.009(3)
C112 0.086(6) 0.040(4) 0.048(4) -0.002(3) -0.017(4) 0.016(4)
C113 0.050(4) 0.046(4) 0.050(4) 0.004(3) -0.004(3) 0.020(3)
C114 0.054(5) 0.059(5) 0.063(5) 0.005(4) 0.010(4) -0.005(4)
C115 0.048(4) 0.053(4) 0.060(5) 0.006(4) -0.001(3) 0.004(3)
C116 0.051(4) 0.046(4) 0.056(4) 0.014(3) 0.010(3) -0.002(3)
C117 0.063(5) 0.052(4) 0.073(5) 0.000(4) 0.010(4) 0.013(4)
C118 0.045(4) 0.052(4) 0.082(6) 0.009(4) -0.008(4) 0.005(4)
C119 0.029(3) 0.049(4) 0.050(4) 0.001(3) 0.007(3) 0.007(3)
C120 0.046(4) 0.049(4) 0.038(3) 0.001(3) 0.012(3) 0.014(3)
C121 0.049(4) 0.043(4) 0.058(4) 0.004(3) 0.006(3) 0.003(3)
C122 0.054(4) 0.048(4) 0.054(4) 0.003(3) 0.024(3) 0.008(3)
C123 0.038(4) 0.058(4) 0.045(4) -0.007(3) 0.014(3) 0.007(3)
C124 0.060(4) 0.047(4) 0.034(3) 0.002(3) -0.002(3) 0.016(3)
C125 0.040(4) 0.047(4) 0.073(5) 0.004(4) -0.001(3) 0.012(3)
C126 0.045(4) 0.041(4) 0.057(4) -0.001(3) -0.004(3) 0.006(3)
C127 0.044(4) 0.084(5) 0.042(4) 0.008(4) -0.003(3) 0.025(4)
C128 0.041(4) 0.096(6) 0.057(5) -0.003(4) -0.005(3) 0.037(4)
C129 0.043(4) 0.062(4) 0.039(4) -0.007(3) -0.002(3) 0.019(3)
C130 0.050(4) 0.097(6) 0.042(4) 0.007(4) 0.005(3) 0.032(4)
C131 0.037(4) 0.084(5) 0.040(4) 0.008(3) 0.009(3) 0.022(4)
C132 0.066(5) 0.069(5) 0.049(4) 0.000(4) 0.012(4) 0.029(4)
C133 0.043(4) 0.065(5) 0.050(4) -0.007(3) -0.009(3) 0.017(3)
C134 0.027(3) 0.049(4) 0.049(4) 0.004(3) -0.002(3) 0.013(3)
C135 0.038(4) 0.091(6) 0.049(4) 0.022(4) 0.014(3) 0.025(4)
C136 0.046(4) 0.071(5) 0.037(4) 0.005(3) -0.005(3) 0.022(4)
C137 0.029(3) 0.048(4) 0.048(4) 0.004(3) 0.002(3) 0.012(3)
C138 0.033(3) 0.059(4) 0.047(4) 0.007(3) 0.006(3) 0.014(3)
C139 0.051(4) 0.041(4) 0.040(3) 0.002(3) 0.009(3) 0.011(3)
C140 0.032(3) 0.060(4) 0.032(3) 0.002(3) 0.008(3) 0.022(3)
C141 0.051(4) 0.060(4) 0.041(4) -0.003(3) 0.016(3) 0.015(3)
C142 0.034(3) 0.064(4) 0.041(3) 0.000(3) 0.001(3) 0.021(3)
C143 0.030(3) 0.056(4) 0.048(4) -0.002(3) 0.001(3) 0.015(3)
C144 0.032(3) 0.047(4) 0.044(4) 0.004(3) -0.001(3) 0.013(3)
C145 0.101(7) 0.055(5) 0.060(5) -0.010(4) -0.026(5) 0.010(5)
C146 0.045(4) 0.078(5) 0.046(4) 0.024(4) -0.004(3) 0.003(4)
C147 0.053(4) 0.079(5) 0.035(3) 0.020(3) 0.003(3) 0.022(4)
C148 0.057(4) 0.075(5) 0.058(4) 0.046(4) 0.018(3) 0.030(4)
C149 0.055(4) 0.061(4) 0.058(4) 0.031(4) 0.018(3) 0.020(4)
C150 0.059(5) 0.048(4) 0.063(5) 0.024(3) 0.018(4) 0.013(3)
C151 0.042(4) 0.053(4) 0.079(5) 0.000(4) 0.015(4) -0.002(3)
C152 0.061(5) 0.076(5) 0.047(4) -0.006(4) 0.012(4) -0.006(4)
C153 0.068(6) 0.034(4) 0.105(7) -0.001(4) -0.008(5) 0.007(4)
C154 0.086(7) 0.049(5) 0.124(8) 0.009(5) -0.009(6) 0.035(5)
C155 0.091(7) 0.105(7) 0.107(8) 0.052(6) 0.030(6) 0.060(6)
C156 0.052(5) 0.077(5) 0.078(6) 0.005(4) 0.004(4) 0.033(4)
C157 0.096(7) 0.049(4) 0.074(5) 0.025(4) 0.011(5) 0.023(4)
C158 0.105(7) 0.047(4) 0.068(5) -0.008(4) -0.023(5) 0.030(4)
C159 0.065(5) 0.086(6) 0.089(6) 0.014(5) 0.008(5) 0.051(5)
C160 0.046(4) 0.069(5) 0.090(6) 0.000(4) -0.002(4) 0.034(4)
C161 0.040(4) 0.103(7) 0.070(5) -0.012(5) -0.014(4) 0.023(4)
C162 0.042(4) 0.086(6) 0.088(6) 0.020(5) 0.029(4) 0.023(4)
C169 0.176(12) 0.078(7) 0.079(7) -0.027(5) -0.050(7) 0.057(7)
C170 0.117(9) 0.076(7) 0.143(10) -0.016(6) 0.056(8) 0.047(6)
C171 0.144(11) 0.033(5) 0.142(11) -0.024(6) 0.027(9) -0.016(5)
C172 0.122(9) 0.046(5) 0.108(9) 0.012(5) -0.006(7) -0.005(5)
C173 0.029(4) 0.158(11) 0.215(14) 0.112(11) 0.035(6) 0.013(6)
C174 0.082(6) 0.082(6) 0.080(6) 0.047(5) -0.002(5) 0.001(5)
C217 0.076(6) 0.145(10) 0.034(4) -0.023(5) 0.010(4) 0.037(7)
C218 0.145(12) 0.25(2) 0.045(6) -0.012(10) -0.011(7) 0.149(16)
C219 0.27(3) 0.32(3) 0.032(5) -0.005(11) 0.001(10) 0.26(3)
C220 0.240(17) 0.125(10) 0.043(5) 0.023(6) 0.043(8) 0.122(12)
C221 0.134(10) 0.086(7) 0.038(4) 0.001(4) 0.026(5) 0.039(7)
C222 0.063(5) 0.094(6) 0.034(4) -0.002(4) 0.006(3) 0.031(4)
C223 0.071(7) 0.126(11) 0.064(6) -0.026(7) 0.017(5) 0.002(7)
C224 0.126(11) 0.077(7) 0.067(7) -0.016(5) 0.050(7) -0.005(7)
C225 0.114(7) 0.210(12) 0.068(7) -0.063(7) 0.026(6) 0.063(7)
C226 0.196(15) 0.40(2) 0.100(14) -0.051(13) 0.017(10) 0.193(15)
C227 0.41(3) 0.41(3) 0.059(10) -0.032(14) 0.054(14) 0.26(2)
C228 0.41(2) 0.227(18) 0.132(17) 0.019(14) 0.091(17) 0.217(17)
C229 0.254(15) 0.105(7) 0.057(6) -0.008(6) 0.081(8) 0.077(9)
C230 0.110(7) 0.103(6) 0.048(5) -0.014(4) 0.034(5) 0.047(6)
C231 0.157(16) 0.209(14) 0.092(13) -0.085(9) 0.056(10) -0.033(10)
C232 0.20(2) 0.119(10) 0.096(12) -0.047(8) 0.112(12) -0.031(10)
N55 0.094(5) 0.107(5) 0.024(3) 0.009(3) -0.001(3) 0.058(4)
N56 0.062(3) 0.064(3) 0.055(3) 0.018(3) 0.001(3) 0.032(3)
C163 0.114(8) 0.111(7) 0.032(7) 0.008(7) 0.027(6) 0.067(7)
C164 0.116(8) 0.118(7) 0.021(6) -0.016(6) 0.018(6) 0.048(7)
C165 0.139(17) 0.166(18) 0.055(10) 0.052(13) 0.035(12) 0.098(16)
C166 0.056(10) 0.099(13) 0.061(6) 0.024(7) -0.004(6) 0.027(9)
C167 0.092(8) 0.062(4) 0.077(13) 0.020(7) 0.012(11) 0.036(4)
C168 0.053(6) 0.085(11) 0.078(13) 0.019(12) -0.003(7) 0.025(6)
CB63 0.116(8) 0.118(7) 0.021(6) -0.016(6) 0.018(6) 0.048(7)
CB64 0.114(8) 0.111(7) 0.032(7) 0.008(7) 0.027(6) 0.067(7)
CB65 0.129(16) 0.126(17) 0.042(12) 0.009(13) -0.014(15) 0.075(16)
CB66 0.058(15) 0.101(15) 0.056(7) 0.028(8) 0.002(9) 0.044(13)
CB67 0.092(8) 0.062(4) 0.077(13) 0.020(7) 0.012(11) 0.036(4)
CB68 0.053(6) 0.085(11) 0.078(13) 0.019(12) -0.003(7) 0.025(6)
N59 0.056(8) 0.046(8) 0.116(12) 0.013(8) 0.043(7) 0.034(6)
N60 0.057(10) 0.045(7) 0.095(9) 0.030(6) 0.043(8) 0.022(7)
C175 0.057(11) 0.095(13) 0.124(14) 0.012(12) 0.036(10) 0.057(10)
C176 0.094(9) 0.047(10) 0.137(8) 0.032(9) 0.046(6) 0.047(10)
C177 0.098(18) 0.105(15) 0.20(2) 0.080(17) 0.104(18) 0.069(14)
C178 0.066(11) 0.099(14) 0.18(2) 0.080(14) 0.078(11) 0.042(12)
C179 0.098(14) 0.040(6) 0.161(15) 0.042(7) 0.082(12) 0.005(6)
C180 0.17(2) 0.092(19) 0.076(9) 0.048(9) 0.062(9) 0.054(16)
NA59 0.083(16) 0.062(11) 0.120(16) 0.019(11) 0.056(14) 0.022(11)
NA60 0.056(16) 0.053(11) 0.155(18) 0.032(10) 0.068(12) 0.019(9)
CB75 0.10(3) 0.15(3) 0.118(16) 0.029(14) 0.051(13) 0.09(2)
CB76 0.094(9) 0.047(10) 0.137(8) 0.032(9) 0.046(6) 0.047(10)
CB77 0.080(15) 0.098(18) 0.20(3) 0.062(19) 0.088(18) 0.041(13)
CB78 0.11(2) 0.11(2) 0.21(2) 0.087(18) 0.124(18) 0.07(2)
CB79 0.098(14) 0.040(6) 0.161(15) 0.042(7) 0.082(12) 0.005(6)
CB80 0.115(19) 0.07(2) 0.14(2) 0.062(15) 0.089(13) 0.040(15)
N61 0.095(6) 0.078(5) 0.072(5) 0.050(4) -0.029(4) -0.018(4)
N62 0.057(4) 0.090(5) 0.062(4) 0.037(4) 0.004(3) -0.005(4)
C181 0.133(11) 0.153(13) 0.227(17) 0.133(13) -0.004(11) 0.060(10)
C182 0.162(12) 0.114(9) 0.124(10) 0.067(8) -0.094(9) -0.035(8)
C183 0.091(8) 0.141(10) 0.096(8) 0.081(8) 0.004(6) 0.005(7)
C184 0.108(10) 0.198(15) 0.102(9) 0.099(10) 0.012(8) 0.000(10)
C185 0.141(15) 0.33(3) 0.191(19) 0.08(2) 0.075(14) 0.083(19)
C186 0.088(8) 0.195(14) 0.086(8) 0.050(9) -0.020(6) -0.060(9)
Pd09 0.0526(3) 0.0505(3) 0.0439(3) -0.0040(2) 0.0016(2) -0.0032(3)
N63 0.106(6) 0.102(6) 0.073(5) -0.010(4) -0.013(4) 0.014(4)
N64 0.065(5) 0.093(5) 0.103(5) 0.020(4) -0.005(4) -0.001(4)
C187 0.097(17) 0.126(10) 0.060(7) -0.021(5) 0.003(13) 0.022(13)
C188 0.161(16) 0.085(12) 0.104(16) -0.055(8) -0.019(13) 0.029(13)
C189 0.115(7) 0.086(12) 0.095(9) -0.015(7) -0.026(6) -0.021(6)
C190 0.069(7) 0.098(10) 0.115(8) 0.014(7) -0.031(7) -0.032(7)
C191 0.081(8) 0.108(16) 0.132(9) 0.057(10) 0.015(10) -0.034(14)
C192 0.055(14) 0.149(15) 0.091(18) 0.015(12) -0.053(14) 0.017(12)
CB87 0.097(17) 0.126(10) 0.060(7) -0.021(5) 0.003(13) 0.022(13)
CB88 0.161(16) 0.085(12) 0.104(16) -0.055(8) -0.019(13) 0.029(13)
CB89 0.115(7) 0.086(12) 0.095(9) -0.015(7) -0.026(6) -0.021(6)
CB90 0.069(7) 0.098(10) 0.115(8) 0.014(7) -0.031(7) -0.032(7)
CB91 0.081(8) 0.108(16) 0.132(9) 0.057(10) 0.015(10) -0.034(14)
CB92 0.093(17) 0.180(18) 0.15(2) 0.024(15) -0.029(18) 0.078(16)
Pd0A 0.0525(3) 0.0606(4) 0.0439(3) 0.0074(3) 0.0097(2) -0.0027(3)
N65 0.112(7) 0.116(6) 0.058(4) 0.019(4) 0.030(4) 0.004(5)
N66 0.109(6) 0.062(5) 0.080(5) 0.019(4) -0.003(4) -0.025(4)
C193 0.138(9) 0.176(12) 0.050(5) -0.002(7) 0.024(5) -0.010(8)
C194 0.188(14) 0.276(18) 0.108(10) 0.093(12) 0.082(10) 0.116(14)
C195 0.143(11) 0.139(8) 0.103(8) 0.042(6) 0.039(8) -0.032(7)
C196 0.130(14) 0.115(8) 0.107(8) 0.062(7) 0.013(8) -0.019(10)
C197 0.162(16) 0.053(13) 0.092(18) 0.013(13) -0.016(13) 0.005(12)
C198 0.126(12) 0.068(10) 0.097(9) 0.007(8) -0.024(8) -0.009(8)
CB96 0.130(14) 0.115(8) 0.107(8) 0.062(7) 0.013(8) -0.019(10)
CB97 0.126(12) 0.068(10) 0.097(9) 0.007(8) -0.024(8) -0.009(8)
CB98 0.095(12) 0.074(14) 0.121(16) 0.002(13) -0.008(11) -0.029(10)
N67 0.036(3) 0.058(4) 0.052(3) 0.009(3) -0.005(3) 0.003(3)
N68 0.055(4) 0.074(4) 0.039(3) 0.018(3) 0.010(3) 0.013(3)
C199 0.069(11) 0.084(7) 0.062(9) 0.011(7) -0.012(7) -0.041(9)
C200 0.084(7) 0.055(5) 0.021(7) -0.007(7) -0.023(6) 0.026(5)
C201 0.052(8) 0.071(7) 0.054(8) 0.009(5) -0.017(5) -0.022(6)
C202 0.027(7) 0.095(8) 0.062(7) 0.022(6) 0.000(5) -0.023(6)
C203 0.040(9) 0.115(14) 0.058(5) 0.040(11) 0.013(7) 0.031(10)
C204 0.038(5) 0.087(10) 0.017(6) 0.009(6) 0.006(5) 0.014(6)
CB99 0.069(11) 0.084(7) 0.062(9) 0.011(7) -0.012(7) -0.041(9)
CC00 0.084(7) 0.055(5) 0.021(7) -0.007(7) -0.023(6) 0.026(5)
CC01 0.052(8) 0.071(7) 0.054(8) 0.009(5) -0.017(5) -0.022(6)
CC02 0.027(7) 0.095(8) 0.062(7) 0.022(6) 0.000(5) -0.023(6)
CC03 0.040(9) 0.115(14) 0.058(5) 0.040(11) 0.013(7) 0.031(10)
CC04 0.038(5) 0.087(10) 0.017(6) 0.009(6) 0.006(5) 0.014(6)
N69 0.047(4) 0.077(5) 0.076(4) 0.020(4) 0.028(3) 0.021(3)
N70 0.044(4) 0.059(4) 0.084(5) 0.004(3) 0.006(3) -0.003(3)
C205 0.093(8) 0.086(7) 0.139(10) -0.028(7) 0.043(7) 0.037(6)
C206 0.140(11) 0.226(15) 0.060(6) 0.052(8) 0.059(7) 0.092(11)
C207 0.096(8) 0.099(8) 0.143(11) 0.011(7) 0.088(8) 0.000(6)
C208 0.056(7) 0.28(2) 0.158(14) -0.009(14) 0.053(8) 0.023(10)
C209 0.071(7) 0.070(7) 0.267(19) -0.003(9) -0.037(9) -0.001(6)
C210 0.068(7) 0.155(13) 0.188(15) 0.050(11) -0.030(8) -0.031(8)
Pd0C 0.0474(5) 0.0443(5) 0.0517(6) 0.0079(4) 0.0055(4) 0.0233(4)
N71 0.085(8) 0.093(9) 0.131(8) 0.032(6) -0.017(5) 0.058(7)
N72 0.085(7) 0.055(6) 0.129(8) 0.003(5) 0.028(5) 0.052(5)
C211 0.082(7) 0.137(12) 0.155(11) 0.032(8) -0.049(7) 0.045(8)
C212 0.094(10) 0.143(12) 0.158(14) 0.097(12) 0.007(8) 0.068(8)
C213 0.206(17) 0.160(13) 0.194(11) 0.030(10) 0.015(11) 0.159(13)
C214 0.200(15) 0.209(17) 0.187(12) 0.012(11) 0.009(11) 0.178(14)
C215 0.094(10) 0.103(10) 0.089(9) -0.028(7) 0.033(8) 0.018(7)
C216 0.128(11) 0.058(7) 0.114(11) -0.030(7) 0.040(8) 0.034(7)
PdAC 0.0474(5) 0.0443(5) 0.0517(6) 0.0079(4) 0.0055(4) 0.0233(4)
NA71 0.09(2) 0.07(2) 0.145(19) 0.041(14) -0.017(14) 0.034(18)
NA72 0.13(3) 0.12(3) 0.15(3) 0.03(3) 0.03(2) 0.06(2)
CC11 0.082(7) 0.137(12) 0.155(11) 0.032(8) -0.049(7) 0.045(8)
CC12 0.06(3) 0.12(3) 0.27(7) 0.11(4) 0.00(3) 0.04(2)
CC13 0.11(3) 0.14(3) 0.172(19) 0.040(16) 0.010(19) 0.05(2)
CC14 0.13(2) 0.17(3) 0.17(2) 0.05(2) 0.017(17) 0.05(2)
CC15 0.09(4) 0.14(5) 0.18(4) 0.06(4) 0.00(3) -0.02(4)
CC16 0.11(3) 0.11(3) 0.14(4) 0.05(3) 0.02(3) 0.08(2)
C1X 0.45(3) 0.49(4) 0.12(2) -0.01(2) 0.09(2) 0.30(3)
C2X 0.43(3) 0.42(3) 0.16(2) 0.07(2) -0.004(18) 0.28(2)
C3X 0.43(2) 0.263(18) 0.146(14) 0.039(13) 0.057(16) 0.237(18)
C4X 0.44(3) 0.27(2) 0.161(15) 0.063(15) 0.051(17) 0.225(19)
C5X 0.35(2) 0.192(14) 0.205(18) 0.111(14) 0.108(17) 0.133(17)
C6X 0.206(18) 0.149(12) 0.253(17) 0.054(13) 0.154(15) 0.058(14)
C7X 0.156(15) 0.159(11) 0.193(15) 0.078(11) 0.079(13) 0.077(12)
C8X 0.116(11) 0.142(11) 0.158(14) 0.048(11) 0.049(10) 0.063(8)
C9X 0.128(12) 0.121(11) 0.215(17) 0.013(13) 0.049(12) 0.048(9)
C10X 0.131(12) 0.100(11) 0.222(17) -0.003(12) 0.054(11) 0.019(10)
C11X 0.131(12) 0.082(11) 0.250(18) -0.004(13) 0.043(12) 0.005(10)
C12X 0.132(14) 0.156(16) 0.30(2) -0.005(17) 0.051(14) 0.025(13)
C13X 0.146(17) 0.25(2) 0.36(3) -0.04(2) 0.044(17) 0.097(17)
C14X 0.20(2) 0.39(3) 0.34(2) -0.08(2) 0.025(18) 0.13(2)
C15X 0.25(2) 0.42(3) 0.22(2) -0.10(2) 0.034(17) 0.21(2)
C16X 0.22(3) 0.54(5) 0.22(3) -0.07(3) 0.01(2) 0.12(4)
C17X 0.53(3) 0.33(2) 0.160(18) 0.099(17) 0.089(19) 0.23(2)
C18X 0.56(4) 0.30(3) 0.16(2) 0.122(18) 0.14(2) 0.21(2)
C19X 0.66(5) 0.27(3) 0.13(2) -0.006(19) 0.20(3) 0.11(3)
CX3 0.42(3) 0.33(3) 0.21(2) -0.02(2) 0.09(2) 0.15(3)
CX7 0.17(2) 0.24(2) 0.226(17) 0.155(17) 0.077(16) 0.064(17)
CX11 0.28(3) 0.16(2) 0.31(2) 0.07(2) 0.03(2) 0.12(2)
CX15 0.34(4) 0.65(6) 0.26(3) -0.06(4) -0.03(3) 0.23(5)
O3X 0.53(3) 0.311(17) 0.130(12) 0.076(12) 0.027(15) 0.256(18)
O17X 0.38(3) 0.41(3) 0.166(16) 0.115(19) 0.044(16) 0.23(2)
N1T 0.119(11) 0.206(13) 0.147(13) -0.006(11) -0.026(9) 0.086(10)
O1T 0.116(8) 0.111(8) 0.105(7) 0.020(6) 0.005(6) 0.039(6)
O2T 0.062(5) 0.160(9) 0.097(7) 0.026(6) 0.013(4) 0.054(6)
O3T 0.206(16) 0.187(12) 0.223(18) -0.047(12) -0.064(13) 0.090(12)
N1A 0.056(5) 0.084(6) 0.173(11) 0.046(7) 0.016(6) 0.027(4)
O1A 0.333(19) 0.103(8) 0.221(13) 0.037(8) 0.002(12) 0.087(10)
O2A 0.114(6) 0.148(7) 0.087(5) 0.060(5) 0.004(4) 0.057(5)
O3A 0.089(5) 0.116(6) 0.072(4) 0.023(4) 0.023(4) 0.045(4)
O1C 0.149(8) 0.120(6) 0.181(9) 0.070(6) 0.063(7) 0.070(6)
O2C 0.172(9) 0.098(6) 0.159(9) 0.059(6) 0.014(6) 0.035(6)
N1C 0.119(12) 0.044(10) 0.146(17) 0.026(10) -0.007(11) -0.001(10)
O3C 0.122(12) 0.117(15) 0.153(17) 0.064(12) -0.009(11) 0.028(11)
N1C' 0.170(18) 0.103(10) 0.164(17) 0.059(11) 0.029(11) 0.049(11)
O3C' 0.194(19) 0.107(10) 0.24(2) 0.069(12) -0.007(13) 0.034(11)
N1D 0.035(6) 0.067(8) 0.041(7) 0.016(7) 0.014(5) 0.021(6)
O1D 0.102(10) 0.097(9) 0.054(7) 0.012(6) 0.035(6) 0.030(8)
O2D 0.089(9) 0.106(9) 0.043(6) -0.008(6) 0.008(6) 0.048(7)
O3D 0.103(10) 0.068(8) 0.056(7) 0.017(6) -0.001(6) 0.042(7)
N1H 0.093(5) 0.117(7) 0.121(7) 0.075(5) 0.040(5) 0.047(5)
O1H 0.055(3) 0.167(7) 0.093(5) 0.040(5) 0.024(3) 0.035(4)
O2H 0.117(7) 0.102(7) 0.232(10) 0.022(6) 0.062(7) 0.005(5)
O3H 0.118(6) 0.189(8) 0.129(6) 0.099(5) 0.077(5) 0.099(6)

loop_
_atom_type_symbol
_atom_type_description
_atom_type_scat_dispersion_real
_atom_type_scat_dispersion_imag
_atom_type_scat_source
C C 0.0033 0.0016 'International Tables Vol C Tables 4.2.6.8 and 6.1.1.4'
H H 0.0000 0.0000 'International Tables Vol C Tables 4.2.6.8 and 6.1.1.4'
N N 0.0061 0.0033 'International Tables Vol C Tables 4.2.6.8 and 6.1.1.4'
O O 0.0106 0.0060 'International Tables Vol C Tables 4.2.6.8 and 6.1.1.4'
Pd Pd -0.9988 1.0072 'International Tables Vol C Tables 4.2.6.8 and 6.1.1.4'

loop_
_geom_angle_atom_site_label_1
_geom_angle_atom_site_label_2
_geom_angle_atom_site_label_3
_geom_angle
_geom_angle_site_symmetry_1
_geom_angle_site_symmetry_3
N15 Pd01 N9 85.0(2) . .
N15 Pd01 N51 179.0(2) . .
N9 Pd01 N51 95.3(2) . .
N15 Pd01 N52 93.8(2) . .
N9 Pd01 N52 178.6(2) . .
N51 Pd01 N52 85.9(2) . .
N61 Pd0B N31 179.6(4) . .
N61 Pd0B N62 84.9(3) . .
N31 Pd0B N62 94.9(2) . .
N61 Pd0B N38 95.7(3) . .
N31 Pd0B N38 84.5(2) . .
N62 Pd0B N38 177.7(3) . .
N45 Pd02 N67 94.0(2) . .
N45 Pd02 N39 86.1(2) . .
N67 Pd02 N39 179.0(2) . .
N45 Pd02 N68 179.0(2) . .
N67 Pd02 N68 85.8(2) . .
N39 Pd02 N68 94.2(2) . .
N2 Pd03 N20 87.2(2) . .
N2 Pd03 N57 92.8(2) . .
N20 Pd03 N57 179.7(3) . .
N2 Pd03 N58 178.1(2) . .
N20 Pd03 N58 93.3(2) . .
N57 Pd03 N58 86.7(3) . .
N32 Pd04 N44 83.8(2) . .
N32 Pd04 N54 94.3(2) . .
N44 Pd04 N54 177.7(2) . .
N32 Pd04 N53 178.3(2) . .
N44 Pd04 N53 95.0(2) . .
N54 Pd04 N53 86.9(2) . .
N21 Pd05 N8 85.2(2) . .
N21 Pd05 N49 179.2(2) . .
N8 Pd05 N49 94.0(2) . .
N21 Pd05 N50 93.8(2) . .
N8 Pd05 N50 178.1(2) . .
N49 Pd05 N50 86.9(2) . .
N3 Pd06 N56 179.8(3) . .
N3 Pd06 N55 93.2(2) . .
N56 Pd06 N55 86.7(2) . .
N3 Pd06 N13 86.3(2) . .
N56 Pd06 N13 93.9(2) . .
N55 Pd06 N13 179.4(2) . .
N1 Pd07 N7 86.9(2) . .
N1 Pd07 N70 179.6(3) . .
N7 Pd07 N70 93.1(2) . .
N1 Pd07 N69 94.1(2) . .
N7 Pd07 N69 177.9(2) . .
N70 Pd07 N69 85.8(3) . .
NA60 Pd08 N19 97.8(8) . .
N59 Pd08 N19 175.1(7) . .
NA60 Pd08 N14 176.8(8) . .
N59 Pd08 N14 95.2(6) . .
N19 Pd08 N14 85.1(2) . .
NA60 Pd08 NA59 84.9(11) . .
N19 Pd08 NA59 173.0(9) . .
N14 Pd08 NA59 92.3(8) . .
N59 Pd08 N60 87.1(8) . .
N19 Pd08 N60 92.3(6) . .
N14 Pd08 N60 176.0(6) . .
C1 N1 C5 116.5(6) . .
C1 N1 Pd07 122.0(5) . .
C5 N1 Pd07 121.4(5) . .
C10 N2 C6 118.1(6) . .
C10 N2 Pd03 122.6(4) . .
C6 N2 Pd03 118.6(4) . .
C11 N3 C15 119.3(6) . .
C11 N3 Pd06 119.7(4) . .
C15 N3 Pd06 120.6(5) . .
C17 N4 C16 115.5(6) . .
C18 N5 C17 116.6(5) . .
C18 N6 C16 113.7(5) . .
C19 N7 C23 119.0(5) . .
C19 N7 Pd07 123.5(4) . .
C23 N7 Pd07 117.4(4) . .
C28 N8 C24 117.0(5) . .
C28 N8 Pd05 120.9(4) . .
C24 N8 Pd05 121.1(4) . .
C29 N9 C33 119.1(5) . .
C29 N9 Pd01 120.1(4) . .
C33 N9 Pd01 119.6(4) . .
C34 N10 C35 112.2(5) . .
C36 N11 C35 116.3(5) . .
C36 N12 C34 113.8(5) . .
C37 N13 C41 121.1(5) . .
C37 N13 Pd06 120.2(4) . .
C41 N13 Pd06 118.7(4) . .
C42 N14 C46 120.0(6) . .
C42 N14 Pd08 119.1(5) . .
C46 N14 Pd08 120.2(4) . .
C47 N15 C51 119.2(5) . .
C47 N15 Pd01 121.2(4) . .
C51 N15 Pd01 119.1(4) . .
C52 N16 C53 115.8(6) . .
C53 N17 C54 115.5(6) . .
C52 N18 C54 115.9(5) . .
C55 N19 C59 117.1(5) . .
C55 N19 Pd08 121.6(5) . .
C59 N19 Pd08 120.8(4) . .
C64 N20 C60 118.1(5) . .
C64 N20 Pd03 120.3(4) . .
C60 N20 Pd03 121.5(4) . .
C65 N21 C69 118.7(6) . .
C65 N21 Pd05 121.8(4) . .
C69 N21 Pd05 119.2(5) . .
C71 N22 C70 113.5(5) . .
C72 N23 C71 112.7(6) . .
C70 N24 C72 113.0(5) . .
C77 N25 C73 119.1(6) . .
C77 N25 PdAC 109.5(6) . .
C73 N25 PdAC 131.3(6) . .
C77 N25 Pd0C 122.7(5) . .
C73 N25 Pd0C 117.2(5) . .
C82 N26 C78 117.0(7) . .
C82 N26 Pd09 121.4(5) . .
C78 N26 Pd09 121.1(5) . .
C83 N27 C87 117.3(7) . .
C83 N27 Pd0A 120.8(5) . .
C87 N27 Pd0A 121.2(5) . .
C88 N28 C89 114.8(6) . .
C89 N29 C90 112.9(6) . .
C90 N30 C88 114.8(6) . .
C91 N31 C95 119.9(5) . .
C91 N31 Pd0B 121.0(4) . .
C95 N31 Pd0B 118.3(5) . .
C96 N32 C100 120.1(6) . .
C96 N32 Pd04 120.9(5) . .
C100 N32 Pd04 118.7(4) . .
C105 N33 C101 117.3(6) . .
C105 N33 Pd09 122.4(4) . .
C101 N33 Pd09 120.2(4) . .
C106 N34 C107 114.4(5) . .
C107 N35 C108 114.5(6) . .
C108 N36 C106 114.3(6) . .
C109 N37 C113 121.1(6) . .
C109 N37 Pd0C 119.1(5) . .
C113 N37 Pd0C 119.7(5) . .
C109 N37 PdAC 129.8(5) . .
C113 N37 PdAC 108.2(5) . .
C118 N38 C114 121.1(7) . .
C118 N38 Pd0B 122.2(5) . .
C114 N38 Pd0B 116.3(5) . .
C123 N39 C119 120.2(5) . .
C123 N39 Pd02 117.9(4) . .
C119 N39 Pd02 121.6(4) . .
C125 N40 C124 114.4(6) . .
C126 N41 C125 113.7(6) . .
C124 N42 C126 116.6(6) . .
C131 N43 C127 120.1(6) . .
C131 N43 Pd0A 119.8(5) . .
C127 N43 Pd0A 120.1(4) . .
C132 N44 C136 119.3(6) . .
C132 N44 Pd04 121.4(5) . .
C136 N44 Pd04 118.6(4) . .
C137 N45 C141 117.1(5) . .
C137 N45 Pd02 121.6(4) . .
C141 N45 Pd02 120.4(4) . .
C143 N46 C142 113.7(6) . .
C144 N47 C143 113.4(5) . .
C142 N48 C144 114.4(5) . .
C145 N49 C146 111.4(6) . .
C145 N49 C147 109.2(6) . .
C146 N49 C147 110.1(5) . .
C145 N49 Pd05 111.9(4) . .
C146 N49 Pd05 108.2(4) . .
C147 N49 Pd05 105.9(4) . .
C150 N50 C149 108.5(5) . .
C150 N50 C148 109.4(5) . .
C149 N50 C148 110.4(5) . .
C150 N50 Pd05 112.9(4) . .
C149 N50 Pd05 110.8(4) . .
C148 N50 Pd05 104.8(4) . .
C153 N51 C151 109.7(6) . .
C153 N51 C152 111.5(6) . .
C151 N51 C152 106.6(6) . .
C153 N51 Pd01 107.0(4) . .
C151 N51 Pd01 113.0(4) . .
C152 N51 Pd01 109.0(4) . .
C156 N52 C155 112.3(6) . .
C156 N52 C154 104.9(6) . .
C155 N52 C154 112.4(7) . .
C156 N52 Pd01 113.6(5) . .
C155 N52 Pd01 110.4(5) . .
C154 N52 Pd01 102.6(4) . .
C158 N53 C157 109.7(6) . .
C158 N53 C159 111.2(6) . .
C157 N53 C159 109.1(6) . .
C158 N53 Pd04 109.9(4) . .
C157 N53 Pd04 113.1(4) . .
C159 N53 Pd04 103.7(4) . .
C162 N54 C160 108.1(6) . .
C162 N54 C161 108.5(6) . .
C160 N54 C161 110.4(6) . .
C162 N54 Pd04 113.7(4) . .
C160 N54 Pd04 107.8(4) . .
C161 N54 Pd04 108.5(4) . .
C170 N57 C169 112.7(9) . .
C170 N57 C171 110.7(8) . .
C169 N57 C171 106.5(8) . .
C170 N57 Pd03 111.6(5) . .
C169 N57 Pd03 111.8(5) . .
C171 N57 Pd03 102.9(5) . .
C174 N58 C172 108.0(7) . .
C174 N58 C173 104.6(8) . .
C172 N58 C173 116.0(8) . .
C174 N58 Pd03 115.0(5) . .
C172 N58 Pd03 104.7(5) . .
C173 N58 Pd03 108.9(5) . .
N1 C1 C2 125.4(7) . .
N1 C1 H1 117.3 . .
C2 C1 H1 117.3 . .
C3 C2 C1 116.4(6) . .
C3 C2 H2 121.8 . .
C1 C2 H2 121.8 . .
C4 C3 C2 119.2(6) . .
C4 C3 C16 121.7(6) . .
C2 C3 C16 119.2(6) . .
C3 C4 C5 119.9(6) . .
C3 C4 H4 120.1 . .
C5 C4 H4 120.1 . .
N1 C5 C4 122.4(6) . .
N1 C5 H5 118.8 . .
C4 C5 H5 118.8 . .
C7 C6 N2 119.3(6) . .
C7 C6 H6 120.4 . .
N2 C6 H6 120.4 . .
C8 C7 C6 120.3(6) . .
C8 C7 H7 119.8 . .
C6 C7 H7 119.8 . .
C7 C8 C9 121.3(6) . .
C7 C8 C17 119.3(6) . .
C9 C8 C17 119.4(6) . .
C8 C9 C10 118.4(6) . .
C8 C9 H9 120.8 . .
C10 C9 H9 120.8 . .
N2 C10 C9 122.7(6) . .
N2 C10 H10 118.7 . .
C9 C10 H10 118.7 . .
N3 C11 C12 123.0(6) . .
N3 C11 H11 118.5 . .
C12 C11 H11 118.5 . .
C13 C12 C11 116.6(7) . .
C13 C12 H12 121.7 . .
C11 C12 H12 121.7 . .
C14 C13 C12 119.8(7) . .
C14 C13 C18 121.2(6) . .
C12 C13 C18 119.0(7) . .
C13 C14 C15 119.1(7) . .
C13 C14 H14 120.5 . .
C15 C14 H14 120.5 . .
N3 C15 C14 122.1(6) . .
N3 C15 H15 119.0 . .
C14 C15 H15 119.0 . .
N4 C16 N6 123.4(6) . .
N4 C16 C3 119.8(6) . .
N6 C16 C3 116.7(6) . .
N5 C17 N4 124.4(6) . .
N5 C17 C8 118.4(6) . .
N4 C17 C8 117.0(6) . .
N5 C18 N6 126.4(6) . .
N5 C18 C13 117.7(6) . .
N6 C18 C13 115.9(6) . .
N7 C19 C20 122.9(6) . .
N7 C19 H19 118.6 . .
C20 C19 H19 118.6 . .
C19 C20 C21 118.2(6) . .
C19 C20 H20 120.9 . .
C21 C20 H20 120.9 . .
C22 C21 C20 120.8(6) . .
C22 C21 C34 119.9(6) . .
C20 C21 C34 119.2(5) . .
C21 C22 C23 118.3(6) . .
C21 C22 H22 120.9 . .
C23 C22 H22 120.9 . .
N7 C23 C22 120.4(6) . .
N7 C23 H23 119.8 . .
C22 C23 H23 119.8 . .
N8 C24 C25 123.5(6) . .
N8 C24 H24 118.2 . .
C25 C24 H24 118.2 . .
C24 C25 C26 118.6(6) . .
C24 C25 H25 120.7 . .
C26 C25 H25 120.7 . .
C27 C26 C25 118.0(5) . .
C27 C26 C35 123.3(6) . .
C25 C26 C35 118.7(6) . .
C28 C27 C26 118.9(6) . .
C28 C27 H27 120.6 . .
C26 C27 H27 120.6 . .
N8 C28 C27 123.9(6) . .
N8 C28 H28 118.1 . .
C27 C28 H28 118.1 . .
N9 C29 C30 123.2(6) . .
N9 C29 H29 118.4 . .
C30 C29 H29 118.4 . .
C31 C30 C29 117.0(6) . .
C31 C30 H30 121.5 . .
C29 C30 H30 121.5 . .
C32 C31 C30 119.1(5) . .
C32 C31 C36 121.7(5) . .
C30 C31 C36 119.3(5) . .
C33 C32 C31 118.5(5) . .
C33 C32 H32 120.8 . .
C31 C32 H32 120.8 . .
N9 C33 C32 123.2(5) . .
N9 C33 H33 118.4 . .
C32 C33 H33 118.4 . .
N10 C34 N12 126.6(5) . .
N10 C34 C21 117.7(5) . .
N12 C34 C21 115.6(5) . .
N11 C35 N10 124.8(6) . .
N11 C35 C26 120.1(6) . .
N10 C35 C26 115.1(6) . .
N11 C36 N12 126.0(6) . .
N11 C36 C31 116.8(5) . .
N12 C36 C31 117.2(5) . .
N13 C37 C38 121.5(6) . .
N13 C37 H37 119.2 . .
C38 C37 H37 119.2 . .
C39 C38 C37 116.1(6) . .
C39 C38 H38 121.9 . .
C37 C38 H38 121.9 . .
C40 C39 C38 120.8(6) . .
C40 C39 C52 120.9(6) . .
C38 C39 C52 117.8(6) . .
C39 C40 C41 119.2(6) . .
C39 C40 H40 120.4 . .
C41 C40 H40 120.4 . .
N13 C41 C40 120.6(6) . .
N13 C41 H41 119.7 . .
C40 C41 H41 119.7 . .
N14 C42 C43 119.7(6) . .
N14 C42 H42 120.2 . .
C43 C42 H42 120.2 . .
C44 C43 C42 119.9(6) . .
C44 C43 H43 120.1 . .
C42 C43 H43 120.1 . .
C45 C44 C43 119.0(6) . .
C45 C44 C53 122.0(6) . .
C43 C44 C53 118.9(6) . .
C46 C45 C44 121.4(7) . .
C46 C45 H45 119.3 . .
C44 C45 H45 119.3 . .
C45 C46 N14 119.9(6) . .
C45 C46 H46 120.0 . .
N14 C46 H46 120.0 . .
N15 C47 C48 120.7(6) . .
N15 C47 H47 119.6 . .
C48 C47 H47 119.6 . .
C49 C48 C47 119.5(6) . .
C49 C48 H48 120.3 . .
C47 C48 H48 120.3 . .
C48 C49 C50 118.1(6) . .
C48 C49 C54 120.7(6) . .
C50 C49 C54 120.9(6) . .
C51 C50 C49 118.9(6) . .
C51 C50 H50 120.6 . .
C49 C50 H50 120.6 . .
N15 C51 C50 122.9(5) . .
N15 C51 H51 118.5 . .
C50 C51 H51 118.5 . .
N16 C52 N18 124.9(6) . .
N16 C52 C39 118.3(6) . .
N18 C52 C39 116.6(6) . .
N17 C53 N16 124.2(6) . .
N17 C53 C44 117.9(6) . .
N16 C53 C44 117.9(6) . .
N18 C54 N17 123.6(6) . .
N18 C54 C49 119.2(6) . .
N17 C54 C49 117.2(6) . .
N19 C55 C56 122.4(6) . .
N19 C55 H55 118.8 . .
C56 C55 H55 118.8 . .
C57 C56 C55 117.7(6) . .
C57 C56 H56 121.2 . .
C55 C56 H56 121.2 . .
C56 C57 C58 119.6(6) . .
C56 C57 C70 120.7(6) . .
C58 C57 C70 119.7(6) . .
C59 C58 C57 118.8(6) . .
C59 C58 H58 120.6 . .
C57 C58 H58 120.6 . .
C58 C59 N19 124.1(6) . .
C58 C59 H59 117.9 . .
N19 C59 H59 117.9 . .
C61 C60 N20 120.9(6) . .
C61 C60 H60 119.6 . .
N20 C60 H60 119.6 . .
C60 C61 C62 121.4(5) . .
C60 C61 H61 119.3 . .
C62 C61 H61 119.3 . .
C61 C62 C63 117.7(5) . .
C61 C62 C71 122.8(5) . .
C63 C62 C71 119.3(5) . .
C64 C63 C62 119.6(6) . .
C64 C63 H63 120.2 . .
C62 C63 H63 120.2 . .
C63 C64 N20 122.2(6) . .
C63 C64 H64 118.9 . .
N20 C64 H64 118.9 . .
N21 C65 C66 122.2(6) . .
N21 C65 H65 118.9 . .
C66 C65 H65 118.9 . .
C65 C66 C67 117.9(7) . .
C65 C66 H66 121.0 . .
C67 C66 H66 121.0 . .
C68 C67 C66 121.5(6) . .
C68 C67 C72 118.9(6) . .
C66 C67 C72 119.5(6) . .
C67 C68 C69 117.5(6) . .
C67 C68 H68 121.3 . .
C69 C68 H68 121.3 . .
N21 C69 C68 122.1(6) . .
N21 C69 H69 118.9 . .
C68 C69 H69 118.9 . .
N24 C70 N22 125.3(6) . .
N24 C70 C57 118.0(5) . .
N22 C70 C57 116.7(5) . .
N22 C71 N23 126.6(6) . .
N22 C71 C62 116.3(5) . .
N23 C71 C62 116.9(5) . .
N23 C72 N24 128.2(6) . .
N23 C72 C67 117.1(6) . .
N24 C72 C67 114.6(6) . .
N25 C73 C74 123.1(7) . .
N25 C73 H73 118.4 . .
C74 C73 H73 118.4 . .
C73 C74 C75 118.3(7) . .
C73 C74 H74 120.8 . .
C75 C74 H74 120.8 . .
C76 C75 C74 115.8(7) . .
C76 C75 C88 123.7(7) . .
C74 C75 C88 120.4(7) . .
C75 C76 C77 117.4(7) . .
C75 C76 H76 121.3 . .
C77 C76 H76 121.3 . .
N25 C77 C76 126.2(7) . .
N25 C77 PdAC 43.4(4) . .
C76 C77 PdAC 169.1(6) . .
N25 C77 H77 116.9 . .
C76 C77 H77 116.9 . .
PdAC C77 H77 73.6 . .
N26 C78 C79 123.7(7) . .
N26 C78 H78 118.2 . .
C79 C78 H78 118.2 . .
C78 C79 C80 118.3(7) . .
C78 C79 H79 120.9 . .
C80 C79 H79 120.9 . .
C81 C80 C79 117.3(7) . .
C81 C80 C89 121.5(6) . .
C79 C80 C89 121.1(6) . .
C80 C81 C82 117.8(7) . .
C80 C81 H81 121.1 . .
C82 C81 H81 121.1 . .
N26 C82 C81 125.5(7) . .
N26 C82 H82 117.2 . .
C81 C82 H82 117.2 . .
N27 C83 C84 123.0(7) . .
N27 C83 H83 118.5 . .
C84 C83 H83 118.5 . .
C83 C84 C85 120.2(8) . .
C83 C84 H84 119.9 . .
C85 C84 H84 119.9 . .
C86 C85 C84 117.2(7) . .
C86 C85 C90 122.2(6) . .
C84 C85 C90 120.6(7) . .
C85 C86 C87 118.9(7) . .
C85 C86 H86 120.6 . .
C87 C86 H86 120.6 . .
N27 C87 C86 123.3(7) . .
N27 C87 H87 118.4 . .
C86 C87 H87 118.4 . .
N28 C88 N30 125.9(6) . .
N28 C88 C75 117.8(6) . .
N30 C88 C75 116.3(6) . .
N29 C89 N28 126.3(6) . .
N29 C89 C80 116.1(6) . .
N28 C89 C80 117.4(6) . .
N30 C90 N29 125.3(6) . .
N30 C90 C85 118.4(6) . .
N29 C90 C85 116.2(6) . .
N31 C91 C92 123.7(6) . .
N31 C91 H91 118.1 . .
C92 C91 H91 118.1 . .
C91 C92 C93 118.0(6) . .
C91 C92 H92 121.0 . .
C93 C92 H92 121.0 . .
C94 C93 C92 117.9(6) . .
C94 C93 C106 121.5(6) . .
C92 C93 C106 120.5(6) . .
C93 C94 C95 121.6(6) . .
C93 C94 H94 119.2 . .
C95 C94 H94 119.2 . .
N31 C95 C94 118.7(6) . .
N31 C95 H95 120.6 . .
C94 C95 H95 120.6 . .
N32 C96 C97 122.6(6) . .
N32 C96 H96 118.7 . .
C97 C96 H96 118.7 . .
C96 C97 C98 118.7(6) . .
C96 C97 H97 120.7 . .
C98 C97 H97 120.7 . .
C99 C98 C97 120.5(6) . .
C99 C98 C107 120.5(6) . .
C97 C98 C107 118.9(5) . .
C98 C99 C100 117.8(7) . .
C98 C99 H99 121.1 . .
C100 C99 H99 121.1 . .
N32 C100 C99 120.3(6) . .
N32 C100 H100 119.9 . .
C99 C100 H100 119.9 . .
C102 C101 N33 122.5(6) . .
C102 C101 H101 118.8 . .
N33 C101 H101 118.8 . .
C101 C102 C103 120.6(7) . .
C101 C102 H102 119.7 . .
C103 C102 H102 119.7 . .
C102 C103 C104 117.7(6) . .
C102 C103 C108 122.2(6) . .
C104 C103 C108 120.1(6) . .
C103 C104 C105 119.7(6) . .
C103 C104 H104 120.1 . .
C105 C104 H104 120.1 . .
N33 C105 C104 121.9(6) . .
N33 C105 H105 119.1 . .
C104 C105 H105 119.1 . .
N34 C106 N36 123.7(6) . .
N34 C106 C93 118.2(6) . .
N36 C106 C93 117.8(6) . .
N35 C107 N34 125.9(6) . .
N35 C107 C98 118.0(5) . .
N34 C107 C98 115.9(5) . .
N35 C108 N36 126.2(6) . .
N35 C108 C103 118.6(6) . .
N36 C108 C103 115.1(6) . .
N37 C109 C110 121.3(7) . .
N37 C109 H109 119.3 . .
C110 C109 H109 119.3 . .
C109 C110 C111 119.0(7) . .
C109 C110 H110 120.5 . .
C111 C110 H110 120.5 . .
C112 C111 C110 118.0(6) . .
C112 C111 C124 121.2(6) . .
C110 C111 C124 120.8(6) . .
C111 C112 C113 120.7(7) . .
C111 C112 H112 119.6 . .
C113 C112 H112 119.6 . .
N37 C113 C112 119.6(7) . .
N37 C113 H113 120.2 . .
C112 C113 H113 120.2 . .
N38 C114 C115 123.1(8) . .
N38 C114 H114 118.5 . .
C115 C114 H114 118.5 . .
C114 C115 C116 117.4(7) . .
C114 C115 H115 121.3 . .
C116 C115 H115 121.3 . .
C117 C116 C115 119.5(7) . .
C117 C116 C125 120.5(7) . .
C115 C116 C125 120.0(6) . .
C116 C117 C118 118.4(7) . .
C116 C117 H117 120.8 . .
C118 C117 H117 120.8 . .
N38 C118 C117 120.2(7) . .
N38 C118 H118 119.9 . .
C117 C118 H118 119.9 . .
N39 C119 C120 121.0(6) . .
N39 C119 H119 119.5 . .
C120 C119 H119 119.5 . .
C119 C120 C121 119.5(6) . .
C119 C120 H120 120.2 . .
C121 C120 H120 120.2 . .
C122 C121 C120 118.3(6) . .
C122 C121 C126 121.7(7) . .
C120 C121 C126 119.9(6) . .
C121 C122 C123 119.7(6) . .
C121 C122 H122 120.2 . .
C123 C122 H122 120.2 . .
N39 C123 C122 121.2(6) . .
N39 C123 H123 119.4 . .
C122 C123 H123 119.4 . .
N42 C124 N40 124.9(6) . .
N42 C124 C111 117.9(6) . .
N40 C124 C111 117.1(6) . .
N40 C125 N41 126.1(7) . .
N40 C125 C116 118.5(6) . .
N41 C125 C116 115.3(6) . .
N41 C126 N42 124.0(6) . .
N41 C126 C121 114.9(6) . .
N42 C126 C121 121.1(6) . .
N43 C127 C128 122.8(6) . .
N43 C127 H127 118.6 . .
C128 C127 H127 118.6 . .
C127 C128 C129 116.3(6) . .
C127 C128 H128 121.9 . .
C129 C128 H128 121.9 . .
C130 C129 C128 121.0(6) . .
C130 C129 C142 120.4(6) . .
C128 C129 C142 118.6(6) . .
C129 C130 C131 116.7(6) . .
C129 C130 H130 121.7 . .
C131 C130 H130 121.7 . .
N43 C131 C130 122.7(6) . .
N43 C131 H131 118.7 . .
C130 C131 H131 118.7 . .
N44 C132 C133 120.5(7) . .
N44 C132 H132 119.8 . .
C133 C132 H132 119.8 . .
C134 C133 C132 118.0(6) . .
C134 C133 H133 121.0 . .
C132 C133 H133 121.0 . .
C133 C134 C135 118.8(6) . .
C133 C134 C143 121.4(6) . .
C135 C134 C143 119.8(6) . .
C136 C135 C134 119.4(6) . .
C136 C135 H135 120.3 . .
C134 C135 H135 120.3 . .
C135 C136 N44 123.7(6) . .
C135 C136 H136 118.2 . .
N44 C136 H136 118.2 . .
N45 C137 C138 123.7(6) . .
N45 C137 H137 118.1 . .
C138 C137 H137 118.1 . .
C137 C138 C139 119.2(6) . .
C137 C138 H138 120.4 . .
C139 C138 H138 120.4 . .
C138 C139 C140 118.6(6) . .
C138 C139 C144 122.1(6) . .
C140 C139 C144 119.3(6) . .
C141 C140 C139 117.6(6) . .
C141 C140 H140 121.2 . .
C139 C140 H140 121.2 . .
C140 C141 N45 123.8(6) . .
C140 C141 H141 118.1 . .
N45 C141 H141 118.1 . .
N46 C142 N48 125.3(6) . .
N46 C142 C129 119.5(6) . .
N48 C142 C129 115.1(5) . .
N46 C143 N47 129.0(6) . .
N46 C143 C134 115.7(6) . .
N47 C143 C134 115.3(5) . .
N47 C144 N48 123.9(5) . .
N47 C144 C139 120.5(6) . .
N48 C144 C139 115.5(5) . .
N49 C145 H14A 109.5 . .
N49 C145 H14B 109.5 . .
H14A C145 H14B 109.5 . .
N49 C145 H14C 109.5 . .
H14A C145 H14C 109.5 . .
H14B C145 H14C 109.5 . .
N49 C146 H14D 109.5 . .
N49 C146 H14E 109.5 . .
H14D C146 H14E 109.5 . .
N49 C146 H14F 109.5 . .
H14D C146 H14F 109.5 . .
H14E C146 H14F 109.5 . .
C148 C147 N49 109.6(5) . .
C148 C147 H14G 109.8 . .
N49 C147 H14G 109.8 . .
C148 C147 H14H 109.8 . .
N49 C147 H14H 109.8 . .
H14G C147 H14H 108.2 . .
C147 C148 N50 109.5(5) . .
C147 C148 H14I 109.8 . .
N50 C148 H14I 109.8 . .
C147 C148 H14J 109.8 . .
N50 C148 H14J 109.8 . .
H14I C148 H14J 108.2 . .
N50 C149 H14K 109.5 . .
N50 C149 H14L 109.5 . .
H14K C149 H14L 109.5 . .
N50 C149 H14M 109.5 . .
H14K C149 H14M 109.5 . .
H14L C149 H14M 109.5 . .
N50 C150 H15A 109.5 . .
N50 C150 H15B 109.5 . .
H15A C150 H15B 109.5 . .
N50 C150 H15C 109.5 . .
H15A C150 H15C 109.5 . .
H15B C150 H15C 109.5 . .
N51 C151 H15D 109.5 . .
N51 C151 H15E 109.5 . .
H15D C151 H15E 109.5 . .
N51 C151 H15F 109.5 . .
H15D C151 H15F 109.5 . .
H15E C151 H15F 109.5 . .
N51 C152 H15G 109.5 . .
N51 C152 H15H 109.5 . .
H15G C152 H15H 109.5 . .
N51 C152 H15I 109.5 . .
H15G C152 H15I 109.5 . .
H15H C152 H15I 109.5 . .
C154 C153 N51 108.6(7) . .
C154 C153 H15J 110.0 . .
N51 C153 H15J 110.0 . .
C154 C153 H15K 110.0 . .
N51 C153 H15K 110.0 . .
H15J C153 H15K 108.4 . .
C153 C154 N52 109.7(7) . .
C153 C154 H15L 109.7 . .
N52 C154 H15L 109.7 . .
C153 C154 H15M 109.7 . .
N52 C154 H15M 109.7 . .
H15L C154 H15M 108.2 . .
N52 C155 H15N 109.5 . .
N52 C155 H15O 109.5 . .
H15N C155 H15O 109.5 . .
N52 C155 H15P 109.5 . .
H15N C155 H15P 109.5 . .
H15O C155 H15P 109.5 . .
N52 C156 H15Q 109.5 . .
N52 C156 H15R 109.5 . .
H15Q C156 H15R 109.5 . .
N52 C156 H15S 109.5 . .
H15Q C156 H15S 109.5 . .
H15R C156 H15S 109.5 . .
N53 C157 H15T 109.5 . .
N53 C157 H15U 109.5 . .
H15T C157 H15U 109.5 . .
N53 C157 H15V 109.5 . .
H15T C157 H15V 109.5 . .
H15U C157 H15V 109.5 . .
N53 C158 H15W 109.5 . .
N53 C158 H15X 109.5 . .
H15W C158 H15X 109.5 . .
N53 C158 H15Y 109.5 . .
H15W C158 H15Y 109.5 . .
H15X C158 H15Y 109.5 . .
C160 C159 N53 111.0(6) . .
C160 C159 H15Z 109.4 . .
N53 C159 H15Z 109.4 . .
C160 C159 H111 109.4 . .
N53 C159 H111 109.4 . .
H15Z C159 H111 108.0 . .
C159 C160 N54 110.0(7) . .
C159 C160 H16A 109.7 . .
N54 C160 H16A 109.7 . .
C159 C160 H16B 109.7 . .
N54 C160 H16B 109.7 . .
H16A C160 H16B 108.2 . .
N54 C161 H16C 109.5 . .
N54 C161 H16D 109.5 . .
H16C C161 H16D 109.5 . .
N54 C161 H16E 109.5 . .
H16C C161 H16E 109.5 . .
H16D C161 H16E 109.5 . .
N54 C162 H16F 109.5 . .
N54 C162 H16G 109.5 . .
H16F C162 H16G 109.5 . .
N54 C162 H16H 109.5 . .
H16F C162 H16H 109.5 . .
H16G C162 H16H 109.5 . .
N57 C169 H16I 109.5 . .
N57 C169 H16J 109.5 . .
H16I C169 H16J 109.5 . .
N57 C169 H16K 109.5 . .
H16I C169 H16K 109.5 . .
H16J C169 H16K 109.5 . .
N57 C170 H17A 109.5 . .
N57 C170 H17B 109.5 . .
H17A C170 H17B 109.5 . .
N57 C170 H17C 109.5 . .
H17A C170 H17C 109.5 . .
H17B C170 H17C 109.5 . .
C172 C171 N57 113.9(8) . .
C172 C171 H17D 108.8 . .
N57 C171 H17D 108.8 . .
C172 C171 H17E 108.8 . .
N57 C171 H17E 108.8 . .
H17D C171 H17E 107.7 . .
C171 C172 N58 111.7(9) . .
C171 C172 H17F 109.3 . .
N58 C172 H17F 109.3 . .
C171 C172 H17G 109.3 . .
N58 C172 H17G 109.3 . .
H17F C172 H17G 107.9 . .
N58 C173 H17H 109.5 . .
N58 C173 H17I 109.5 . .
H17H C173 H17I 109.5 . .
N58 C173 H17J 109.5 . .
H17H C173 H17J 109.5 . .
H17I C173 H17J 109.5 . .
N58 C174 H17K 109.5 . .
N58 C174 H17L 109.5 . .
H17K C174 H17L 109.5 . .
N58 C174 H17M 109.5 . .
H17K C174 H17M 109.5 . .
H17L C174 H17M 109.5 . .
C218 C217 C223 122.9(15) . .
C218 C217 C222 121.2(14) . .
C223 C217 C222 115.9(11) . .
C219 C218 C217 122(2) . .
C219 C218 H218 118.8 . .
C217 C218 H218 118.8 . .
C218 C219 C220 124.7(16) . .
C218 C219 H219 117.7 . .
C220 C219 H219 117.7 . .
C221 C220 C219 114.8(13) . .
C221 C220 H220 122.6 . .
C219 C220 H220 122.6 . .
C220 C221 C222 119.3(12) . .
C220 C221 C224 126.0(13) . .
C222 C221 C224 114.6(10) . .
C222 C222 C221 121.4(11) 2_567 .
C222 C222 C217 121.0(12) 2_567 .
C221 C222 C217 117.6(9) . .
C224 C223 C217 123.5(11) 2_567 .
C224 C223 H22A 118.3 2_567 .
C217 C223 H22A 118.3 . .
C223 C224 C221 123.5(11) 2_567 .
C223 C224 H22B 118.3 2_567 .
C221 C224 H22B 118.3 . .
C230 C225 C226 123.3(16) . .
C230 C225 C231 115.1(16) . .
C226 C225 C231 121.4(17) . .
C225 C226 C227 122.0(18) . .
C225 C226 H226 119.0 . .
C227 C226 H226 119.0 . .
C226 C227 C228 112.9(18) . .
C226 C227 H227 123.6 . .
C228 C227 H227 123.6 . .
C229 C228 C227 125.8(19) . .
C229 C228 H228 117.1 . .
C227 C228 H228 117.1 . .
C228 C229 C230 120.2(16) . .
C228 C229 C232 126.6(17) . 2_677
C230 C229 C232 113.2(14) . 2_677
C230 C230 C225 126.1(15) 2_677 .
C230 C230 C229 118.2(15) 2_677 .
C225 C230 C229 115.7(12) . .
C232 C231 C225 118(2) . .
C232 C231 H231 120.9 . .
C225 C231 H231 120.9 . .
C231 C232 C229 129(2) . 2_677
C231 C232 H232 115.6 . .
C229 C232 H232 115.6 2_677 .
CB63 N55 CB64 107.4(13) . .
C163 N55 C164 108.4(9) . .
CB63 N55 CB65 116.5(17) . .
CB64 N55 CB65 107.9(14) . .
C163 N55 C165 110.3(11) . .
C164 N55 C165 111.9(13) . .
CB63 N55 Pd06 104.8(10) . .
C163 N55 Pd06 114.8(8) . .
CB64 N55 Pd06 118.1(10) . .
C164 N55 Pd06 107.6(7) . .
CB65 N55 Pd06 102.5(14) . .
C165 N55 Pd06 103.7(11) . .
CB68 N56 CB66 111.8(15) . .
C168 N56 C167 107.2(14) . .
C168 N56 C166 106.5(10) . .
C167 N56 C166 109.5(11) . .
CB68 N56 CB67 107(2) . .
CB66 N56 CB67 106.2(15) . .
CB68 N56 Pd06 119(2) . .
CB66 N56 Pd06 104.4(9) . .
C168 N56 Pd06 111.7(13) . .
C167 N56 Pd06 112.6(15) . .
C166 N56 Pd06 109.1(7) . .
CB67 N56 Pd06 108(2) . .
N55 C163 H16L 109.5 . .
N55 C163 H16M 109.5 . .
H16L C163 H16M 109.5 . .
N55 C163 H16N 109.5 . .
H16L C163 H16N 109.5 . .
H16M C163 H16N 109.5 . .
N55 C164 H16O 109.5 . .
N55 C164 H16P 109.5 . .
H16O C164 H16P 109.5 . .
N55 C164 H16Q 109.5 . .
H16O C164 H16Q 109.5 . .
H16P C164 H16Q 109.5 . .
C166 C165 N55 117.2(17) . .
C166 C165 H16R 108.0 . .
N55 C165 H16R 108.0 . .
C166 C165 H16S 108.0 . .
N55 C165 H16S 108.0 . .
H16R C165 H16S 107.2 . .
C165 C166 N56 107.6(17) . .
C165 C166 H16T 110.2 . .
N56 C166 H16T 110.2 . .
C165 C166 H16U 110.2 . .
N56 C166 H16U 110.2 . .
H16T C166 H16U 108.5 . .
N56 C167 H16V 109.5 . .
N56 C167 H16W 109.5 . .
H16V C167 H16W 109.5 . .
N56 C167 H16X 109.5 . .
H16V C167 H16X 109.5 . .
H16W C167 H16X 109.5 . .
N56 C168 H16Y 109.5 . .
N56 C168 H16Z 109.5 . .
H16Y C168 H16Z 109.5 . .
N56 C168 H116 109.5 . .
H16Y C168 H116 109.5 . .
H16Z C168 H116 109.5 . .
N55 CB63 HB6A 109.5 . .
N55 CB63 HB6B 109.5 . .
HB6A CB63 HB6B 109.5 . .
N55 CB63 HB6C 109.5 . .
HB6A CB63 HB6C 109.5 . .
HB6B CB63 HB6C 109.5 . .
N55 CB64 HB6D 109.5 . .
N55 CB64 HB6E 109.5 . .
HB6D CB64 HB6E 109.5 . .
N55 CB64 HB6F 109.5 . .
HB6D CB64 HB6F 109.5 . .
HB6E CB64 HB6F 109.5 . .
CB66 CB65 N55 110.0(19) . .
CB66 CB65 HB6G 109.7 . .
N55 CB65 HB6G 109.7 . .
CB66 CB65 HB6H 109.7 . .
N55 CB65 HB6H 109.7 . .
HB6G CB65 HB6H 108.2 . .
CB65 CB66 N56 108(2) . .
CB65 CB66 HB6I 110.2 . .
N56 CB66 HB6I 110.2 . .
CB65 CB66 HB6J 110.2 . .
N56 CB66 HB6J 110.2 . .
HB6I CB66 HB6J 108.5 . .
N56 CB67 HB6K 109.5 . .
N56 CB67 HB6L 109.5 . .
HB6K CB67 HB6L 109.5 . .
N56 CB67 HB6M 109.5 . .
HB6K CB67 HB6M 109.5 . .
HB6L CB67 HB6M 109.5 . .
N56 CB68 HB6N 109.5 . .
N56 CB68 HB6O 109.5 . .
HB6N CB68 HB6O 109.5 . .
N56 CB68 HB6P 109.5 . .
HB6N CB68 HB6P 109.5 . .
HB6O CB68 HB6P 109.5 . .
C176 N59 C177 107.0(16) . .
C176 N59 C175 107.1(17) . .
C177 N59 C175 113.0(17) . .
C176 N59 Pd08 116(2) . .
C177 N59 Pd08 106.7(14) . .
C175 N59 Pd08 107.3(14) . .
C178 N60 C179 106.6(16) . .
C178 N60 C180 111.6(19) . .
C179 N60 C180 115.7(17) . .
C178 N60 Pd08 101.4(15) . .
C179 N60 Pd08 111.1(15) . .
C180 N60 Pd08 109.4(18) . .
N59 C175 H17N 109.5 . .
N59 C175 H17O 109.5 . .
H17N C175 H17O 109.5 . .
N59 C175 H17P 109.5 . .
H17N C175 H17P 109.5 . .
H17O C175 H17P 109.5 . .
N59 C176 H17Q 109.5 . .
N59 C176 H17R 109.5 . .
H17Q C176 H17R 109.5 . .
N59 C176 H17S 109.5 . .
H17Q C176 H17S 109.5 . .
H17R C176 H17S 109.5 . .
C178 C177 N59 108.2(19) . .
C178 C177 H17T 110.1 . .
N59 C177 H17T 110.1 . .
C178 C177 H17U 110.1 . .
N59 C177 H17U 110.1 . .
H17T C177 H17U 108.4 . .
C177 C178 N60 112(2) . .
C177 C178 H17V 109.3 . .
N60 C178 H17V 109.3 . .
C177 C178 H17W 109.3 . .
N60 C178 H17W 109.3 . .
H17V C178 H17W 107.9 . .
N60 C179 H17X 109.5 . .
N60 C179 H17Y 109.5 . .
H17X C179 H17Y 109.5 . .
N60 C179 H17Z 109.5 . .
H17X C179 H17Z 109.5 . .
H17Y C179 H17Z 109.5 . .
N60 C180 H18A 109.5 . .
N60 C180 H18B 109.5 . .
H18A C180 H18B 109.5 . .
N60 C180 H18C 109.5 . .
H18A C180 H18C 109.5 . .
H18B C180 H18C 109.5 . .
CB76 NA59 CB75 113(2) . .
CB76 NA59 CB77 111(2) . .
CB75 NA59 CB77 110(2) . .
CB76 NA59 Pd08 101(3) . .
CB75 NA59 Pd08 114(2) . .
CB77 NA59 Pd08 108(2) . .
CB79 NA60 CB78 110(2) . .
CB79 NA60 CB80 119(2) . .
CB78 NA60 CB80 103(2) . .
CB79 NA60 Pd08 106(2) . .
CB78 NA60 Pd08 105(2) . .
CB80 NA60 Pd08 113(2) . .
NA59 CB75 HB7A 109.5 . .
NA59 CB75 HB7B 109.5 . .
HB7A CB75 HB7B 109.5 . .
NA59 CB75 HB7C 109.5 . .
HB7A CB75 HB7C 109.5 . .
HB7B CB75 HB7C 109.5 . .
NA59 CB76 HB7D 109.5 . .
NA59 CB76 HB7E 109.5 . .
HB7D CB76 HB7E 109.5 . .
NA59 CB76 HB7F 109.5 . .
HB7D CB76 HB7F 109.5 . .
HB7E CB76 HB7F 109.5 . .
CB78 CB77 NA59 106(3) . .
CB78 CB77 HB7G 110.5 . .
NA59 CB77 HB7G 110.6 . .
CB78 CB77 HB7H 110.6 . .
NA59 CB77 HB7H 110.6 . .
HB7G CB77 HB7H 108.7 . .
CB77 CB78 NA60 105(3) . .
CB77 CB78 HB7I 110.6 . .
NA60 CB78 HB7I 110.6 . .
CB77 CB78 HB7J 110.6 . .
NA60 CB78 HB7J 110.6 . .
HB7I CB78 HB7J 108.8 . .
NA60 CB79 HB7K 109.5 . .
NA60 CB79 HB7L 109.5 . .
HB7K CB79 HB7L 109.5 . .
NA60 CB79 HB7M 109.5 . .
HB7K CB79 HB7M 109.5 . .
HB7L CB79 HB7M 109.5 . .
NA60 CB80 HB8A 109.5 . .
NA60 CB80 HB8B 109.5 . .
HB8A CB80 HB8B 109.5 . .
NA60 CB80 HB8C 109.5 . .
HB8A CB80 HB8C 109.5 . .
HB8B CB80 HB8C 109.5 . .
C183 N61 C181 110.9(10) . .
C183 N61 C182 111.9(10) . .
C181 N61 C182 107.1(11) . .
C183 N61 Pd0B 107.1(6) . .
C181 N61 Pd0B 108.0(7) . .
C182 N61 Pd0B 111.8(6) . .
C185 N62 C184 117.0(13) . .
C185 N62 C186 93.5(12) . .
C184 N62 C186 113.0(9) . .
C185 N62 Pd0B 118.1(9) . .
C184 N62 Pd0B 103.3(7) . .
C186 N62 Pd0B 112.1(7) . .
N61 C181 H18D 120.0 . .
N61 C181 H18E 120.0 . .
H18D C181 H18E 120.0 . .
N61 C182 H18F 109.5 . .
N61 C182 H18G 109.5 . .
H18F C182 H18G 109.5 . .
N61 C182 H18H 109.5 . .
H18F C182 H18H 109.5 . .
H18G C182 H18H 109.5 . .
C184 C183 N61 112.8(10) . .
C184 C183 H18I 109.0 . .
N61 C183 H18I 109.0 . .
C184 C183 H18J 109.0 . .
N61 C183 H18J 109.0 . .
H18I C183 H18J 107.8 . .
C183 C184 N62 116.2(12) . .
C183 C184 H18K 108.2 . .
N62 C184 H18K 108.2 . .
C183 C184 H18L 108.2 . .
N62 C184 H18L 108.2 . .
H18K C184 H18L 107.4 . .
N62 C185 H18M 109.5 . .
N62 C185 H18N 109.5 . .
H18M C185 H18N 109.5 . .
N62 C185 H18O 109.5 . .
H18M C185 H18O 109.5 . .
H18N C185 H18O 109.5 . .
N62 C186 H18P 109.5 . .
N62 C186 H18Q 109.5 . .
H18P C186 H18Q 109.5 . .
N62 C186 H18R 109.5 . .
H18P C186 H18R 109.5 . .
H18Q C186 H18R 109.5 . .
N33 Pd09 N63 178.0(3) . .
N33 Pd09 N26 86.8(2) . .
N63 Pd09 N26 94.6(3) . .
N33 Pd09 N64 93.1(3) . .
N63 Pd09 N64 85.5(3) . .
N26 Pd09 N64 179.8(3) . .
C187 N63 C189 112.6(18) . .
CB89 N63 CB87 115.0(16) . .
C187 N63 C188 116(2) . .
C189 N63 C188 102.5(16) . .
CB89 N63 CB88 107.7(13) . .
CB87 N63 CB88 105.3(15) . .
CB89 N63 Pd09 106.6(11) . .
C187 N63 Pd09 112(2) . .
C189 N63 Pd09 106.6(13) . .
CB87 N63 Pd09 111.1(17) . .
C188 N63 Pd09 106.0(16) . .
CB88 N63 Pd09 111.2(12) . .
C190 N64 C192 112.4(14) . .
CB90 N64 CB91 110.2(12) . .
CB90 N64 CB92 110.1(12) . .
CB91 N64 CB92 111.5(16) . .
C190 N64 C191 110.0(14) . .
C192 N64 C191 109.0(17) . .
CB90 N64 Pd09 104.9(9) . .
C190 N64 Pd09 105.0(12) . .
C192 N64 Pd09 109.0(14) . .
CB91 N64 Pd09 109.7(12) . .
CB92 N64 Pd09 110.1(13) . .
C191 N64 Pd09 111.5(16) . .
N63 C187 H18S 109.5 . .
N63 C187 H18T 109.5 . .
H18S C187 H18T 109.5 . .
N63 C187 H18U 109.5 . .
H18S C187 H18U 109.5 . .
H18T C187 H18U 109.5 . .
N63 C188 H18V 109.5 . .
N63 C188 H18W 109.5 . .
H18V C188 H18W 109.5 . .
N63 C188 H18X 109.5 . .
H18V C188 H18X 109.5 . .
H18W C188 H18X 109.5 . .
N63 C189 C190 108.6(19) . .
N63 C189 H18Y 110.0 . .
C190 C189 H18Y 110.0 . .
N63 C189 H18Z 110.0 . .
C190 C189 H18Z 110.0 . .
H18Y C189 H18Z 108.4 . .
N64 C190 C189 107(2) . .
N64 C190 H19A 110.3 . .
C189 C190 H19A 110.3 . .
N64 C190 H19B 110.3 . .
C189 C190 H19B 110.3 . .
H19A C190 H19B 108.6 . .
N64 C191 H19C 109.5 . .
N64 C191 H19D 109.5 . .
H19C C191 H19D 109.5 . .
N64 C191 H19E 109.5 . .
H19C C191 H19E 109.5 . .
H19D C191 H19E 109.5 . .
N64 C192 H19F 109.5 . .
N64 C192 H19G 109.5 . .
H19F C192 H19G 109.5 . .
N64 C192 H19H 109.5 . .
H19F C192 H19H 109.5 . .
H19G C192 H19H 109.5 . .
N63 CB87 HB8D 109.5 . .
N63 CB87 HB8E 109.5 . .
HB8D CB87 HB8E 109.5 . .
N63 CB87 HB8F 109.5 . .
HB8D CB87 HB8F 109.5 . .
HB8E CB87 HB8F 109.5 . .
N63 CB88 HB8G 109.5 . .
N63 CB88 HB8H 109.5 . .
HB8G CB88 HB8H 109.5 . .
N63 CB88 HB8I 109.5 . .
HB8G CB88 HB8I 109.5 . .
HB8H CB88 HB8I 109.5 . .
N63 CB89 CB90 108.2(16) . .
N63 CB89 HB8J 110.1 . .
CB90 CB89 HB8J 110.1 . .
N63 CB89 HB8K 110.1 . .
CB90 CB89 HB8K 110.1 . .
HB8J CB89 HB8K 108.4 . .
N64 CB90 CB89 109.4(17) . .
N64 CB90 HB9A 109.8 . .
CB89 CB90 HB9A 109.8 . .
N64 CB90 HB9B 109.8 . .
CB89 CB90 HB9B 109.8 . .
HB9A CB90 HB9B 108.3 . .
N64 CB91 HB9C 109.5 . .
N64 CB91 HB9D 109.5 . .
HB9C CB91 HB9D 109.5 . .
N64 CB91 HB9E 109.5 . .
HB9C CB91 HB9E 109.5 . .
HB9D CB91 HB9E 109.5 . .
N64 CB92 HB9F 109.5 . .
N64 CB92 HB9G 109.5 . .
HB9F CB92 HB9G 109.5 . .
N64 CB92 HB9H 109.5 . .
HB9F CB92 HB9H 109.5 . .
HB9G CB92 HB9H 109.5 . .
N65 Pd0A N27 94.4(3) . .
N65 Pd0A N66 84.5(3) . .
N27 Pd0A N66 178.7(3) . .
N65 Pd0A N43 176.9(3) . .
N27 Pd0A N43 87.8(2) . .
N66 Pd0A N43 93.2(3) . .
C194 N65 C195 102.7(10) . .
C194 N65 C193 107.7(10) . .
C195 N65 C193 108.3(9) . .
C194 N65 Pd0A 114.7(7) . .
C195 N65 Pd0A 110.1(7) . .
C193 N65 Pd0A 112.8(6) . .
CB98 N66 CB97 113.7(13) . .
CB98 N66 CB96 109.9(14) . .
CB97 N66 CB96 104.2(13) . .
C197 N66 C196 113.7(14) . .
C197 N66 C198 108.4(14) . .
C196 N66 C198 103.3(13) . .
CB98 N66 Pd0A 107.8(11) . .
CB97 N66 Pd0A 112.4(11) . .
C197 N66 Pd0A 108.1(10) . .
CB96 N66 Pd0A 108.8(9) . .
C196 N66 Pd0A 107.6(10) . .
C198 N66 Pd0A 115.8(12) . .
N65 C193 H19I 109.5 . .
N65 C193 H19J 109.5 . .
H19I C193 H19J 109.5 . .
N65 C193 H19K 109.5 . .
H19I C193 H19K 109.5 . .
H19J C193 H19K 109.5 . .
N65 C194 H19L 109.5 . .
N65 C194 H19M 109.5 . .
H19L C194 H19M 109.5 . .
N65 C194 H19N 109.5 . .
H19L C194 H19N 109.5 . .
H19M C194 H19N 109.5 . .
CB96 C195 N65 114.4(13) . .
C196 C195 N65 114.5(12) . .
C196 C195 HA19 108.6 . .
N65 C195 HA19 108.6 . .
C196 C195 HB19 108.6 . .
N65 C195 HB19 108.6 . .
HA19 C195 HB19 107.6 . .
CB96 C195 HC19 108.7 . .
N65 C195 HC19 108.7 . .
CB96 C195 HD19 108.7 . .
N65 C195 HD19 108.7 . .
HC19 C195 HD19 107.6 . .
C195 C196 N66 108.1(13) . .
C195 C196 H19O 110.1 . .
N66 C196 H19O 110.1 . .
C195 C196 H19P 110.1 . .
N66 C196 H19P 110.1 . .
H19O C196 H19P 108.4 . .
N66 C197 H19Q 109.5 . .
N66 C197 H19R 109.5 . .
H19Q C197 H19R 109.5 . .
N66 C197 H19S 109.5 . .
H19Q C197 H19S 109.5 . .
H19R C197 H19S 109.5 . .
N66 C198 H19T 109.5 . .
N66 C198 H19U 109.5 . .
H19T C198 H19U 109.5 . .
N66 C198 H19V 109.5 . .
H19T C198 H19V 109.5 . .
H19U C198 H19V 109.5 . .
C195 CB96 N66 109.1(14) . .
C195 CB96 HB9I 109.9 . .
N66 CB96 HB9I 109.9 . .
C195 CB96 HB9J 109.9 . .
N66 CB96 HB9J 109.9 . .
HB9I CB96 HB9J 108.3 . .
N66 CB97 HB9K 109.5 . .
N66 CB97 HB9L 109.5 . .
HB9K CB97 HB9L 109.5 . .
N66 CB97 HB9M 109.5 . .
HB9K CB97 HB9M 109.5 . .
HB9L CB97 HB9M 109.5 . .
N66 CB98 HB9N 109.5 . .
N66 CB98 HB9O 109.5 . .
HB9N CB98 HB9O 109.5 . .
N66 CB98 HB9P 109.5 . .
HB9N CB98 HB9P 109.5 . .
HB9O CB98 HB9P 109.5 . .
CC00 N67 CC01 112.5(15) . .
CC00 N67 CB99 110(2) . .
CC01 N67 CB99 104.5(14) . .
C199 N67 C200 111.3(11) . .
C199 N67 C201 111.2(8) . .
C200 N67 C201 106.5(7) . .
C199 N67 Pd02 114.4(8) . .
CC00 N67 Pd02 116.4(17) . .
CC01 N67 Pd02 105.4(10) . .
CB99 N67 Pd02 107.3(17) . .
C200 N67 Pd02 111.8(7) . .
C201 N67 Pd02 100.9(6) . .
CC02 N68 CC03 111.5(19) . .
C202 N68 C203 102.8(9) . .
C202 N68 C204 110.5(7) . .
C203 N68 C204 106.4(10) . .
CC02 N68 CC04 112.6(12) . .
CC03 N68 CC04 109.4(19) . .
CC02 N68 Pd02 103.3(12) . .
CC03 N68 Pd02 113(3) . .
C202 N68 Pd02 109.4(6) . .
C203 N68 Pd02 113.3(11) . .
C204 N68 Pd02 113.8(6) . .
CC04 N68 Pd02 106.5(13) . .
N67 C199 H19W 109.5 . .
N67 C199 H19X 109.5 . .
H19W C199 H19X 109.5 . .
N67 C199 H19Y 109.5 . .
H19W C199 H19Y 109.5 . .
H19X C199 H19Y 109.5 . .
N67 C200 H20A 109.5 . .
N67 C200 H20B 109.5 . .
H20A C200 H20B 109.5 . .
N67 C200 H20C 109.5 . .
H20A C200 H20C 109.5 . .
H20B C200 H20C 109.5 . .
C202 C201 N67 113.7(11) . .
C202 C201 H20D 108.8 . .
N67 C201 H20D 108.8 . .
C202 C201 H20E 108.8 . .
N67 C201 H20E 108.8 . .
H20D C201 H20E 107.7 . .
C201 C202 N68 102.3(9) . .
C201 C202 H20F 111.3 . .
N68 C202 H20F 111.3 . .
C201 C202 H20G 111.3 . .
N68 C202 H20G 111.3 . .
H20F C202 H20G 109.2 . .
N68 C203 H20H 109.5 . .
N68 C203 H20I 109.5 . .
H20H C203 H20I 109.5 . .
N68 C203 H20J 109.5 . .
H20H C203 H20J 109.5 . .
H20I C203 H20J 109.5 . .
N68 C204 H20K 109.5 . .
N68 C204 H20L 109.5 . .
H20K C204 H20L 109.5 . .
N68 C204 H20M 109.5 . .
H20K C204 H20M 109.5 . .
H20L C204 H20M 109.5 . .
N67 CB99 HB9Q 109.5 . .
N67 CB99 HB9R 109.5 . .
HB9Q CB99 HB9R 109.5 . .
N67 CB99 HB9S 109.5 . .
HB9Q CB99 HB9S 109.5 . .
HB9R CB99 HB9S 109.5 . .
N67 CC00 HC0A 109.5 . .
N67 CC00 HC0B 109.5 . .
HC0A CC00 HC0B 109.5 . .
N67 CC00 HC0C 109.5 . .
HC0A CC00 HC0C 109.5 . .
HC0B CC00 HC0C 109.5 . .
CC02 CC01 N67 104.4(19) . .
CC02 CC01 HC0D 110.9 . .
N67 CC01 HC0D 110.9 . .
CC02 CC01 HC0E 110.9 . .
N67 CC01 HC0E 110.9 . .
HC0D CC01 HC0E 108.9 . .
CC01 CC02 N68 110.8(19) . .
CC01 CC02 HC0F 109.5 . .
N68 CC02 HC0F 109.5 . .
CC01 CC02 HC0G 109.5 . .
N68 CC02 HC0G 109.5 . .
HC0F CC02 HC0G 108.1 . .
N68 CC03 HC0H 109.5 . .
N68 CC03 HC0I 109.5 . .
HC0H CC03 HC0I 109.5 . .
N68 CC03 HC0J 109.5 . .
HC0H CC03 HC0J 109.5 . .
HC0I CC03 HC0J 109.5 . .
N68 CC04 HC0K 109.5 . .
N68 CC04 HC0L 109.5 . .
HC0K CC04 HC0L 109.5 . .
N68 CC04 HC0M 109.5 . .
HC0K CC04 HC0M 109.5 . .
HC0L CC04 HC0M 109.5 . .
C207 N69 C205 110.6(7) . .
C207 N69 C206 109.7(8) . .
C205 N69 C206 107.7(8) . .
C207 N69 Pd07 107.8(6) . .
C205 N69 Pd07 111.3(5) . .
C206 N69 Pd07 109.8(5) . .
C209 N70 C208 108.6(10) . .
C209 N70 C210 109.3(10) . .
C208 N70 C210 103.8(10) . .
C209 N70 Pd07 112.6(6) . .
C208 N70 Pd07 110.6(7) . .
C210 N70 Pd07 111.6(6) . .
N69 C205 H20N 109.5 . .
N69 C205 H20O 109.5 . .
H20N C205 H20O 109.5 . .
N69 C205 H20P 109.5 . .
H20N C205 H20P 109.5 . .
H20O C205 H20P 109.5 . .
N69 C206 H20Q 109.5 . .
N69 C206 H20R 109.5 . .
H20Q C206 H20R 109.5 . .
N69 C206 H20S 109.5 . .
H20Q C206 H20S 109.5 . .
H20R C206 H20S 109.5 . .
C208 C207 N69 120.0(8) . .
C208 C207 H20T 107.3 . .
N69 C207 H20T 107.3 . .
C208 C207 H20U 107.3 . .
N69 C207 H20U 107.3 . .
H20T C207 H20U 106.9 . .
C207 C208 N70 115.4(9) . .
C207 C208 HT20 108.4 . .
N70 C208 HT20 108.4 . .
C207 C208 HU20 108.4 . .
N70 C208 HU20 108.4 . .
HT20 C208 HU20 107.5 . .
N70 C209 H20V 109.5 . .
N70 C209 H20W 109.5 . .
H20V C209 H20W 109.5 . .
N70 C209 H20X 109.5 . .
H20V C209 H20X 109.5 . .
H20W C209 H20X 109.5 . .
N70 C210 H21A 109.5 . .
N70 C210 H21B 109.5 . .
H21A C210 H21B 109.5 . .
N70 C210 H21C 109.5 . .
H21A C210 H21C 109.5 . .
H21B C210 H21C 109.5 . .
N37 Pd0C N71 94.3(4) . .
N37 Pd0C N72 177.1(4) . .
N71 Pd0C N72 87.6(4) . .
N37 Pd0C N25 86.5(2) . .
N71 Pd0C N25 179.2(4) . .
N72 Pd0C N25 91.6(3) . .
C212 N71 C213 108.1(12) . .
C212 N71 C211 109.8(13) . .
C213 N71 C211 112.1(14) . .
C212 N71 Pd0C 111.4(8) . .
C213 N71 Pd0C 105.5(8) . .
C211 N71 Pd0C 110.0(14) . .
C214 N72 C215 101.0(12) . .
C214 N72 C216 117.1(12) . .
C215 N72 C216 106.1(10) . .
C214 N72 Pd0C 106.2(8) . .
C215 N72 Pd0C 115.8(7) . .
C216 N72 Pd0C 110.7(7) . .
N71 C211 H21D 109.5 . .
N71 C211 H21E 109.5 . .
H21D C211 H21E 109.5 . .
N71 C211 H21F 109.5 . .
H21D C211 H21F 109.5 . .
H21E C211 H21F 109.5 . .
N71 C212 H21G 109.5 . .
N71 C212 H21H 109.5 . .
H21G C212 H21H 109.5 . .
N71 C212 H21I 109.5 . .
H21G C212 H21I 109.5 . .
H21H C212 H21I 109.5 . .
C214 C213 N71 114.7(12) . .
C214 C213 H21J 108.6 . .
N71 C213 H21J 108.6 . .
C214 C213 H21K 108.6 . .
N71 C213 H21K 108.6 . .
H21J C213 H21K 107.6 . .
C213 C214 N72 114.5(13) . .
C213 C214 H21L 108.6 . .
N72 C214 H21L 108.6 . .
C213 C214 H21M 108.6 . .
N72 C214 H21M 108.6 . .
H21L C214 H21M 107.6 . .
N72 C215 H21N 109.5 . .
N72 C215 H21O 109.5 . .
H21N C215 H21O 109.5 . .
N72 C215 H21P 109.5 . .
H21N C215 H21P 109.5 . .
H21O C215 H21P 109.5 . .
N72 C216 H21Q 109.5 . .
N72 C216 H21R 109.5 . .
H21Q C216 H21R 109.5 . .
N72 C216 H21S 109.5 . .
H21Q C216 H21S 109.5 . .
H21R C216 H21S 109.5 . .
N25 PdAC NA71 166.2(14) . .
N25 PdAC NA72 98.3(14) . .
NA71 PdAC NA72 91.4(19) . .
N25 PdAC N37 83.2(3) . .
NA71 PdAC N37 86.8(14) . .
NA72 PdAC N37 177.6(14) . .
N25 PdAC CC14 129.3(11) . .
NA71 PdAC CC14 63.0(14) . .
NA72 PdAC CC14 34.2(11) . .
N37 PdAC CC14 145.0(11) . .
N25 PdAC C77 27.1(3) . .
NA71 PdAC C77 162.0(15) . .
NA72 PdAC C77 94.2(14) . .
N37 PdAC C77 88.0(3) . .
CC14 PdAC C77 115.1(12) . .
N25 PdAC CC16 93.8(13) . .
NA71 PdAC CC16 89.0(19) . .
NA72 PdAC CC16 33.0(16) . .
N37 PdAC CC16 145.3(14) . .
CC14 PdAC CC16 56.8(15) . .
C77 PdAC CC16 104.9(13) . .
CC13 NA71 CC11 110(3) . .
CC13 NA71 CC12 111(3) . .
CC11 NA71 CC12 108(3) . .
CC13 NA71 PdAC 103(3) . .
CC11 NA71 PdAC 118(6) . .
CC12 NA71 PdAC 107(4) . .
CC14 NA72 CC16 117(3) . .
CC14 NA72 CC15 114(3) . .
CC16 NA72 CC15 113(3) . .
CC14 NA72 PdAC 94(3) . .
CC16 NA72 PdAC 99(4) . .
CC15 NA72 PdAC 119(5) . .
NA71 CC11 HC1A 109.5 . .
NA71 CC11 HC1B 109.5 . .
HC1A CC11 HC1B 109.5 . .
NA71 CC11 HC1C 109.5 . .
HC1A CC11 HC1C 109.5 . .
HC1B CC11 HC1C 109.5 . .
NA71 CC12 HC1D 109.5 . .
NA71 CC12 HC1E 109.5 . .
HC1D CC12 HC1E 109.5 . .
NA71 CC12 HC1F 109.5 . .
HC1D CC12 HC1F 109.5 . .
HC1E CC12 HC1F 109.5 . .
NA71 CC13 CC14 111(3) . .
NA71 CC13 HC1G 109.4 . .
CC14 CC13 HC1G 109.4 . .
NA71 CC13 HC1H 109.4 . .
CC14 CC13 HC1H 109.4 . .
HC1G CC13 HC1H 108.0 . .
NA72 CC14 CC13 115(3) . .
NA72 CC14 PdAC 52(2) . .
CC13 CC14 PdAC 80.6(19) . .
NA72 CC14 HC1I 108.5 . .
CC13 CC14 HC1I 108.5 . .
PdAC CC14 HC1I 159.5 . .
NA72 CC14 HC1J 108.5 . .
CC13 CC14 HC1J 108.5 . .
PdAC CC14 HC1J 85.9 . .
HC1I CC14 HC1J 107.5 . .
NA72 CC15 HC1K 109.5 . .
NA72 CC15 HC1L 109.5 . .
HC1K CC15 HC1L 109.5 . .
NA72 CC15 HC1M 109.5 . .
HC1K CC15 HC1M 109.5 . .
HC1L CC15 HC1M 109.5 . .
NA72 CC16 PdAC 48(3) . .
NA72 CC16 HC1N 109.5 . .
PdAC CC16 HC1N 96.2 . .
NA72 CC16 HC1O 109.5 . .
PdAC CC16 HC1O 71.0 . .
HC1N CC16 HC1O 109.5 . .
NA72 CC16 HC1P 109.5 . .
PdAC CC16 HC1P 151.7 . .
HC1N CC16 HC1P 109.5 . .
HC1O CC16 HC1P 109.5 . .
C2X C1X H1XA 120.0 . .
C2X C1X H1XB 120.0 . .
H1XA C1X H1XB 120.0 . .
C1X C2X C3X 120(2) . .
C1X C2X H2X 119.8 . .
C3X C2X H2X 119.8 . .
CX3 C3X C4X 109.3(19) . .
CX3 C3X C2X 114.7(19) . .
C4X C3X C2X 100.2(17) . .
CX3 C3X O3X 106.7(18) . .
C4X C3X O3X 110.6(15) . .
C2X C3X O3X 115.2(18) . .
C5X C4X C3X 114.3(17) . .
C5X C4X H4XA 108.7 . .
C3X C4X H4XA 108.7 . .
C5X C4X H4XB 108.7 . .
C3X C4X H4XB 108.7 . .
H4XA C4X H4XB 107.6 . .
C4X C5X C6X 125.5(19) . .
C4X C5X H5XA 105.9 . .
C6X C5X H5XA 105.9 . .
C4X C5X H5XB 105.9 . .
C6X C5X H5XB 105.9 . .
H5XA C5X H5XB 106.3 . .
C7X C6X C5X 140(2) . .
C7X C6X H6X 110.0 . .
C5X C6X H6X 110.0 . .
C6X C7X C8X 123.7(17) . .
C6X C7X CX7 127.3(18) . .
C8X C7X CX7 108.7(15) . .
C9X C8X C7X 117.1(14) . .
C9X C8X H8XA 108.0 . .
C7X C8X H8XA 108.0 . .
C9X C8X H8XB 108.0 . .
C7X C8X H8XB 108.0 . .
H8XA C8X H8XB 107.3 . .
C8X C9X C10X 110.1(13) . .
C8X C9X H9XA 109.6 . .
C10X C9X H9XA 109.6 . .
C8X C9X H9XB 109.6 . .
C10X C9X H9XB 109.6 . .
H9XA C9X H9XB 108.2 . .
C11X C10X C9X 119.9(18) . .
C11X C10X H10X 120.1 . .
C9X C10X H10X 120.1 . .
C10X C11X CX11 118.4(18) . .
C10X C11X C12X 131(2) . .
CX11 C11X C12X 110.7(18) . .
C13X C12X C11X 120.4(16) . .
C13X C12X H12A 107.2 . .
C11X C12X H12A 107.2 . .
C13X C12X H12B 107.2 . .
C11X C12X H12B 107.2 . .
H12A C12X H12B 106.9 . .
C12X C13X C14X 109.1(18) . .
C12X C13X H13A 109.9 . .
C14X C13X H13A 109.9 . .
C12X C13X H13B 109.9 . .
C14X C13X H13B 109.9 . .
H13A C13X H13B 108.3 . .
C15X C14X C13X 114(2) . .
C15X C14X H14X 122.8 . .
C13X C14X H14X 122.8 . .
C14X C15X C16X 124(2) . .
C14X C15X CX15 123(2) . .
C16X C15X CX15 112.9(18) . .
C15X C16X H11A 109.5 . .
C15X C16X H11B 109.5 . .
H11A C16X H11B 109.5 . .
C15X C16X H11C 109.5 . .
H11A C16X H11C 109.5 . .
H11B C16X H11C 109.5 . .
O17X C17X O3X 127(2) . .
O17X C17X C18X 120(2) . .
O3X C17X C18X 112.7(19) . .
C17X C18X C19X 94.8(18) . .
C17X C18X H11D 112.8 . .
C19X C18X H11D 112.8 . .
C17X C18X H11E 112.8 . .
C19X C18X H11E 112.8 . .
H11D C18X H11E 110.2 . .
C18X C19X H19Z 109.5 . .
C18X C19X H11F 109.5 . .
H19Z C19X H11F 109.5 . .
C18X C19X H11G 109.5 . .
H19Z C19X H11G 109.5 . .
H11F C19X H11G 109.5 . .
C3X CX3 HX3A 109.5 . .
C3X CX3 HX3B 109.5 . .
HX3A CX3 HX3B 109.5 . .
C3X CX3 HX3C 109.5 . .
HX3A CX3 HX3C 109.5 . .
HX3B CX3 HX3C 109.5 . .
C7X CX7 HX7A 109.5 . .
C7X CX7 HX7B 109.5 . .
HX7A CX7 HX7B 109.5 . .
C7X CX7 HX7C 109.5 . .
HX7A CX7 HX7C 109.5 . .
HX7B CX7 HX7C 109.5 . .
C11X CX11 HX1A 109.5 . .
C11X CX11 HX1B 109.5 . .
HX1A CX11 HX1B 109.5 . .
C11X CX11 HX1C 109.5 . .
HX1A CX11 HX1C 109.5 . .
HX1B CX11 HX1C 109.5 . .
C15X CX15 HX1D 109.5 . .
C15X CX15 HX1E 109.5 . .
HX1D CX15 HX1E 109.5 . .
C15X CX15 HX1F 109.5 . .
HX1D CX15 HX1F 109.5 . .
HX1E CX15 HX1F 109.5 . .
C17X O3X C3X 121.3(16) . .
O2T N1T O1T 126.6(12) . .
O2T N1T O3T 116.8(12) . .
O1T N1T O3T 115.0(11) . .
O2A N1A O1A 111.2(11) . .
O2A N1A O3A 125.2(9) . .
O1A N1A O3A 123.7(11) . .
O2B N1B O3B 129.8(19) . .
O2B N1B O1B 120.1(18) . .
O3B N1B O1B 110.1(16) . .
O2C N1C O3C 118.9(16) . .
O2C N1C O1C 120.6(16) . .
O3C N1C O1C 120.0(15) . .
O1C N1C' O2C 121.1(17) . .
O1C N1C' O3C' 117.7(17) . .
O2C N1C' O3C' 121.0(16) . .
O2D N1D O3D 120.0(12) . .
O2D N1D O1D 118.2(11) . .
O3D N1D O1D 121.8(13) . .
O1E N1E O2E 118.2(14) . .
O1E N1E O3E 120.5(14) . .
O2E N1E O3E 119.2(14) . .
O1H N1H O3H 117.6(9) . .
O1H N1H O2H 123.3(9) . .
O3H N1H O2H 118.9(8) . .
O2I N1I O1I 122.1(12) . .
O2I N1I O3I 118.7(12) . .
O1I N1I O3I 119.0(12) . .
O2J N1J O1J 124.1(13) . .
O2J N1J O3J 117.8(13) . .
O1J N1J O3J 118.2(13) . .
O2K N1K O3K 121.8(12) . .
O2K N1K O1K 113.6(12) . .
O3K N1K O1K 114.7(12) . .
O2L N1L O1L 124.9(12) . .
O2L N1L O3L 113.9(11) . .
O1L N1L O3L 118.0(11) . .
O1M N1M O3M 119.0(11) . .
O1M N1M O2M 125.5(12) . .
O3M N1M O2M 114.5(11) . .
O3N N1N O1N 118.4(13) . .
O3N N1N O2N 124.7(14) . .
O1N N1N O2N 116.9(13) . .
O3O N1O O1O 120.2(15) . .
O3O N1O O2O 122.1(15) . .
O1O N1O O2O 117.7(14) . .
O3S N1S O1S 122.2(15) . .
O3S N1S O2S 117.6(14) . .
O1S N1S O2S 119.3(15) . .

loop_
_geom_bond_atom_site_label_1
_geom_bond_atom_site_label_2
_geom_bond_distance
_geom_bond_site_symmetry_2
Pd01 N15 2.047(5) .
Pd01 N9 2.053(5) .
Pd01 N51 2.055(5) .
Pd01 N52 2.062(5) .
Pd0B N61 2.039(7) .
Pd0B N31 2.044(5) .
Pd0B N62 2.045(7) .
Pd0B N38 2.056(6) .
Pd02 N45 2.033(5) .
Pd02 N67 2.034(6) .
Pd02 N39 2.042(5) .
Pd02 N68 2.046(6) .
Pd03 N2 2.007(5) .
Pd03 N20 2.031(5) .
Pd03 N57 2.046(6) .
Pd03 N58 2.060(6) .
Pd04 N32 2.039(5) .
Pd04 N44 2.042(5) .
Pd04 N54 2.047(5) .
Pd04 N53 2.051(5) .
Pd05 N21 2.037(6) .
Pd05 N8 2.037(5) .
Pd05 N49 2.044(5) .
Pd05 N50 2.057(5) .
Pd06 N3 2.044(5) .
Pd06 N56 2.048(5) .
Pd06 N55 2.067(5) .
Pd06 N13 2.071(5) .
Pd07 N1 2.003(5) .
Pd07 N7 2.020(5) .
Pd07 N70 2.021(6) .
Pd07 N69 2.064(6) .
Pd08 NA60 2.01(4) .
Pd08 N59 2.04(2) .
Pd08 N19 2.037(5) .
Pd08 N14 2.047(5) .
Pd08 NA59 2.03(4) .
Pd08 N60 2.09(3) .
O57 O46 1.72(3) .
N1 C1 1.316(9) .
N1 C5 1.354(9) .
N2 C10 1.300(8) .
N2 C6 1.420(8) .
N3 C11 1.300(8) .
N3 C15 1.322(8) .
N4 C17 1.341(9) .
N4 C16 1.382(8) .
N5 C18 1.325(8) .
N5 C17 1.333(8) .
N6 C18 1.343(8) .
N6 C16 1.384(8) .
N7 C19 1.344(8) .
N7 C23 1.348(8) .
N8 C28 1.330(8) .
N8 C24 1.338(8) .
N9 C29 1.297(7) .
N9 C33 1.342(7) .
N10 C34 1.339(8) .
N10 C35 1.376(8) .
N11 C36 1.303(8) .
N11 C35 1.316(8) .
N12 C36 1.321(8) .
N12 C34 1.343(8) .
N13 C37 1.300(8) .
N13 C41 1.305(8) .
N14 C42 1.309(8) .
N14 C46 1.384(9) .
N15 C47 1.328(8) .
N15 C51 1.337(8) .
N16 C52 1.311(8) .
N16 C53 1.343(8) .
N17 C53 1.325(8) .
N17 C54 1.349(8) .
N18 C52 1.326(8) .
N18 C54 1.331(8) .
N19 C55 1.348(8) .
N19 C59 1.363(9) .
N20 C64 1.353(8) .
N20 C60 1.380(8) .
N21 C65 1.328(8) .
N21 C69 1.373(8) .
N22 C71 1.332(8) .
N22 C70 1.365(7) .
N23 C72 1.290(8) .
N23 C71 1.363(8) .
N24 C70 1.338(8) .
N24 C72 1.366(8) .
N25 C77 1.242(9) .
N25 C73 1.319(9) .
N25 PdAC 1.876(7) .
N25 Pd0C 2.072(5) .
N26 C82 1.286(9) .
N26 C78 1.303(9) .
N26 Pd09 2.045(6) .
N27 C83 1.309(10) .
N27 C87 1.343(9) .
N27 Pd0A 2.025(6) .
N28 C88 1.304(8) .
N28 C89 1.330(8) .
N29 C89 1.316(9) .
N29 C90 1.383(9) .
N30 C90 1.296(9) .
N30 C88 1.337(9) .
N31 C91 1.337(8) .
N31 C95 1.351(8) .
N32 C96 1.313(8) .
N32 C100 1.376(9) .
N33 C105 1.332(8) .
N33 C101 1.386(8) .
N33 Pd09 1.996(5) .
N34 C106 1.343(8) .
N34 C107 1.346(8) .
N35 C107 1.313(8) .
N35 C108 1.325(9) .
N36 C108 1.335(8) .
N36 C106 1.353(8) .
N37 C109 1.310(9) .
N37 C113 1.353(8) .
N37 Pd0C 2.011(5) .
N37 PdAC 2.309(8) .
N38 C118 1.325(10) .
N38 C114 1.332(9) .
N39 C123 1.329(8) .
N39 C119 1.339(8) .
N40 C125 1.315(9) .
N40 C124 1.362(9) .
N41 C126 1.348(9) .
N41 C125 1.362(9) .
N42 C124 1.300(8) .
N42 C126 1.349(9) .
N43 C131 1.267(8) .
N43 C127 1.367(8) .
N43 Pd0A 2.039(5) .
N44 C132 1.283(9) .
N44 C136 1.338(8) .
N45 C137 1.325(8) .
N45 C141 1.382(8) .
N46 C143 1.292(8) .
N46 C142 1.334(8) .
N47 C144 1.332(8) .
N47 C143 1.355(8) .
N48 C142 1.360(8) .
N48 C144 1.374(8) .
N49 C145 1.509(9) .
N49 C146 1.512(9) .
N49 C147 1.517(8) .
N50 C150 1.471(9) .
N50 C149 1.481(8) .
N50 C148 1.502(9) .
N51 C153 1.465(9) .
N51 C151 1.489(9) .
N51 C152 1.580(9) .
N52 C156 1.442(9) .
N52 C155 1.452(11) .
N52 C154 1.559(10) .
N53 C158 1.436(9) .
N53 C157 1.466(9) .
N53 C159 1.580(9) .
N54 C162 1.467(10) .
N54 C160 1.472(9) .
N54 C161 1.499(9) .
N57 C170 1.460(12) .
N57 C169 1.527(12) .
N57 C171 1.532(12) .
N58 C174 1.457(10) .
N58 C172 1.462(12) .
N58 C173 1.497(10) .
C1 C2 1.406(10) .
C1 H1 0.9500 .
C2 C3 1.403(9) .
C2 H2 0.9500 .
C3 C4 1.354(9) .
C3 C16 1.452(10) .
C4 C5 1.398(10) .
C4 H4 0.9500 .
C5 H5 0.9500 .
C6 C7 1.403(10) .
C6 H6 0.9500 .
C7 C8 1.320(9) .
C7 H7 0.9500 .
C8 C9 1.357(9) .
C8 C17 1.495(9) .
C9 C10 1.417(9) .
C9 H9 0.9500 .
C10 H10 0.9500 .
C11 C12 1.414(9) .
C11 H11 0.9500 .
C12 C13 1.370(10) .
C12 H12 0.9500 .
C13 C14 1.370(10) .
C13 C18 1.507(9) .
C14 C15 1.370(9) .
C14 H14 0.9500 .
C15 H15 0.9500 .
C19 C20 1.386(9) .
C19 H19 0.9500 .
C20 C21 1.391(9) .
C20 H20 0.9500 .
C21 C22 1.345(9) .
C21 C34 1.503(8) .
C22 C23 1.452(9) .
C22 H22 0.9500 .
C23 H23 0.9500 .
C24 C25 1.363(8) .
C24 H24 0.9500 .
C25 C26 1.399(9) .
C25 H25 0.9500 .
C26 C27 1.378(9) .
C26 C35 1.469(9) .
C27 C28 1.366(9) .
C27 H27 0.9500 .
C28 H28 0.9500 .
C29 C30 1.406(8) .
C29 H29 0.9500 .
C30 C31 1.403(8) .
C30 H30 0.9500 .
C31 C32 1.389(8) .
C31 C36 1.503(8) .
C32 C33 1.359(8) .
C32 H32 0.9500 .
C33 H33 0.9500 .
C37 C38 1.418(9) .
C37 H37 0.9500 .
C38 C39 1.392(9) .
C38 H38 0.9500 .
C39 C40 1.307(9) .
C39 C52 1.505(9) .
C40 C41 1.411(9) .
C40 H40 0.9500 .
C41 H41 0.9500 .
C42 C43 1.413(9) .
C42 H42 0.9500 .
C43 C44 1.348(9) .
C43 H43 0.9500 .
C44 C45 1.348(9) .
C44 C53 1.524(9) .
C45 C46 1.337(9) .
C45 H45 0.9500 .
C46 H46 0.9500 .
C47 C48 1.410(9) .
C47 H47 0.9500 .
C48 C49 1.365(9) .
C48 H48 0.9500 .
C49 C50 1.400(9) .
C49 C54 1.461(9) .
C50 C51 1.362(8) .
C50 H50 0.9500 .
C51 H51 0.9500 .
C55 C56 1.399(9) .
C55 H55 0.9500 .
C56 C57 1.379(9) .
C56 H56 0.9500 .
C57 C58 1.396(9) .
C57 C70 1.477(9) .
C58 C59 1.326(10) .
C58 H58 0.9500 .
C59 H59 0.9500 .
C60 C61 1.336(8) .
C60 H60 0.9500 .
C61 C62 1.372(8) .
C61 H61 0.9500 .
C62 C63 1.404(9) .
C62 C71 1.497(8) .
C63 C64 1.346(9) .
C63 H63 0.9500 .
C64 H64 0.9500 .
C65 C66 1.368(10) .
C65 H65 0.9500 .
C66 C67 1.402(9) .
C66 H66 0.9500 .
C67 C68 1.345(9) .
C67 C72 1.533(9) .
C68 C69 1.385(9) .
C68 H68 0.9500 .
C69 H69 0.9500 .
C73 C74 1.371(10) .
C73 H73 0.9500 .
C74 C75 1.467(11) .
C74 H74 0.9500 .
C75 C76 1.383(10) .
C75 C88 1.485(10) .
C76 C77 1.416(11) .
C76 H76 0.9500 .
C77 PdAC 2.572(10) .
C77 H77 0.9500 .
C78 C79 1.382(10) .
C78 H78 0.9500 .
C79 C80 1.396(10) .
C79 H79 0.9500 .
C80 C81 1.369(9) .
C80 C89 1.489(9) .
C81 C82 1.379(11) .
C81 H81 0.9500 .
C82 H82 0.9500 .
C83 C84 1.366(12) .
C83 H83 0.9500 .
C84 C85 1.391(10) .
C84 H84 0.9500 .
C85 C86 1.365(10) .
C85 C90 1.487(10) .
C86 C87 1.385(10) .
C86 H86 0.9500 .
C87 H87 0.9500 .
C91 C92 1.357(9) .
C91 H91 0.9500 .
C92 C93 1.407(9) .
C92 H92 0.9500 .
C93 C94 1.372(9) .
C93 C106 1.462(9) .
C94 C95 1.396(9) .
C94 H94 0.9500 .
C95 H95 0.9500 .
C96 C97 1.371(9) .
C96 H96 0.9500 .
C97 C98 1.393(9) .
C97 H97 0.9500 .
C98 C99 1.375(9) .
C98 C107 1.509(9) .
C99 C100 1.415(10) .
C99 H99 0.9500 .
C100 H100 0.9500 .
C101 C102 1.326(9) .
C101 H101 0.9500 .
C102 C103 1.379(9) .
C102 H102 0.9500 .
C103 C104 1.382(9) .
C103 C108 1.501(9) .
C104 C105 1.384(9) .
C104 H104 0.9500 .
C105 H105 0.9500 .
C109 C110 1.378(10) .
C109 H109 0.9500 .
C110 C111 1.409(9) .
C110 H110 0.9500 .
C111 C112 1.356(10) .
C111 C124 1.458(9) .
C112 C113 1.383(10) .
C112 H112 0.9500 .
C113 H113 0.9500 .
C114 C115 1.363(10) .
C114 H114 0.9500 .
C115 C116 1.404(10) .
C115 H115 0.9500 .
C116 C117 1.400(10) .
C116 C125 1.503(10) .
C117 C118 1.403(11) .
C117 H117 0.9500 .
C118 H118 0.9500 .
C119 C120 1.362(9) .
C119 H119 0.9500 .
C120 C121 1.425(9) .
C120 H120 0.9500 .
C121 C122 1.337(9) .
C121 C126 1.469(9) .
C122 C123 1.407(9) .
C122 H122 0.9500 .
C123 H123 0.9500 .
C127 C128 1.393(10) .
C127 H127 0.9500 .
C128 C129 1.400(9) .
C128 H128 0.9500 .
C129 C130 1.384(9) .
C129 C142 1.472(9) .
C130 C131 1.441(9) .
C130 H130 0.9500 .
C131 H131 0.9500 .
C132 C133 1.447(10) .
C132 H132 0.9500 .
C133 C134 1.355(9) .
C133 H133 0.9500 .
C134 C135 1.373(9) .
C134 C143 1.542(8) .
C135 C136 1.319(9) .
C135 H135 0.9500 .
C136 H136 0.9500 .
C137 C138 1.362(9) .
C137 H137 0.9500 .
C138 C139 1.393(9) .
C138 H138 0.9500 .
C139 C140 1.422(8) .
C139 C144 1.456(9) .
C140 C141 1.350(9) .
C140 H140 0.9500 .
C141 H141 0.9500 .
C145 H14A 0.9800 .
C145 H14B 0.9800 .
C145 H14C 0.9800 .
C146 H14D 0.9800 .
C146 H14E 0.9800 .
C146 H14F 0.9800 .
C147 C148 1.492(10) .
C147 H14G 0.9900 .
C147 H14H 0.9900 .
C148 H14I 0.9900 .
C148 H14J 0.9900 .
C149 H14K 0.9800 .
C149 H14L 0.9800 .
C149 H14M 0.9800 .
C150 H15A 0.9800 .
C150 H15B 0.9800 .
C150 H15C 0.9800 .
C151 H15D 0.9800 .
C151 H15E 0.9800 .
C151 H15F 0.9800 .
C152 H15G 0.9800 .
C152 H15H 0.9800 .
C152 H15I 0.9800 .
C153 C154 1.445(12) .
C153 H15J 0.9900 .
C153 H15K 0.9900 .
C154 H15L 0.9900 .
C154 H15M 0.9900 .
C155 H15N 0.9800 .
C155 H15O 0.9800 .
C155 H15P 0.9800 .
C156 H15Q 0.9800 .
C156 H15R 0.9800 .
C156 H15S 0.9800 .
C157 H15T 0.9800 .
C157 H15U 0.9800 .
C157 H15V 0.9800 .
C158 H15W 0.9800 .
C158 H15X 0.9800 .
C158 H15Y 0.9800 .
C159 C160 1.456(12) .
C159 H15Z 0.9900 .
C159 H111 0.9900 .
C160 H16A 0.9900 .
C160 H16B 0.9900 .
C161 H16C 0.9800 .
C161 H16D 0.9800 .
C161 H16E 0.9800 .
C162 H16F 0.9800 .
C162 H16G 0.9800 .
C162 H16H 0.9800 .
C169 H16I 0.9800 .
C169 H16J 0.9800 .
C169 H16K 0.9800 .
C170 H17A 0.9800 .
C170 H17B 0.9800 .
C170 H17C 0.9800 .
C171 C172 1.381(15) .
C171 H17D 0.9900 .
C171 H17E 0.9900 .
C172 H17F 0.9900 .
C172 H17G 0.9900 .
C173 H17H 0.9800 .
C173 H17I 0.9800 .
C173 H17J 0.9800 .
C174 H17K 0.9800 .
C174 H17L 0.9800 .
C174 H17M 0.9800 .
C217 C218 1.318(17) .
C217 C223 1.410(17) .
C217 C222 1.457(13) .
C218 C219 1.25(3) .
C218 H218 0.9500 .
C219 C220 1.51(3) .
C219 H219 0.9500 .
C220 C221 1.403(16) .
C220 H220 0.9500 .
C221 C222 1.450(13) .
C221 C224 1.451(16) .
C222 C222 1.368(16) 2_567
C223 C224 1.296(16) 2_567
C223 H22A 0.9500 .
C224 H22B 0.9500 .
C225 C230 1.400(13) .
C225 C226 1.403(15) .
C225 C231 1.47(3) .
C226 C227 1.414(17) .
C226 H226 0.9500 .
C227 C228 1.425(17) .
C227 H227 0.9500 .
C228 C229 1.377(15) .
C228 H228 0.9500 .
C229 C230 1.413(13) .
C229 C232 1.49(2) 2_677
C230 C230 1.32(2) 2_677
C231 C232 1.18(3) .
C231 H231 0.9500 .
C232 H232 0.9500 .
N55 CB63 1.475(16) .
N55 C163 1.482(13) .
N55 CB64 1.498(15) .
N55 C164 1.503(14) .
N55 CB65 1.504(16) .
N55 C165 1.504(15) .
N56 CB68 1.457(17) .
N56 CB66 1.485(15) .
N56 C168 1.485(13) .
N56 C167 1.507(14) .
N56 C166 1.513(13) .
N56 CB67 1.527(17) .
C163 H16L 0.9800 .
C163 H16M 0.9800 .
C163 H16N 0.9800 .
C164 H16O 0.9800 .
C164 H16P 0.9800 .
C164 H16Q 0.9800 .
C165 C166 1.458(17) .
C165 H16R 0.9900 .
C165 H16S 0.9900 .
C166 H16T 0.9900 .
C166 H16U 0.9900 .
C167 H16V 0.9800 .
C167 H16W 0.9800 .
C167 H16X 0.9800 .
C168 H16Y 0.9800 .
C168 H16Z 0.9800 .
C168 H116 0.9800 .
CB63 HB6A 0.9800 .
CB63 HB6B 0.9800 .
CB63 HB6C 0.9800 .
CB64 HB6D 0.9800 .
CB64 HB6E 0.9800 .
CB64 HB6F 0.9800 .
CB65 CB66 1.467(19) .
CB65 HB6G 0.9900 .
CB65 HB6H 0.9900 .
CB66 HB6I 0.9900 .
CB66 HB6J 0.9900 .
CB67 HB6K 0.9800 .
CB67 HB6L 0.9800 .
CB67 HB6M 0.9800 .
CB68 HB6N 0.9800 .
CB68 HB6O 0.9800 .
CB68 HB6P 0.9800 .
N59 C176 1.496(15) .
N59 C177 1.509(15) .
N59 C175 1.525(16) .
N60 C178 1.488(16) .
N60 C179 1.516(16) .
N60 C180 1.534(16) .
C175 H17N 0.9800 .
C175 H17O 0.9800 .
C175 H17P 0.9800 .
C176 H17Q 0.9800 .
C176 H17R 0.9800 .
C176 H17S 0.9800 .
C177 C178 1.487(17) .
C177 H17T 0.9900 .
C177 H17U 0.9900 .
C178 H17V 0.9900 .
C178 H17W 0.9900 .
C179 H17X 0.9800 .
C179 H17Y 0.9800 .
C179 H17Z 0.9800 .
C180 H18A 0.9800 .
C180 H18B 0.9800 .
C180 H18C 0.9800 .
NA59 CB76 1.477(17) .
NA59 CB75 1.488(18) .
NA59 CB77 1.503(18) .
NA60 CB79 1.506(18) .
NA60 CB78 1.508(18) .
NA60 CB80 1.516(19) .
CB75 HB7A 0.9800 .
CB75 HB7B 0.9800 .
CB75 HB7C 0.9800 .
CB76 HB7D 0.9800 .
CB76 HB7E 0.9800 .
CB76 HB7F 0.9800 .
CB77 CB78 1.498(19) .
CB77 HB7G 0.9900 .
CB77 HB7H 0.9900 .
CB78 HB7I 0.9900 .
CB78 HB7J 0.9900 .
CB79 HB7K 0.9800 .
CB79 HB7L 0.9800 .
CB79 HB7M 0.9800 .
CB80 HB8A 0.9800 .
CB80 HB8B 0.9800 .
CB80 HB8C 0.9800 .
N61 C183 1.426(12) .
N61 C181 1.449(17) .
N61 C182 1.461(12) .
N62 C185 1.36(2) .
N62 C184 1.474(12) .
N62 C186 1.494(13) .
C181 H18D 0.9500 .
C181 H18E 0.9500 .
C182 H18F 0.9800 .
C182 H18G 0.9800 .
C182 H18H 0.9800 .
C183 C184 1.342(17) .
C183 H18I 0.9900 .
C183 H18J 0.9900 .
C184 H18K 0.9900 .
C184 H18L 0.9900 .
C185 H18M 0.9800 .
C185 H18N 0.9800 .
C185 H18O 0.9800 .
C186 H18P 0.9800 .
C186 H18Q 0.9800 .
C186 H18R 0.9800 .
Pd09 N63 2.045(8) .
Pd09 N64 2.074(8) .
N63 CB89 1.460(15) .
N63 C187 1.470(17) .
N63 C189 1.510(17) .
N63 CB87 1.510(15) .
N63 C188 1.513(17) .
N63 CB88 1.519(15) .
N64 CB90 1.484(14) .
N64 C190 1.492(16) .
N64 C192 1.495(16) .
N64 CB91 1.515(14) .
N64 CB92 1.520(15) .
N64 C191 1.534(16) .
C187 H18S 0.9800 .
C187 H18T 0.9800 .
C187 H18U 0.9800 .
C188 H18V 0.9800 .
C188 H18W 0.9800 .
C188 H18X 0.9800 .
C189 C190 1.511(19) .
C189 H18Y 0.9900 .
C189 H18Z 0.9900 .
C190 H19A 0.9900 .
C190 H19B 0.9900 .
C191 H19C 0.9800 .
C191 H19D 0.9800 .
C191 H19E 0.9800 .
C192 H19F 0.9800 .
C192 H19G 0.9800 .
C192 H19H 0.9800 .
CB87 HB8D 0.9800 .
CB87 HB8E 0.9800 .
CB87 HB8F 0.9800 .
CB88 HB8G 0.9800 .
CB88 HB8H 0.9800 .
CB88 HB8I 0.9800 .
CB89 CB90 1.511(17) .
CB89 HB8J 0.9900 .
CB89 HB8K 0.9900 .
CB90 HB9A 0.9900 .
CB90 HB9B 0.9900 .
CB91 HB9C 0.9800 .
CB91 HB9D 0.9800 .
CB91 HB9E 0.9800 .
CB92 HB9F 0.9800 .
CB92 HB9G 0.9800 .
CB92 HB9H 0.9800 .
Pd0A N65 1.981(7) .
Pd0A N66 2.030(7) .
N65 C194 1.432(12) .
N65 C195 1.470(11) .
N65 C193 1.519(11) .
N66 CB98 1.45(2) .
N66 CB97 1.45(2) .
N66 C197 1.478(16) .
N66 CB96 1.487(15) .
N66 C196 1.487(15) .
N66 C198 1.521(15) .
C193 H19I 0.9800 .
C193 H19J 0.9800 .
C193 H19K 0.9800 .
C194 H19L 0.9800 .
C194 H19M 0.9800 .
C194 H19N 0.9800 .
C195 CB96 1.435(17) .
C195 C196 1.453(16) .
C195 HA19 0.9900 .
C195 HB19 0.9900 .
C195 HC19 0.9900 .
C195 HD19 0.9900 .
C196 H19O 0.9900 .
C196 H19P 0.9900 .
C197 H19Q 0.9800 .
C197 H19R 0.9800 .
C197 H19S 0.9800 .
C198 H19T 0.9800 .
C198 H19U 0.9800 .
C198 H19V 0.9800 .
CB96 HB9I 0.9900 .
CB96 HB9J 0.9900 .
CB97 HB9K 0.9800 .
CB97 HB9L 0.9800 .
CB97 HB9M 0.9800 .
CB98 HB9N 0.9800 .
CB98 HB9O 0.9800 .
CB98 HB9P 0.9800 .
N67 C199 1.473(12) .
N67 CC00 1.495(17) .
N67 CC01 1.506(15) .
N67 CB99 1.520(17) .
N67 C200 1.520(11) .
N67 C201 1.550(11) .
N68 CC02 1.467(16) .
N68 CC03 1.478(18) .
N68 C202 1.487(11) .
N68 C203 1.498(12) .
N68 C204 1.500(10) .
N68 CC04 1.513(16) .
C199 H19W 0.9800 .
C199 H19X 0.9800 .
C199 H19Y 0.9800 .
C200 H20A 0.9800 .
C200 H20B 0.9800 .
C200 H20C 0.9800 .
C201 C202 1.444(14) .
C201 H20D 0.9900 .
C201 H20E 0.9900 .
C202 H20F 0.9900 .
C202 H20G 0.9900 .
C203 H20H 0.9800 .
C203 H20I 0.9800 .
C203 H20J 0.9800 .
C204 H20K 0.9800 .
C204 H20L 0.9800 .
C204 H20M 0.9800 .
CB99 HB9Q 0.9800 .
CB99 HB9R 0.9800 .
CB99 HB9S 0.9800 .
CC00 HC0A 0.9800 .
CC00 HC0B 0.9800 .
CC00 HC0C 0.9800 .
CC01 CC02 1.464(18) .
CC01 HC0D 0.9900 .
CC01 HC0E 0.9900 .
CC02 HC0F 0.9900 .
CC02 HC0G 0.9900 .
CC03 HC0H 0.9800 .
CC03 HC0I 0.9800 .
CC03 HC0J 0.9800 .
CC04 HC0K 0.9800 .
CC04 HC0L 0.9800 .
CC04 HC0M 0.9800 .
N69 C207 1.453(10) .
N69 C205 1.522(10) .
N69 C206 1.541(10) .
N70 C209 1.445(10) .
N70 C208 1.474(10) .
N70 C210 1.491(12) .
C205 H20N 0.9800 .
C205 H20O 0.9800 .
C205 H20P 0.9800 .
C206 H20Q 0.9800 .
C206 H20R 0.9800 .
C206 H20S 0.9800 .
C207 C208 1.417(13) .
C207 H20T 0.9900 .
C207 H20U 0.9900 .
C208 HT20 0.9900 .
C208 HU20 0.9900 .
C209 H20V 0.9800 .
C209 H20W 0.9800 .
C209 H20X 0.9800 .
C210 H21A 0.9800 .
C210 H21B 0.9800 .
C210 H21C 0.9800 .
Pd0C N71 2.037(10) .
Pd0C N72 2.048(8) .
N71 C212 1.466(14) .
N71 C213 1.496(13) .
N71 C211 1.512(14) .
N72 C214 1.450(13) .
N72 C215 1.496(13) .
N72 C216 1.503(13) .
C211 H21D 0.9800 .
C211 H21E 0.9800 .
C211 H21F 0.9800 .
C212 H21G 0.9800 .
C212 H21H 0.9800 .
C212 H21I 0.9800 .
C213 C214 1.449(15) .
C213 H21J 0.9900 .
C213 H21K 0.9900 .
C214 H21L 0.9900 .
C214 H21M 0.9900 .
C215 H21N 0.9800 .
C215 H21O 0.9800 .
C215 H21P 0.9800 .
C216 H21Q 0.9800 .
C216 H21R 0.9800 .
C216 H21S 0.9800 .
PdAC NA71 2.025(19) .
PdAC NA72 2.028(19) .
PdAC CC14 2.58(6) .
PdAC CC16 2.68(8) .
NA71 CC13 1.48(2) .
NA71 CC11 1.51(2) .
NA71 CC12 1.52(2) .
NA72 CC14 1.454(19) .
NA72 CC16 1.478(19) .
NA72 CC15 1.479(19) .
CC11 HC1A 0.9800 .
CC11 HC1B 0.9800 .
CC11 HC1C 0.9800 .
CC12 HC1D 0.9800 .
CC12 HC1E 0.9800 .
CC12 HC1F 0.9800 .
CC13 CC14 1.490(19) .
CC13 HC1G 0.9900 .
CC13 HC1H 0.9900 .
CC14 HC1I 0.9900 .
CC14 HC1J 0.9900 .
CC15 HC1K 0.9800 .
CC15 HC1L 0.9800 .
CC15 HC1M 0.9800 .
CC16 HC1N 0.9800 .
CC16 HC1O 0.9800 .
CC16 HC1P 0.9800 .
C1X C2X 1.341(18) .
C1X H1XA 0.9500 .
C1X H1XB 0.9500 .
C2X C3X 1.545(17) .
C2X H2X 0.9500 .
C3X CX3 1.545(18) .
C3X C4X 1.546(16) .
C3X O3X 1.579(16) .
C4X C5X 1.468(17) .
C4X H4XA 0.9900 .
C4X H4XB 0.9900 .
C5X C6X 1.508(16) .
C5X H5XA 0.9900 .
C5X H5XB 0.9900 .
C6X C7X 1.347(16) .
C6X H6X 0.9500 .
C7X C8X 1.529(15) .
C7X CX7 1.556(16) .
C8X C9X 1.517(15) .
C8X H8XA 0.9900 .
C8X H8XB 0.9900 .
C9X C10X 1.536(16) .
C9X H9XA 0.9900 .
C9X H9XB 0.9900 .
C10X C11X 1.370(16) .
C10X H10X 0.9500 .
C11X CX11 1.516(17) .
C11X C12X 1.521(16) .
C12X C13X 1.507(17) .
C12X H12A 0.9900 .
C12X H12B 0.9900 .
C13X C14X 1.621(18) .
C13X H13A 0.9900 .
C13X H13B 0.9900 .
C14X C15X 1.323(17) .
C14X H14X 0.9500 .
C15X C16X 1.505(17) .
C15X CX15 1.556(18) .
C16X H11A 0.9800 .
C16X H11B 0.9800 .
C16X H11C 0.9800 .
C17X O17X 1.171(17) .
C17X O3X 1.323(16) .
C17X C18X 1.502(17) .
C18X C19X 1.535(19) .
C18X H11D 0.9900 .
C18X H11E 0.9900 .
C19X H19Z 0.9800 .
C19X H11F 0.9800 .
C19X H11G 0.9800 .
CX3 HX3A 0.9800 .
CX3 HX3B 0.9800 .
CX3 HX3C 0.9800 .
CX7 HX7A 0.9800 .
CX7 HX7B 0.9800 .
CX7 HX7C 0.9800 .
CX11 HX1A 0.9800 .
CX11 HX1B 0.9800 .
CX11 HX1C 0.9800 .
CX15 HX1D 0.9800 .
CX15 HX1E 0.9800 .
CX15 HX1F 0.9800 .
N1T O2T 1.176(12) .
N1T O1T 1.242(12) .
N1T O3T 1.340(13) .
N1A O2A 1.199(10) .
N1A O1A 1.289(10) .
N1A O3A 1.290(10) .
N1B O2B 1.236(14) .
N1B O3B 1.252(14) .
N1B O1B 1.262(13) .
O1C N1C' 1.201(15) .
O1C N1C 1.290(15) .
O2C N1C 1.203(14) .
O2C N1C' 1.286(15) .
N1C O3C 1.285(16) .
N1C' O3C' 1.322(16) .
N1D O2D 1.222(12) .
N1D O3D 1.235(13) .
N1D O1D 1.274(12) .
N1E O1E 1.27(2) .
N1E O2E 1.27(2) .
N1E O3E 1.274(18) .
N1H O1H 1.231(9) .
N1H O3H 1.253(9) .
N1H O2H 1.276(10) .
N1I O2I 1.204(13) .
N1I O1I 1.225(13) .
N1I O3I 1.277(13) .
N1J O2J 1.123(14) .
N1J O1J 1.147(14) .
N1J O3J 1.182(16) .
N1K O2K 1.148(13) .
N1K O3K 1.176(13) .
N1K O1K 1.258(15) .
N1L O2L 1.251(12) .
N1L O1L 1.354(12) .
N1L O3L 1.369(14) .
N1M O1M 1.114(10) .
N1M O3M 1.188(11) .
N1M O2M 1.189(11) .
N1N O3N 1.140(13) .
N1N O1N 1.194(14) .
N1N O2N 1.213(13) .
N1O O3O 1.113(15) .
N1O O1O 1.153(17) .
N1O O2O 1.183(16) .
N1S O3S 1.029(13) .
N1S O1S 1.098(17) .
N1S O2S 1.161(16) .
